data_4122941
loop_
_publ_author_name
'Liu, Zhichang'
'Liu, Guoliang'
'Wu, Yilei'
'Cao, Dennis'
'Sun, Junling'
'Schneebeli, Severin T.'
'Nassar, Majed S.'
'Mirkin, Chad A.'
'Stoddart, J. Fraser'

_publ_section_title
;
 Assembly of Supramolecular Nanotubes from Molecular Triangles and
 1,2-Dihalohydrocarbons.
;
_journal_name_full 'Journal of the American Chemical Society'
_journal_page_first 141114095931006
_journal_paper_doi 10.1021/ja509480u
_journal_year 2014
_chemical_formula_moiety 'C60 H42 N6 O12, 0.5(C2 H4 Cl2)'
_chemical_formula_sum 'C61 H44 Cl N6 O12'
_chemical_formula_weight 1088.47
_chemical_name_systematic
;
 ?
;
_space_group_crystal_system monoclinic
_space_group_IT_number 5
_space_group_name_Hall 'C 2y'
_space_group_name_H-M_alt 'C 1 2 1'
_symmetry_space_group_name_Hall 'C 2y'
_symmetry_space_group_name_H-M 'C 1 2 1'
_atom_sites_solution_hydrogens geom
_atom_sites_solution_primary direct
_audit_creation_date 2013-10-02
_audit_creation_method
;
Olex2 1.2
(compiled 2013.09.17 svn.r2790 for OlexSys, GUI svn.r4601)
;
_cell_angle_alpha 90
_cell_angle_beta 90.025(2)
_cell_angle_gamma 90
_cell_formula_units_Z 16
_cell_length_a 46.2752(15)
_cell_length_b 16.1173(5)
_cell_length_c 40.4255(14)
_cell_measurement_reflns_used 9023
_cell_measurement_temperature 100(2)
_cell_measurement_theta_max 50.066
_cell_measurement_theta_min 2.902
_cell_volume 30150.6(17)
_computing_cell_refinement 'SAINT V7.23A (Bruker, 2005)'
_computing_data_collection 'APEX2 V2.1-4 (Bruker, 2007)'
_computing_data_reduction 'Bruker SAINT'
_computing_molecular_graphics
;
O. V. Dolomanov, L. J. Bourhis, R. J. Gildea, J. A. K. Howard and H. Puschmann,
OLEX2: a complete structure solution, refinement and analysis program.
J. Appl. Cryst. (2009). 42, 339-341.
;
_computing_publication_material
;
O. V. Dolomanov, L. J. Bourhis, R. J. Gildea, J. A. K. Howard and H. Puschmann,
OLEX2: a complete structure solution, refinement and analysis program.
J. Appl. Cryst. (2009). 42, 339-341.
;
_computing_structure_refinement
;
SHELX, G.M. Sheldrick, Acta Cryst.
(2008). A64, 112-122
;
_computing_structure_solution
;
SHELX, G.M. Sheldrick, Acta Cryst.
(2008). A64, 112-122
;
_diffrn_ambient_temperature 100.07
_diffrn_detector_area_resol_mean 8
_diffrn_measured_fraction_theta_full 0.577
_diffrn_measured_fraction_theta_max 0.983
_diffrn_measurement_device_type 'Bruker APEX-II CCD'
_diffrn_measurement_method '\w and \f scans'
_diffrn_radiation_monochromator 'Quazar optics'
_diffrn_radiation_type CuK\a
_diffrn_radiation_wavelength 1.54178
_diffrn_reflns_av_R_equivalents 0.0384
_diffrn_reflns_av_unetI/netI 0.0528
_diffrn_reflns_Laue_measured_fraction_full 0.577
_diffrn_reflns_Laue_measured_fraction_max 0.983
_diffrn_reflns_limit_h_max 46
_diffrn_reflns_limit_h_min -45
_diffrn_reflns_limit_k_max 16
_diffrn_reflns_limit_k_min -14
_diffrn_reflns_limit_l_max 40
_diffrn_reflns_limit_l_min -39
_diffrn_reflns_number 66099
_diffrn_reflns_point_group_measured_fraction_full 0.478
_diffrn_reflns_point_group_measured_fraction_max 0.821
_diffrn_reflns_theta_full 67.679
_diffrn_reflns_theta_max 50.55
_diffrn_reflns_theta_min 1.09
_diffrn_source microsource
_exptl_absorpt_coefficient_mu 0.872
_exptl_absorpt_correction_T_max 0.7500
_exptl_absorpt_correction_T_min 0.5892
_exptl_absorpt_correction_type multi-scan
_exptl_absorpt_process_details
;
SADABS-2012/1 (Bruker,2012) was used for absorption correction.
wR2(int) was 0.0650 before and 0.0467 after correction.
The Ratio of minimum to maximum transmission is 0.7856.
The \l/2 correction factor is 0.0015.
;
_exptl_crystal_colour colourless
_exptl_crystal_colour_primary colourless
_exptl_crystal_density_diffrn 0.959
_exptl_crystal_description block
_exptl_crystal_F_000 9040
_exptl_crystal_size_max 0.382
_exptl_crystal_size_mid 0.156
_exptl_crystal_size_min 0.09
_refine_diff_density_max 0.288
_refine_diff_density_min -0.258
_refine_diff_density_rms 0.047
_refine_ls_abs_structure_details
;
 Flack x determined using 5635 quotients [(I+)-(I-)]/[(I+)+(I-)]
 (Parsons and Flack (2004), Acta Cryst. A60, s61).
;
_refine_ls_abs_structure_Flack 0.241(16)
_refine_ls_extinction_method none
_refine_ls_goodness_of_fit_ref 1.021
_refine_ls_hydrogen_treatment constr
_refine_ls_matrix_type full
_refine_ls_number_parameters 2881
_refine_ls_number_reflns 26104
_refine_ls_number_restraints 6257
_refine_ls_restrained_S_all 1.201
_refine_ls_R_factor_all 0.0850
_refine_ls_R_factor_gt 0.0651
_refine_ls_shift/su_max 0.001
_refine_ls_shift/su_mean 0.000
_refine_ls_structure_factor_coef Fsqd
_refine_ls_weighting_details
;
 w=1/[\s^2^(Fo^2^)+(0.1274P)^2^]
 where P=(Fo^2^+2Fc^2^)/3
;
_refine_ls_weighting_scheme calc
_refine_ls_wR_factor_gt 0.1802
_refine_ls_wR_factor_ref 0.1923
_reflns_Friedel_coverage 0.596
_reflns_Friedel_fraction_full 0.371
_reflns_Friedel_fraction_max 0.643
_reflns_number_gt 17918
_reflns_number_total 26104
_reflns_threshold_expression 'I > 2\s(I)'
_cod_data_source_file ja509480u_si_002.cif
_cod_data_source_block n3024b
_cod_database_code 4122941
_shelxl_version_number 2012-9
_shelx_space_group_comment
;
The symmetry employed for this shelxl refinement is uniquely defined
by the following loop, which should always be used as a source of
symmetry information in preference to the above space-group names.
They are only intended as comments.
;
_shelx_estimated_absorpt_t_max 0.926
_shelx_estimated_absorpt_t_min 0.732
_olex2_refinement_description
;
1. Fixed Uiso
 At 1.2 times of:
  All C(H) groups, All C(H,H) groups
2. Restrained distances
 O1-C7 \\sim O10-C52 \\sim O4-C18 \\sim O11-C53 \\sim O12-C58 \\sim O2-C12
\\sim O5-C27 \\sim O9-C47 \\sim O7-
 C33 \\sim O6-C32 \\sim O8-C38 \\sim O3-C13 \\sim O5A-C27A \\sim O3A-C13A \\sim
O8A-C38A \\sim O2A-C12A -
 O6A-C32A \\sim O7A-C33A \\sim O4A-C18A \\sim O12A-C58A \\sim O9A-C47A \\sim
O10A-C52A \\sim O11A-C53A
 \\sim O1A-C7A \\sim O4B-C18B \\sim O7B-C33B \\sim O8B-C38B \\sim O3B-C13B
\\sim O5B-C27B \\sim O2B-C12B -
 O1B-C7B \\sim O6B-C32B \\sim O10B-C52B \\sim O9B-C47B \\sim O12B-C58B \\sim
O11B-C53B \\sim O12C-C58C
 \\sim O7C-C33C \\sim O6C-C32C \\sim O9C-C47C \\sim O5C-C27C \\sim O11C-C53C
\\sim O3C-C13C \\sim O8C-C38C
 \\sim O4C-C18C \\sim O1C-C7C \\sim O2C-C12C \\sim O10C-C52C
 with sigma of 0.01
3. Rigid bond restraints
 All non-hydrogen atoms
 with sigma for 1-2 distances of 0.01 and sigma for 1-3 distances of 0.005
4. Uiso/Uaniso restraints and constraints
All non-hydrogen atoms have similar U: within 1.7A with sigma of 0.01 and sigma
for terminal atoms of 0.02
All non-hydrogen atoms restrained to be isotropic: with sigma of 0.01 and sigma
for terminal atoms of 0.01
5. Rigid body (RIGU) restrains
 O2C, O3C
 with sigma for 1-2 distances of 0.01 and sigma for 1-3 distances of 0.01
6.a Ternary CH refined with riding coordinates:
 C1(H), C6(HI), C21(HN), C26(HW), C41(H1AA), C46(H0BA), C1A(H5BA), C6A(H8CA),
 C21A(H3DA), C26A(H2EA), C41A(H7EA), C46A(H6FA), C1B(H1GA), C6B(H0HA),
 C21B(H5HA), C26B(H4IA), C41B(H9IA), C46B(H8JA), C1C(H1C), C6C(H6C), C21C(H21C),
  C26C(H26C), C41C(H41C), C46C(H46C)
6.b Secondary CH2 refined with riding coordinates:
 C2(HA,HB), C3(HC,HD), C4(HE,HF), C5(HG,HH), C22(HO,HP), C23(HQ,HR), C24(HS,
 HT), C25(HU,HV), C42(H2AA,H3AA), C43(H4AA,H5AA), C44(H6AA,H7AA), C45(H8AA,
 H9AA), C2A(H6BA,H7BA), C3A(H8BA,H9BA), C4A(H0CA,H1CA), C5A(H6CA,H7CA),
 C22A(H4DA,H5DA), C23A(H6DA,H7DA), C24A(H8DA,H9DA), C25A(H0EA,H1EA), C42A(H8EA,
 H9EA), C43A(H0FA,H1FA), C44A(H2FA,H3FA), C45A(H4FA,H5FA), C2B(H2GA,H3GA),
 C3B(H4GA,H5GA), C4B(H6GA,H7GA), C5B(H8GA,H9GA), C22B(H6HA,H7HA), C23B(H8HA,
 H9HA), C24B(H0IA,H1IA), C25B(H2IA,H3IA), C42B(H0JA,H1JA), C43B(H2JA,H3JA),
 C44B(H4JA,H5JA), C45B(H6JA,H7JA), C2C(H2CA,H2CB), C3C(H3CA,H3CB), C4C(H4CA,
 H4CB), C5C(H5CA,H5CB), C22C(H22A,H22B), C23C(H23A,H23B), C24C(H24A,H24B),
 C25C(H25A,H25B), C42C(H42A,H42B), C43C(H43A,H43B), C44C(H44A,H44B), C45C(H45A,
 H45B), C61(H3KA,H4KA), C62(H5KA,H6KA), C63(H7KA,H8KA), C64(H9KA,H0LA)
6.c Aromatic/amide H refined with riding coordinates:
 C9(HJ), C10(HK), C15(HL), C16(HM), C29(HX), C30(HY), C35(HZ), C36(H0AA),
 C49(H1BA), C50(H2BA), C55(H3BA), C56(H4BA), C9A(H9CA), C10A(H0DA), C15A(H1DA),
 C16A(H2DA), C29A(H3EA), C30A(H4EA), C35A(H5EA), C36A(H6EA), C49A(H7FA),
 C50A(H8FA), C55A(H9FA), C56A(H0GA), C9B(H1HA), C10B(H2HA), C15B(H3HA),
 C16B(H4HA), C29B(H5IA), C30B(H6IA), C35B(H7IA), C36B(H8IA), C49B(H9JA),
 C50B(H0KA), C55B(H1KA), C56B(H2KA), C9C(H9C), C10C(H10C), C15C(H15C),
 C16C(H16C), C29C(H29C), C30C(H30C), C35C(H35C), C36C(H36C), C49C(H49C),
 C50C(H50C), C55C(H55C), C56C(H56C)
;
_smtbx_masks_special_details
;
The solvent masking procedure as implemented in Olex2 was used to remove the
electronic contribution of solvent molecules from the refinement.  As the exact
solvent content is not known, only the atoms used in the refinement model are
reported in the formula here.

Total solvent accessible volume / cell = 13337.7 Ang^3^ [44.2%]
Total electron count / cell = 3900.7
;

loop_
_space_group_symop_operation_xyz
'x, y, z'
'-x, y, -z'
'x+1/2, y+1/2, z'
'-x+1/2, y+1/2, -z'

loop_
_atom_site_label
_atom_site_type_symbol
_atom_site_fract_x
_atom_site_fract_y
_atom_site_fract_z
_atom_site_U_iso_or_equiv
_atom_site_adp_type
_atom_site_occupancy
_atom_site_site_symmetry_order
_atom_site_calc_flag
_atom_site_refinement_flags_posn
_atom_site_refinement_flags_adp
O1 O 0.70430(14) 0.8468(5) 0.61973(14) 0.088(2) Uani 1 1 d D U
O2 O 0.75911(12) 0.4538(4) 0.57780(14) 0.0734(17) Uani 1 1 d D U
O3 O 0.83644(12) 0.4972(4) 0.64514(15) 0.086(2) Uani 1 1 d D U
O4 O 0.77526(11) 0.8795(4) 0.69302(14) 0.0722(17) Uani 1 1 d D U
O5 O 0.81057(12) 0.4481(4) 0.52650(14) 0.0724(17) Uani 1 1 d D U
O6 O 0.83636(16) 0.7862(6) 0.4232(2) 0.134(3) Uani 1 1 d D U
O7 O 0.91592(13) 0.8548(4) 0.48621(16) 0.0875(19) Uani 1 1 d D U
O8 O 0.88794(14) 0.5191(4) 0.58852(16) 0.094(2) Uani 1 1 d D U
O9 O 0.82276(12) 0.9719(5) 0.44097(15) 0.094(2) Uani 1 1 d D U
O10 O 0.71861(13) 0.9756(4) 0.56608(15) 0.087(2) Uani 1 1 d D U
O11 O 0.78777(12) 1.0324(4) 0.64082(14) 0.0705(16) Uani 1 1 d D U
O12 O 0.89212(12) 1.0198(5) 0.51536(15) 0.086(2) Uani 1 1 d D U
N1 N 0.74305(14) 0.8614(5) 0.65250(16) 0.0633(16) Uani 1 1 d . U
N2 N 0.79818(14) 0.4759(4) 0.60750(16) 0.0609(16) Uani 1 1 d . U
N3 N 0.84762(13) 0.4782(5) 0.56013(16) 0.0604(16) Uani 1 1 d . U
N4 N 0.87573(15) 0.8255(6) 0.45389(19) 0.0816(19) Uani 1 1 d . U
N5 N 0.85889(14) 0.9897(5) 0.47921(18) 0.0641(17) Uani 1 1 d . U
N6 N 0.75206(15) 1.0010(5) 0.60386(18) 0.0698(17) Uani 1 1 d . U
C1 C 0.72923(19) 1.0049(6) 0.6302(2) 0.0686(19) Uani 1 1 d . U
H H 0.7116 0.9823 0.6192 0.082 Uiso 1 1 calc R U
C2 C 0.7207(2) 1.1014(7) 0.6388(3) 0.092(2) Uani 1 1 d . U
HA H 0.7378 1.1308 0.6477 0.110 Uiso 1 1 calc R U
HB H 0.7145 1.1303 0.6184 0.110 Uiso 1 1 calc R U
C3 C 0.6969(2) 1.1026(7) 0.6635(3) 0.092(3) Uani 1 1 d . U
HC H 0.6937 1.1608 0.6705 0.111 Uiso 1 1 calc R U
HD H 0.6790 1.0835 0.6525 0.111 Uiso 1 1 calc R U
C4 C 0.7013(2) 1.0522(7) 0.6932(3) 0.099(3) Uani 1 1 d . U
HE H 0.6841 1.0559 0.7077 0.119 Uiso 1 1 calc R U
HF H 0.7183 1.0731 0.7057 0.119 Uiso 1 1 calc R U
C5 C 0.70695(19) 0.9515(7) 0.6820(2) 0.075(2) Uani 1 1 d . U
HG H 0.7096 0.9165 0.7018 0.090 Uiso 1 1 calc R U
HH H 0.6901 0.9303 0.6694 0.090 Uiso 1 1 calc R U
C6 C 0.7333(2) 0.9488(7) 0.6610(2) 0.078(2) Uani 1 1 d . U
HI H 0.7491 0.9743 0.6744 0.094 Uiso 1 1 calc R U
C7 C 0.72678(17) 0.8228(6) 0.6323(2) 0.0589(19) Uani 1 1 d D U
C8 C 0.73652(18) 0.7381(6) 0.6225(2) 0.070(2) Uani 1 1 d . U
C9 C 0.72213(16) 0.6855(6) 0.5990(2) 0.062(2) Uani 1 1 d . U
HJ H 0.7042 0.7022 0.5896 0.075 Uiso 1 1 calc R U
C10 C 0.73492(16) 0.6071(6) 0.5897(2) 0.061(2) Uani 1 1 d . U
HK H 0.7257 0.5735 0.5736 0.073 Uiso 1 1 calc R U
C11 C 0.76074(16) 0.5798(6) 0.60413(19) 0.0547(18) Uani 1 1 d . U
C12 C 0.77117(18) 0.5029(6) 0.5964(2) 0.064(2) Uani 1 1 d D U
C13 C 0.81297(17) 0.5197(6) 0.6348(2) 0.072(2) Uani 1 1 d D U
C14 C 0.80006(16) 0.6041(6) 0.64462(19) 0.0557(18) Uani 1 1 d . U
C15 C 0.81118(16) 0.6426(6) 0.6698(2) 0.066(2) Uani 1 1 d . U
HL H 0.8257 0.6162 0.6827 0.079 Uiso 1 1 calc R U
C16 C 0.80111(18) 0.7301(6) 0.6789(2) 0.072(2) Uani 1 1 d . U
HM H 0.8117 0.7657 0.6932 0.086 Uiso 1 1 calc R U
C17 C 0.77573(18) 0.7521(6) 0.6646(2) 0.0626(19) Uani 1 1 d . U
C18 C 0.76334(19) 0.8362(6) 0.6711(2) 0.067(2) Uani 1 1 d D U
C19 C 0.76235(16) 0.7068(6) 0.6391(2) 0.0604(19) Uani 1 1 d . U
C20 C 0.77334(16) 0.6271(6) 0.6276(2) 0.0573(18) Uani 1 1 d . U
C21 C 0.81081(18) 0.4001(6) 0.5965(2) 0.0700(19) Uani 1 1 d . U
HN H 0.7986 0.3803 0.5777 0.084 Uiso 1 1 calc R U
C22 C 0.81148(17) 0.3318(6) 0.6208(2) 0.065(2) Uani 1 1 d . U
HO H 0.7921 0.3274 0.6311 0.078 Uiso 1 1 calc R U
HP H 0.8253 0.3469 0.6386 0.078 Uiso 1 1 calc R U
C23 C 0.8200(2) 0.2454(6) 0.6073(2) 0.076(2) Uani 1 1 d . U
HQ H 0.8211 0.2050 0.6256 0.092 Uiso 1 1 calc R U
HR H 0.8052 0.2259 0.5914 0.092 Uiso 1 1 calc R U
C24 C 0.8468(2) 0.2514(6) 0.5915(2) 0.079(2) Uani 1 1 d . U
HS H 0.8502 0.1992 0.5792 0.095 Uiso 1 1 calc R U
HT H 0.8619 0.2557 0.6087 0.095 Uiso 1 1 calc R U
C25 C 0.85088(18) 0.3345(6) 0.5641(2) 0.069(2) Uani 1 1 d . U
HU H 0.8712 0.3393 0.5567 0.083 Uiso 1 1 calc R U
HV H 0.8384 0.3270 0.5444 0.083 Uiso 1 1 calc R U
C26 C 0.84214(19) 0.4082(6) 0.5828(2) 0.072(2) Uani 1 1 d . U
HW H 0.8555 0.4140 0.6021 0.087 Uiso 1 1 calc R U
C27 C 0.83007(17) 0.4973(6) 0.5329(2) 0.068(2) Uani 1 1 d D U
C28 C 0.83687(18) 0.5700(7) 0.5118(2) 0.073(2) Uani 1 1 d . U
C29 C 0.8197(2) 0.5797(7) 0.4843(2) 0.090(3) Uani 1 1 d . U
HX H 0.8051 0.5407 0.4788 0.108 Uiso 1 1 calc R U
C30 C 0.8248(2) 0.6499(7) 0.4648(3) 0.093(3) Uani 1 1 d . U
HY H 0.8120 0.6639 0.4473 0.112 Uiso 1 1 calc R U
C31 C 0.8468(2) 0.6947(7) 0.4708(2) 0.086(2) Uani 1 1 d . U
C32 C 0.8530(2) 0.7749(7) 0.4473(2) 0.091(3) Uani 1 1 d D U
C33 C 0.89737(19) 0.8023(6) 0.4806(2) 0.076(2) Uani 1 1 d D U
C34 C 0.88983(17) 0.7390(6) 0.5018(2) 0.068(2) Uani 1 1 d . U
C35 C 0.90787(19) 0.7134(6) 0.5299(2) 0.071(2) Uani 1 1 d . U
HZ H 0.9247 0.7452 0.5343 0.085 Uiso 1 1 calc R U
C36 C 0.90231(19) 0.6467(7) 0.5507(3) 0.081(2) Uani 1 1 d . U
H0AA H 0.9142 0.6344 0.5692 0.097 Uiso 1 1 calc R U
C37 C 0.87742(17) 0.5971(6) 0.5424(2) 0.065(2) Uani 1 1 d . U
C38 C 0.87166(18) 0.5331(6) 0.5650(2) 0.069(2) Uani 1 1 d D U
C39 C 0.85991(18) 0.6193(7) 0.5184(2) 0.070(2) Uani 1 1 d . U
C40 C 0.86549(17) 0.6807(7) 0.4972(2) 0.070(2) Uani 1 1 d . U
C41 C 0.87923(16) 0.9013(6) 0.4352(2) 0.0638(18) Uani 1 1 d . U
H1AA H 0.8615 0.9033 0.4210 0.077 Uiso 1 1 calc R U
C42 C 0.90471(18) 0.8887(7) 0.4091(2) 0.083(2) Uani 1 1 d . U
H2AA H 0.9234 0.8829 0.4209 0.099 Uiso 1 1 calc R U
H3AA H 0.9013 0.8377 0.3961 0.099 Uiso 1 1 calc R U
C43 C 0.9056(2) 0.9612(8) 0.3870(3) 0.095(3) Uani 1 1 d . U
H4AA H 0.8892 0.9568 0.3715 0.114 Uiso 1 1 calc R U
H5AA H 0.9235 0.9574 0.3737 0.114 Uiso 1 1 calc R U
C44 C 0.9047(2) 1.0481(7) 0.4027(3) 0.083(2) Uani 1 1 d . U
H6AA H 0.9241 1.0614 0.4117 0.100 Uiso 1 1 calc R U
H7AA H 0.9003 1.0893 0.3853 0.100 Uiso 1 1 calc R U
C45 C 0.88515(19) 1.0553(7) 0.4270(2) 0.076(2) Uani 1 1 d . U
H8AA H 0.8665 1.0688 0.4162 0.091 Uiso 1 1 calc R U
H9AA H 0.8907 1.1047 0.4401 0.091 Uiso 1 1 calc R U
C46 C 0.87862(17) 0.9819(6) 0.4532(2) 0.0675(19) Uani 1 1 d . U
H0BA H 0.8973 0.9795 0.4655 0.081 Uiso 1 1 calc R U
C47 C 0.83003(17) 0.9778(6) 0.4704(2) 0.061(2) Uani 1 1 d D U
C48 C 0.80980(18) 0.9800(6) 0.4948(2) 0.065(2) Uani 1 1 d . U
C49 C 0.77526(17) 0.9618(5) 0.4904(2) 0.059(2) Uani 1 1 d . U
H1BA H 0.7686 0.9503 0.4687 0.071 Uiso 1 1 calc R U
C50 C 0.75675(17) 0.9617(5) 0.5129(2) 0.0486(18) Uani 1 1 d . U
H2BA H 0.7375 0.9450 0.5081 0.058 Uiso 1 1 calc R U
C51 C 0.76360(17) 0.9849(6) 0.5439(2) 0.0604(19) Uani 1 1 d . U
C52 C 0.74404(16) 0.9845(5) 0.5702(2) 0.0577(19) Uani 1 1 d D U
C53 C 0.78166(17) 1.0208(6) 0.61153(19) 0.060(2) Uani 1 1 d D U
C54 C 0.80373(17) 1.0209(5) 0.5873(2) 0.0563(18) Uani 1 1 d . U
C55 C 0.83013(16) 1.0397(5) 0.5936(2) 0.054(2) Uani 1 1 d . U
H3BA H 0.8351 1.0555 0.6155 0.065 Uiso 1 1 calc R U
C56 C 0.85100(17) 1.0379(6) 0.5705(2) 0.063(2) Uani 1 1 d . U
H4BA H 0.8703 1.0502 0.5769 0.076 Uiso 1 1 calc R U
C57 C 0.84521(16) 1.0176(6) 0.5356(2) 0.067(2) Uani 1 1 d . U
C58 C 0.86682(17) 1.0104(6) 0.5083(2) 0.072(2) Uani 1 1 d D U
C59 C 0.81448(17) 0.9949(6) 0.5280(2) 0.066(2) Uani 1 1 d . U
C60 C 0.79471(16) 1.0047(6) 0.5523(2) 0.0619(19) Uani 1 1 d . U
O1A O 0.86286(11) 0.6271(4) 0.73555(14) 0.0724(17) Uani 1 1 d D U
O2A O 0.95554(10) 0.5967(4) 0.59952(14) 0.0679(16) Uani 1 1 d D U
O3A O 1.03334(13) 0.6403(5) 0.66881(16) 0.102(2) Uani 1 1 d D U
O4A O 0.94026(12) 0.6522(4) 0.80503(14) 0.0750(17) Uani 1 1 d D U
O5A O 0.98138(14) 0.7474(4) 0.56238(16) 0.089(2) Uani 1 1 d D U
O6A O 0.91182(12) 1.1242(4) 0.59220(16) 0.0855(19) Uani 1 1 d D U
O7A O 0.97767(12) 1.1870(4) 0.67388(15) 0.0762(17) Uani 1 1 d D U
O8A O 1.04902(13) 0.8112(4) 0.64295(15) 0.0846(19) Uani 1 1 d D U
O9A O 0.87261(12) 1.1421(4) 0.65679(15) 0.0833(19) Uani 1 1 d D U
O10A O 0.82854(12) 0.7879(4) 0.74748(13) 0.0685(16) Uani 1 1 d D U
O11A O 0.90154(13) 0.8284(4) 0.81740(16) 0.088(2) Uani 1 1 d D U
O12A O 0.93902(11) 1.1984(4) 0.73795(16) 0.0786(18) Uani 1 1 d D U
N1A N 0.90036(12) 0.6477(4) 0.77140(16) 0.0521(15) Uani 1 1 d . U
N2A N 0.99365(13) 0.6195(4) 0.63266(16) 0.0551(15) Uani 1 1 d . U
N3A N 1.01586(14) 0.7780(4) 0.60260(17) 0.0641(16) Uani 1 1 d . U
N4A N 0.94264(15) 1.1532(5) 0.6342(2) 0.0733(18) Uani 1 1 d . U
N5A N 0.90727(14) 1.1692(4) 0.69588(17) 0.0655(17) Uani 1 1 d . U
N6A N 0.86592(14) 0.8067(4) 0.78263(17) 0.0625(16) Uani 1 1 d . U
C1A C 0.85862(17) 0.7271(5) 0.7956(2) 0.0581(18) Uani 1 1 d . U
H5BA H 0.8444 0.7036 0.7795 0.070 Uiso 1 1 calc R U
C2A C 0.84194(19) 0.7387(6) 0.8271(2) 0.071(2) Uani 1 1 d . U
H6BA H 0.8255 0.7765 0.8226 0.085 Uiso 1 1 calc R U
H7BA H 0.8547 0.7667 0.8434 0.085 Uiso 1 1 calc R U
C3A C 0.82868(17) 0.6507(6) 0.8449(2) 0.066(2) Uani 1 1 d . U
H8BA H 0.8245 0.6600 0.8686 0.079 Uiso 1 1 calc R U
H9BA H 0.8107 0.6328 0.8337 0.079 Uiso 1 1 calc R U
C4A C 0.85203(18) 0.5866(6) 0.8408(2) 0.066(2) Uani 1 1 d . U
H0CA H 0.8651 0.5934 0.8600 0.079 Uiso 1 1 calc R U
H1CA H 0.8425 0.5321 0.8436 0.079 Uiso 1 1 calc R U
C5A C 0.87034(17) 0.5788(5) 0.8123(2) 0.0559(19) Uani 1 1 d . U
H6CA H 0.8591 0.5524 0.7943 0.067 Uiso 1 1 calc R U
H7CA H 0.8866 0.5414 0.8179 0.067 Uiso 1 1 calc R U
C6A C 0.88228(18) 0.6574(5) 0.7999(2) 0.0560(18) Uani 1 1 d . U
H8CA H 0.8954 0.6779 0.8178 0.067 Uiso 1 1 calc R U
C7A C 0.88957(14) 0.6300(5) 0.74034(19) 0.0434(17) Uani 1 1 d D U
C8A C 0.90859(14) 0.6216(4) 0.71176(19) 0.0379(15) Uani 1 1 d . U
C9A C 0.89908(16) 0.6105(5) 0.6805(2) 0.0446(18) Uani 1 1 d . U
H9CA H 0.8788 0.6077 0.6768 0.054 Uiso 1 1 calc R U
C10A C 0.91629(17) 0.6033(5) 0.6551(2) 0.0529(19) Uani 1 1 d . U
H0DA H 0.9079 0.5912 0.6342 0.064 Uiso 1 1 calc R U
C11A C 0.94467(15) 0.6117(5) 0.65657(19) 0.0484(17) Uani 1 1 d . U
C12A C 0.96646(15) 0.6046(5) 0.62699(18) 0.0473(18) Uani 1 1 d D U
C13A C 1.00714(16) 0.6248(6) 0.6646(2) 0.059(2) Uani 1 1 d D U
C14A C 0.98875(17) 0.6335(5) 0.6904(2) 0.0552(18) Uani 1 1 d . U
C15A C 0.99639(17) 0.6403(6) 0.7250(2) 0.061(2) Uani 1 1 d . U
H1DA H 1.0164 0.6458 0.7296 0.073 Uiso 1 1 calc R U
C16A C 0.97783(17) 0.6400(6) 0.7531(2) 0.065(2) Uani 1 1 d . U
H2DA H 0.9855 0.6365 0.7748 0.078 Uiso 1 1 calc R U
C17A C 0.95106(17) 0.6444(5) 0.7484(2) 0.0538(18) Uani 1 1 d . U
C18A C 0.93046(16) 0.6459(5) 0.77730(18) 0.0521(18) Uani 1 1 d D U
C19A C 0.93792(15) 0.6213(5) 0.7172(2) 0.0506(17) Uani 1 1 d . U
C20A C 0.95628(16) 0.6184(5) 0.6891(2) 0.0531(18) Uani 1 1 d . U
C21A C 1.01232(17) 0.6222(6) 0.6027(2) 0.0628(18) Uani 1 1 d . U
H3DA H 0.9991 0.6169 0.5833 0.075 Uiso 1 1 calc R U
C22A C 1.03191(19) 0.5340(7) 0.6039(2) 0.081(2) Uani 1 1 d . U
H4DA H 1.0460 0.5349 0.6223 0.098 Uiso 1 1 calc R U
H5DA H 1.0193 0.4846 0.6061 0.098 Uiso 1 1 calc R U
C23A C 1.04769(19) 0.5356(7) 0.5690(2) 0.082(2) Uani 1 1 d . U
H6DA H 1.0627 0.4920 0.5688 0.098 Uiso 1 1 calc R U
H7DA H 1.0334 0.5214 0.5517 0.098 Uiso 1 1 calc R U
C24A C 1.0623(2) 0.6210(7) 0.5594(3) 0.094(3) Uani 1 1 d . U
H8DA H 1.0798 0.6284 0.5732 0.113 Uiso 1 1 calc R U
H9DA H 1.0686 0.6182 0.5361 0.113 Uiso 1 1 calc R U
C25A C 1.0436(2) 0.6946(7) 0.5636(3) 0.089(2) Uani 1 1 d . U
H0EA H 1.0551 0.7456 0.5604 0.106 Uiso 1 1 calc R U
H1EA H 1.0281 0.6938 0.5467 0.106 Uiso 1 1 calc R U
C26A C 1.03102(19) 0.6950(6) 0.5959(2) 0.074(2) Uani 1 1 d . U
H2EA H 1.0475 0.6917 0.6119 0.089 Uiso 1 1 calc R U
C27A C 0.9908(2) 0.7999(6) 0.5818(2) 0.080(2) Uani 1 1 d D U
C28A C 0.97504(19) 0.8734(6) 0.5916(2) 0.074(2) Uani 1 1 d . U
C29A C 0.94969(18) 0.8941(6) 0.5697(2) 0.071(2) Uani 1 1 d . U
H3EA H 0.9426 0.8586 0.5528 0.086 Uiso 1 1 calc R U
C30A C 0.93791(18) 0.9706(6) 0.5772(2) 0.074(2) Uani 1 1 d . U
H4EA H 0.9211 0.9881 0.5656 0.088 Uiso 1 1 calc R U
C31A C 0.94916(18) 1.0213(6) 0.6002(2) 0.068(2) Uani 1 1 d . U
C32A C 0.93325(18) 1.1077(6) 0.6089(2) 0.072(2) Uani 1 1 d D U
C33A C 0.9691(2) 1.1356(6) 0.6535(2) 0.080(2) Uani 1 1 d D U
C34A C 0.98363(17) 1.0584(6) 0.6407(2) 0.064(2) Uani 1 1 d . U
C35A C 1.00889(18) 1.0440(6) 0.6599(2) 0.071(2) Uani 1 1 d . U
H5EA H 1.0161 1.0831 0.6754 0.085 Uiso 1 1 calc R U
C36A C 1.0231(2) 0.9638(7) 0.6537(2) 0.077(2) Uani 1 1 d . U
H6EA H 1.0404 0.9503 0.6651 0.093 Uiso 1 1 calc R U
C37A C 1.01187(17) 0.9093(6) 0.6320(2) 0.065(2) Uani 1 1 d . U
C38A C 1.02778(17) 0.8325(6) 0.6272(2) 0.068(2) Uani 1 1 d D U
C39A C 0.98603(17) 0.9287(6) 0.6143(2) 0.063(2) Uani 1 1 d . U
C40A C 0.97146(18) 1.0073(6) 0.6200(2) 0.063(2) Uani 1 1 d . U
C41A C 0.9273(2) 1.2311(6) 0.6429(3) 0.074(2) Uani 1 1 d . U
H7EA H 0.9095 1.2264 0.6290 0.089 Uiso 1 1 calc R U
C42A C 0.9424(2) 1.3093(6) 0.6268(2) 0.080(2) Uani 1 1 d . U
H8EA H 0.9613 1.3201 0.6375 0.096 Uiso 1 1 calc R U
H9EA H 0.9456 1.3004 0.6029 0.096 Uiso 1 1 calc R U
C43A C 0.92182(19) 1.3816(6) 0.6326(2) 0.077(2) Uani 1 1 d . U
H0FA H 0.9062 1.3767 0.6160 0.092 Uiso 1 1 calc R U
H1FA H 0.9326 1.4331 0.6274 0.092 Uiso 1 1 calc R U
C44A C 0.9069(2) 1.3948(6) 0.6673(3) 0.079(2) Uani 1 1 d . U
H2FA H 0.9210 1.4184 0.6832 0.094 Uiso 1 1 calc R U
H3FA H 0.8906 1.4341 0.6651 0.094 Uiso 1 1 calc R U
C45A C 0.89656(19) 1.3159(6) 0.6792(2) 0.074(2) Uani 1 1 d . U
H4FA H 0.8776 1.3048 0.6688 0.089 Uiso 1 1 calc R U
H5FA H 0.8932 1.3208 0.7034 0.089 Uiso 1 1 calc R U
C46A C 0.9158(2) 1.2412(6) 0.6734(3) 0.073(2) Uani 1 1 d . U
H6FA H 0.9334 1.2604 0.6854 0.087 Uiso 1 1 calc R U
C47A C 0.88500(18) 1.1201(6) 0.6820(2) 0.069(2) Uani 1 1 d D U
C48A C 0.87612(18) 1.0460(6) 0.7016(2) 0.064(2) Uani 1 1 d . U
C49A C 0.85346(17) 1.0051(6) 0.6925(2) 0.058(2) Uani 1 1 d . U
H7FA H 0.8429 1.0246 0.6739 0.070 Uiso 1 1 calc R U
C50A C 0.84364(17) 0.9340(5) 0.7085(2) 0.060(2) Uani 1 1 d . U
H8FA H 0.8274 0.9053 0.6999 0.072 Uiso 1 1 calc R U
C51A C 0.85793(17) 0.9027(6) 0.7382(2) 0.0591(19) Uani 1 1 d . U
C52A C 0.84989(17) 0.8307(5) 0.7520(2) 0.060(2) Uani 1 1 d D U
C53A C 0.89070(19) 0.8517(6) 0.7932(2) 0.068(2) Uani 1 1 d D U
C54A C 0.89888(18) 0.9264(6) 0.7771(2) 0.066(2) Uani 1 1 d . U
C55A C 0.91823(17) 0.9783(6) 0.7918(2) 0.069(2) Uani 1 1 d . U
H9FA H 0.9249 0.9676 0.8136 0.082 Uiso 1 1 calc R U
C56A C 0.92818(18) 1.0486(6) 0.7741(2) 0.071(2) Uani 1 1 d . U
H0GA H 0.9443 1.0794 0.7820 0.085 Uiso 1 1 calc R U
C57A C 0.91299(18) 1.0749(6) 0.7423(2) 0.069(2) Uani 1 1 d . U
C58A C 0.92256(19) 1.1489(5) 0.7259(2) 0.073(2) Uani 1 1 d D U
C59A C 0.89113(16) 1.0250(5) 0.7307(2) 0.0554(19) Uani 1 1 d . U
C60A C 0.88194(16) 0.9511(6) 0.7484(2) 0.0578(19) Uani 1 1 d . U
O1B O 1.09103(12) 0.6824(4) 0.88762(14) 0.0754(18) Uani 1 1 d D U
O2B O 1.02259(12) 1.0461(4) 0.94814(16) 0.0785(18) Uani 1 1 d D U
O3B O 0.95107(12) 1.0108(4) 0.87250(13) 0.0747(18) Uani 1 1 d D U
O4B O 1.01244(11) 0.6297(4) 0.82371(14) 0.0651(16) Uani 1 1 d D U
O5B O 1.03008(12) 1.2011(4) 0.90323(15) 0.0793(18) Uani 1 1 d D U
O6B O 1.13675(12) 1.2166(4) 0.77892(14) 0.087(2) Uani 1 1 d D U
O7B O 1.06669(11) 1.1963(5) 0.70031(15) 0.0858(19) Uani 1 1 d D U
O8B O 0.96078(11) 1.1831(4) 0.82398(14) 0.0794(18) Uani 1 1 d D U
O9B O 1.16519(14) 1.0639(5) 0.74132(17) 0.102(2) Uani 1 1 d D U
O10B O 1.14295(11) 0.6960(4) 0.83369(15) 0.0810(19) Uani 1 1 d D U
O11B O 1.06344(12) 0.6400(4) 0.77212(15) 0.0804(19) Uani 1 1 d D U
O12B O 1.08200(13) 1.0142(4) 0.68750(17) 0.100(2) Uani 1 1 d D U
N1B N 1.05313(13) 0.6572(4) 0.85378(16) 0.0586(16) Uani 1 1 d . U
N2B N 0.98867(14) 1.0382(4) 0.90736(18) 0.0645(17) Uani 1 1 d . U
N3B N 0.99572(13) 1.1808(4) 0.86412(16) 0.0550(15) Uani 1 1 d . U
N4B N 1.10414(13) 1.1959(5) 0.74103(17) 0.0650(17) Uani 1 1 d . U
N5B N 1.12263(14) 1.0390(5) 0.71346(17) 0.0714(18) Uani 1 1 d . U
N6B N 1.10105(13) 0.6710(5) 0.80572(18) 0.0686(18) Uani 1 1 d . U
C1B C 1.09730(19) 0.5999(6) 0.8247(2) 0.072(2) Uani 1 1 d . U
H1GA H 1.1105 0.6061 0.8442 0.086 Uiso 1 1 calc R U
C2B C 1.1074(2) 0.5178(6) 0.8061(3) 0.085(2) Uani 1 1 d . U
H2GA H 1.1278 0.5234 0.7989 0.102 Uiso 1 1 calc R U
H3GA H 1.0953 0.5082 0.7863 0.102 Uiso 1 1 calc R U
C3B C 1.1042(2) 0.4411(6) 0.8317(2) 0.079(2) Uani 1 1 d . U
H4GA H 1.1098 0.3896 0.8200 0.094 Uiso 1 1 calc R U
H5GA H 1.1182 0.4495 0.8499 0.094 Uiso 1 1 calc R U
C4B C 1.07672(19) 0.4285(6) 0.8458(2) 0.073(2) Uani 1 1 d . U
H6GA H 1.0776 0.3836 0.8625 0.088 Uiso 1 1 calc R U
H7GA H 1.0626 0.4126 0.8285 0.088 Uiso 1 1 calc R U
C5B C 1.06705(19) 0.5165(6) 0.8634(2) 0.070(2) Uani 1 1 d . U
H8GA H 1.0474 0.5114 0.8727 0.084 Uiso 1 1 calc R U
H9GA H 1.0806 0.5305 0.8815 0.084 Uiso 1 1 calc R U
C6B C 1.06761(18) 0.5791(6) 0.8389(2) 0.0648(18) Uani 1 1 d . U
H0HA H 1.0552 0.5599 0.8202 0.078 Uiso 1 1 calc R U
C7B C 1.06673(15) 0.7078(6) 0.8783(2) 0.061(2) Uani 1 1 d D U
C8B C 1.05351(16) 0.7791(6) 0.8923(2) 0.0577(19) Uani 1 1 d . U
C9B C 1.06604(16) 0.8281(6) 0.9150(2) 0.058(2) Uani 1 1 d . U
H1HA H 1.0847 0.8133 0.9227 0.070 Uiso 1 1 calc R U
C10B C 1.05381(17) 0.8967(6) 0.9274(2) 0.068(2) Uani 1 1 d . U
H2HA H 1.0625 0.9233 0.9459 0.082 Uiso 1 1 calc R U
C11B C 1.02585(16) 0.9337(5) 0.9124(2) 0.0575(19) Uani 1 1 d . U
C12B C 1.01372(16) 1.0084(5) 0.9240(2) 0.062(2) Uani 1 1 d D U
C13B C 0.97469(17) 0.9902(6) 0.8844(2) 0.072(2) Uani 1 1 d D U
C14B C 0.98863(17) 0.9086(5) 0.87456(19) 0.0579(19) Uani 1 1 d . U
C15B C 0.97401(16) 0.8537(5) 0.8509(2) 0.058(2) Uani 1 1 d . U
H3HA H 0.9570 0.8737 0.8404 0.070 Uiso 1 1 calc R U
C16B C 0.98301(15) 0.7781(5) 0.84336(19) 0.0529(19) Uani 1 1 d . U
H4HA H 0.9714 0.7413 0.8307 0.064 Uiso 1 1 calc R U
C17B C 1.01055(15) 0.7546(5) 0.85488(19) 0.0523(18) Uani 1 1 d . U
C18B C 1.02484(16) 0.6774(5) 0.84220(19) 0.0519(19) Uani 1 1 d D U
C19B C 1.02501(17) 0.8148(6) 0.8786(2) 0.0560(18) Uani 1 1 d . U
C20B C 1.01257(16) 0.8849(5) 0.88754(19) 0.0532(18) Uani 1 1 d . U
C21B C 0.98010(19) 1.1162(5) 0.9193(2) 0.0663(19) Uani 1 1 d . U
H5HA H 0.9957 1.1418 0.9332 0.080 Uiso 1 1 calc R U
C22B C 0.95050(18) 1.1127(6) 0.9388(2) 0.069(2) Uani 1 1 d . U
H6HA H 0.9347 1.0942 0.9241 0.083 Uiso 1 1 calc R U
H7HA H 0.9519 1.0737 0.9577 0.083 Uiso 1 1 calc R U
C23B C 0.94531(19) 1.1926(6) 0.9501(2) 0.070(2) Uani 1 1 d . U
H8HA H 0.9623 1.2096 0.9634 0.084 Uiso 1 1 calc R U
H9HA H 0.9286 1.1899 0.9654 0.084 Uiso 1 1 calc R U
C24B C 0.93917(18) 1.2629(6) 0.9250(2) 0.063(2) Uani 1 1 d . U
H0IA H 0.9214 1.2511 0.9122 0.075 Uiso 1 1 calc R U
H1IA H 0.9369 1.3167 0.9365 0.075 Uiso 1 1 calc R U
C25B C 0.96456(17) 1.2642(5) 0.9033(2) 0.0532(18) Uani 1 1 d . U
H2IA H 0.9814 1.2851 0.9159 0.064 Uiso 1 1 calc R U
H3IA H 0.9610 1.3030 0.8848 0.064 Uiso 1 1 calc R U
C26B C 0.97215(18) 1.1744(5) 0.8885(2) 0.0592(18) Uani 1 1 d . U
H4IA H 0.9546 1.1515 0.8773 0.071 Uiso 1 1 calc R U
C27B C 1.02384(18) 1.1941(5) 0.87351(19) 0.0571(19) Uani 1 1 d D U
C28B C 1.04538(16) 1.1982(5) 0.8492(2) 0.0508(17) Uani 1 1 d . U
C29B C 1.07511(16) 1.2121(5) 0.8558(2) 0.0497(19) Uani 1 1 d . U
H5IA H 1.0810 1.2193 0.8781 0.060 Uiso 1 1 calc R U
C30B C 1.09605(18) 1.2158(5) 0.8311(2) 0.058(2) Uani 1 1 d . U
H6IA H 1.1158 1.2226 0.8369 0.069 Uiso 1 1 calc R U
C31B C 1.08808(16) 1.2095(5) 0.7975(2) 0.0575(19) Uani 1 1 d . U
C32B C 1.11106(15) 1.2054(6) 0.7715(2) 0.064(2) Uani 1 1 d D U
C33B C 1.07181(17) 1.1991(6) 0.73046(19) 0.059(2) Uani 1 1 d D U
C34B C 1.05155(16) 1.1963(6) 0.7551(2) 0.0585(19) Uani 1 1 d . U
C35B C 1.02239(15) 1.1861(5) 0.7474(2) 0.0514(18) Uani 1 1 d . U
H7IA H 1.0167 1.1785 0.7251 0.062 Uiso 1 1 calc R U
C36B C 1.00092(16) 1.1868(5) 0.7728(2) 0.0515(19) Uani 1 1 d . U
H8IA H 0.9811 1.1910 0.7670 0.062 Uiso 1 1 calc R U
C37B C 1.00856(16) 1.1815(5) 0.8052(2) 0.0550(18) Uani 1 1 d . U
C38B C 0.98667(15) 1.1792(6) 0.8325(2) 0.062(2) Uani 1 1 d D U
C39B C 1.03985(17) 1.1920(5) 0.8143(2) 0.0549(18) Uani 1 1 d . U
C40B C 1.05940(15) 1.1921(5) 0.7888(2) 0.0516(17) Uani 1 1 d . U
C41B C 1.12510(17) 1.1978(6) 0.7158(2) 0.0612(18) Uani 1 1 d . U
H9IA H 1.1437 1.1948 0.7283 0.073 Uiso 1 1 calc R U
C42B C 1.12854(19) 1.2730(7) 0.6957(2) 0.077(2) Uani 1 1 d . U
H0JA H 1.1323 1.3200 0.7109 0.092 Uiso 1 1 calc R U
H1JA H 1.1099 1.2841 0.6846 0.092 Uiso 1 1 calc R U
C43B C 1.1513(2) 1.2731(7) 0.6704(2) 0.087(2) Uani 1 1 d . U
H2JA H 1.1700 1.2825 0.6816 0.104 Uiso 1 1 calc R U
H3JA H 1.1479 1.3211 0.6556 0.104 Uiso 1 1 calc R U
C44B C 1.1542(2) 1.1959(7) 0.6490(3) 0.090(3) Uani 1 1 d . U
H4JA H 1.1732 1.1959 0.6378 0.108 Uiso 1 1 calc R U
H5JA H 1.1390 1.1961 0.6317 0.108 Uiso 1 1 calc R U
C45B C 1.15113(18) 1.1165(7) 0.6707(2) 0.078(2) Uani 1 1 d . U
H6JA H 1.1492 1.0678 0.6560 0.094 Uiso 1 1 calc R U
H7JA H 1.1691 1.1093 0.6837 0.094 Uiso 1 1 calc R U
C46B C 1.12580(19) 1.1177(6) 0.6943(2) 0.073(2) Uani 1 1 d . U
H8JA H 1.1082 1.1208 0.6799 0.088 Uiso 1 1 calc R U
C47B C 1.14267(18) 1.0235(6) 0.7368(2) 0.080(2) Uani 1 1 d D U
C48B C 1.14046(17) 0.9373(6) 0.7548(2) 0.066(2) Uani 1 1 d . U
C49B C 1.15519(18) 0.9167(7) 0.7802(2) 0.078(2) Uani 1 1 d . U
H9JA H 1.1679 0.9581 0.7886 0.093 Uiso 1 1 calc R U
C50B C 1.15520(18) 0.8452(7) 0.7966(2) 0.079(2) Uani 1 1 d . U
H0KA H 1.1703 0.8308 0.8114 0.095 Uiso 1 1 calc R U
C51B C 1.13097(17) 0.7906(6) 0.7906(2) 0.069(2) Uani 1 1 d . U
C52B C 1.12840(19) 0.7171(6) 0.8102(2) 0.079(2) Uani 1 1 d D U
C53B C 1.08288(16) 0.6899(6) 0.7783(2) 0.065(2) Uani 1 1 d D U
C54B C 1.08941(17) 0.7608(6) 0.7599(2) 0.067(2) Uani 1 1 d . U
C55B C 1.07131(19) 0.7771(6) 0.7318(2) 0.075(2) Uani 1 1 d . U
H1KA H 1.0577 0.7375 0.7240 0.091 Uiso 1 1 calc R U
C56B C 1.07491(19) 0.8568(6) 0.7162(2) 0.075(2) Uani 1 1 d . U
H2KA H 1.0608 0.8729 0.7004 0.090 Uiso 1 1 calc R U
C57B C 1.09836(18) 0.9146(6) 0.7227(2) 0.071(2) Uani 1 1 d . U
C58B C 1.09934(19) 0.9856(6) 0.7062(2) 0.074(2) Uani 1 1 d D U
C59B C 1.11654(16) 0.8893(6) 0.7469(2) 0.0582(19) Uani 1 1 d . U
C60B C 1.11162(16) 0.8129(6) 0.7649(2) 0.0618(19) Uani 1 1 d . U
O1C O 1.15241(12) 0.9862(4) 1.07336(14) 0.0756(18) Uani 1 1 d D U
O2C O 1.18283(8) 1.3706(3) 1.00071(9) 0.0248(10) Uani 1 1 d D U
O3C O 1.11355(11) 1.3266(4) 0.92241(14) 0.0796(19) Uani 1 1 d D U
O4C O 1.07754(11) 0.9446(3) 0.99866(13) 0.0631(16) Uani 1 1 d D U
O5C O 1.21838(12) 1.3726(4) 0.93518(15) 0.0777(18) Uani 1 1 d D U
O6C O 1.29874(11) 1.0162(4) 0.89345(13) 0.0769(18) Uani 1 1 d D U
O7C O 1.23619(13) 0.9613(4) 0.81108(14) 0.0807(18) Uani 1 1 d D U
O8C O 1.15425(13) 1.3123(5) 0.85516(15) 0.094(2) Uani 1 1 d D U
O9C O 1.28854(11) 0.8352(4) 0.91360(15) 0.091(2) Uani 1 1 d D U
O10C O 1.19621(12) 0.8415(4) 1.04937(15) 0.0807(18) Uani 1 1 d D U
O11C O 1.11870(12) 0.7938(4) 0.98201(15) 0.0805(19) Uani 1 1 d D U
O12C O 1.20877(12) 0.7987(5) 0.84429(15) 0.094(2) Uani 1 1 d D U
N1C N 1.11698(13) 0.9582(4) 1.03406(15) 0.0519(15) Uani 1 1 d . U
N2C N 1.14905(12) 1.3433(4) 0.95947(15) 0.0505(15) Uani 1 1 d . U
N3C N 1.18484(13) 1.3420(4) 0.89816(16) 0.0610(16) Uani 1 1 d . U
N4C N 1.26720(14) 0.9890(5) 0.85136(17) 0.0709(17) Uani 1 1 d . U
N5C N 1.25031(13) 0.8215(5) 0.87546(17) 0.0655(17) Uani 1 1 d . U
N6C N 1.15602(13) 0.8212(4) 1.01717(17) 0.0590(15) Uani 1 1 d . U
C1C C 1.13801(16) 0.8143(5) 1.0468(2) 0.0571(17) Uani 1 1 d . U
H1C H 1.1500 0.8336 1.0659 0.069 Uiso 1 1 calc R U
C2C C 1.13122(19) 0.7228(6) 1.0527(3) 0.074(2) Uani 1 1 d . U
H2CA H 1.1184 0.7018 1.0350 0.088 Uiso 1 1 calc R U
H2CB H 1.1493 0.6899 1.0524 0.088 Uiso 1 1 calc R U
C3C C 1.1179(2) 0.7154(7) 1.0828(3) 0.088(3) Uani 1 1 d . U
H3CA H 1.1322 0.7268 1.1004 0.106 Uiso 1 1 calc R U
H3CB H 1.1112 0.6575 1.0855 0.106 Uiso 1 1 calc R U
C4C C 1.08934(19) 0.7801(6) 1.0877(2) 0.079(2) Uani 1 1 d . U
H4CA H 1.0734 0.7609 1.0732 0.095 Uiso 1 1 calc R U
H4CB H 1.0826 0.7763 1.1108 0.095 Uiso 1 1 calc R U
C5C C 1.09583(18) 0.8725(6) 1.0796(2) 0.071(2) Uani 1 1 d . U
H5CA H 1.1084 0.8970 1.0968 0.085 Uiso 1 1 calc R U
H5CB H 1.0776 0.9047 1.0785 0.085 Uiso 1 1 calc R U
C6C C 1.11202(17) 0.8739(5) 1.0441(2) 0.0626(18) Uani 1 1 d . U
H6C H 1.0984 0.8492 1.0276 0.075 Uiso 1 1 calc R U
C7C C 1.13732(16) 1.0113(5) 1.04991(19) 0.059(2) Uani 1 1 d D U
C8C C 1.14441(14) 1.0909(5) 1.03254(19) 0.0516(18) Uani 1 1 d . U
C9C C 1.16454(17) 1.1395(6) 1.0469(2) 0.065(2) Uani 1 1 d . U
H9C H 1.1739 1.1219 1.0666 0.078 Uiso 1 1 calc R U
C10C C 1.17158(18) 1.2164(5) 1.0326(2) 0.065(2) Uani 1 1 d . U
H10C H 1.1868 1.2496 1.0411 0.079 Uiso 1 1 calc R U
C11C C 1.15637(17) 1.2408(5) 1.0071(2) 0.0597(19) Uani 1 1 d . U
C12C C 1.16385(16) 1.3261(5) 0.9896(2) 0.059(2) Uani 1 1 d D U
C13C C 1.12745(17) 1.3048(5) 0.94740(18) 0.059(2) Uani 1 1 d D U
C14C C 1.11761(15) 1.2229(5) 0.96486(19) 0.0511(18) Uani 1 1 d . U
C15C C 1.09419(16) 1.1741(5) 0.9541(2) 0.061(2) Uani 1 1 d . U
H15C H 1.0832 1.1923 0.9356 0.073 Uiso 1 1 calc R U
C16C C 1.08684(16) 1.1030(5) 0.9689(2) 0.057(2) Uani 1 1 d . U
H16C H 1.0697 1.0742 0.9629 0.068 Uiso 1 1 calc R U
C17C C 1.10464(16) 1.0730(5) 0.9929(2) 0.0550(19) Uani 1 1 d . U
C18C C 1.09780(16) 0.9899(5) 1.0087(2) 0.061(2) Uani 1 1 d D U
C19C C 1.12740(15) 1.1200(5) 1.0072(2) 0.0523(18) Uani 1 1 d . U
C20C C 1.13376(14) 1.1958(5) 0.99282(19) 0.0480(17) Uani 1 1 d . U
C21C C 1.15701(17) 1.4238(6) 0.9426(2) 0.0658(19) Uani 1 1 d . U
H21C H 1.1749 1.4419 0.9546 0.079 Uiso 1 1 calc R U
C22C C 1.1360(2) 1.4965(6) 0.9478(2) 0.076(2) Uani 1 1 d . U
H22A H 1.1173 1.4842 0.9368 0.092 Uiso 1 1 calc R U
H22B H 1.1322 1.5039 0.9718 0.092 Uiso 1 1 calc R U
C23C C 1.1478(2) 1.5690(6) 0.9348(2) 0.079(2) Uani 1 1 d . U
H23A H 1.1640 1.5871 0.9490 0.095 Uiso 1 1 calc R U
H23B H 1.1329 1.6132 0.9352 0.095 Uiso 1 1 calc R U
C24C C 1.15876(19) 1.5587(6) 0.8990(2) 0.075(2) Uani 1 1 d . U
H24A H 1.1419 1.5503 0.8842 0.090 Uiso 1 1 calc R U
H24B H 1.1684 1.6108 0.8921 0.090 Uiso 1 1 calc R U
C25C C 1.17957(18) 1.4876(6) 0.8942(2) 0.071(2) Uani 1 1 d . U
H25A H 1.1841 1.4817 0.8704 0.085 Uiso 1 1 calc R U
H25B H 1.1978 1.4996 0.9062 0.085 Uiso 1 1 calc R U
C26C C 1.16745(18) 1.4118(6) 0.9063(2) 0.0659(18) Uani 1 1 d . U
H26C H 1.1493 1.4041 0.8932 0.079 Uiso 1 1 calc R U
C27C C 1.21149(18) 1.3216(6) 0.9146(2) 0.062(2) Uani 1 1 d D U
C28C C 1.22638(17) 1.2521(6) 0.9056(2) 0.0593(19) Uani 1 1 d . U
C29C C 1.25237(18) 1.2305(6) 0.9222(2) 0.073(2) Uani 1 1 d . U
H29C H 1.2585 1.2628 0.9406 0.087 Uiso 1 1 calc R U
C30C C 1.26955(18) 1.1616(6) 0.9121(2) 0.070(2) Uani 1 1 d . U
H30C H 1.2877 1.1515 0.9223 0.084 Uiso 1 1 calc R U
C31C C 1.25911(17) 1.1074(6) 0.8864(2) 0.0622(19) Uani 1 1 d . U
C32C C 1.27703(15) 1.0375(6) 0.8777(2) 0.060(2) Uani 1 1 d D U
C33C C 1.24204(16) 1.0051(6) 0.8347(2) 0.0604(19) Uani 1 1 d D U
C34C C 1.22713(18) 1.0881(6) 0.8432(2) 0.068(2) Uani 1 1 d . U
C35C C 1.20273(17) 1.1069(6) 0.8242(2) 0.071(2) Uani 1 1 d . U
H35C H 1.1980 1.0740 0.8055 0.085 Uiso 1 1 calc R U
C36C C 1.1845(2) 1.1779(6) 0.8334(2) 0.076(2) Uani 1 1 d . U
H36C H 1.1683 1.1921 0.8202 0.092 Uiso 1 1 calc R U
C37C C 1.19101(17) 1.2240(6) 0.8612(2) 0.0603(19) Uani 1 1 d . U
C38C C 1.17576(17) 1.2903(6) 0.8699(2) 0.064(2) Uani 1 1 d D U
C39C C 1.21897(16) 1.1993(6) 0.87856(19) 0.0574(18) Uani 1 1 d . U
C40C C 1.23559(16) 1.1314(6) 0.86940(19) 0.0519(17) Uani 1 1 d . U
C41C C 1.28365(17) 0.9130(6) 0.8437(2) 0.0687(19) Uani 1 1 d . U
H41C H 1.2989 0.9108 0.8613 0.082 Uiso 1 1 calc R U
C42C C 1.30094(18) 0.9198(6) 0.8112(2) 0.076(2) Uani 1 1 d . U
H42A H 1.3124 0.9717 0.8115 0.091 Uiso 1 1 calc R U
H42B H 1.2873 0.9232 0.7924 0.091 Uiso 1 1 calc R U
C43C C 1.32148(19) 0.8455(7) 0.8058(3) 0.087(2) Uani 1 1 d . U
H43A H 1.3286 0.8453 0.7827 0.105 Uiso 1 1 calc R U
H43B H 1.3383 0.8498 0.8208 0.105 Uiso 1 1 calc R U
C44C C 1.3061(2) 0.7719(7) 0.8123(3) 0.082(2) Uani 1 1 d . U
H44A H 1.3206 0.7270 0.8145 0.098 Uiso 1 1 calc R U
H44B H 1.2946 0.7592 0.7922 0.098 Uiso 1 1 calc R U
C45C C 1.28675(19) 0.7651(6) 0.8403(2) 0.075(2) Uani 1 1 d . U
H45A H 1.2747 0.7148 0.8374 0.090 Uiso 1 1 calc R U
H45B H 1.2985 0.7572 0.8605 0.090 Uiso 1 1 calc R U
C46C C 1.26989(18) 0.8276(7) 0.8448(2) 0.0721(19) Uani 1 1 d . U
H46C H 1.2563 0.8265 0.8256 0.086 Uiso 1 1 calc R U
C47C C 1.26190(16) 0.8256(6) 0.9110(2) 0.070(2) Uani 1 1 d D U
C48C C 1.24191(18) 0.8314(5) 0.9370(2) 0.0618(19) Uani 1 1 d . U
C49C C 1.25319(19) 0.8468(6) 0.9680(2) 0.065(2) Uani 1 1 d . U
H49C H 1.2734 0.8562 0.9703 0.079 Uiso 1 1 calc R U
C50C C 1.23619(17) 0.8487(5) 0.9953(2) 0.062(2) Uani 1 1 d . U
H50C H 1.2447 0.8567 1.0164 0.075 Uiso 1 1 calc R U
C51C C 1.20449(18) 0.8384(6) 0.9926(2) 0.0652(19) Uani 1 1 d . U
C52C C 1.18612(18) 0.8369(6) 1.0207(2) 0.066(2) Uani 1 1 d D U
C53C C 1.14561(16) 0.8056(5) 0.9826(2) 0.0598(19) Uani 1 1 d D U
C54C C 1.16536(18) 0.8024(5) 0.9567(2) 0.0573(18) Uani 1 1 d . U
C55C C 1.15420(18) 0.7843(5) 0.9233(2) 0.0558(19) Uani 1 1 d . U
H55C H 1.1342 0.7720 0.9207 0.067 Uiso 1 1 calc R U
C56C C 1.17149(18) 0.7846(5) 0.8958(2) 0.064(2) Uani 1 1 d . U
H56C H 1.1643 0.7707 0.8745 0.076 Uiso 1 1 calc R U
C57C C 1.20058(17) 0.8069(6) 0.9011(2) 0.066(2) Uani 1 1 d . U
C58C C 1.21880(17) 0.8115(6) 0.8720(2) 0.066(2) Uani 1 1 d D U
C59C C 1.21391(17) 0.8151(5) 0.9302(2) 0.0585(18) Uani 1 1 d . U
C60C C 1.19500(18) 0.8159(6) 0.9569(2) 0.0654(19) Uani 1 1 d . U
Cl1 Cl 0.88581(8) 1.4301(4) 0.96331(10) 0.187(2) Uani 1 1 d . U
Cl2 Cl 0.89022(9) 1.4074(3) 0.87675(11) 0.1738(17) Uani 1 1 d . U
C61 C 0.8564(2) 1.4378(10) 0.9304(3) 0.128(4) Uani 1 1 d . U
H3KA H 0.8372 1.4254 0.9400 0.154 Uiso 1 1 calc R U
H4KA H 0.8559 1.4942 0.9207 0.154 Uiso 1 1 calc R U
C62 C 0.8637(2) 1.3769(10) 0.9052(3) 0.122(3) Uani 1 1 d . U
H5KA H 0.8459 1.3628 0.8928 0.147 Uiso 1 1 calc R U
H6KA H 0.8704 1.3257 0.9163 0.147 Uiso 1 1 calc R U
Cl3 Cl 0.86529(10) 1.1803(3) 0.87018(15) 0.199(2) Uani 1 1 d . U
Cl4 Cl 0.87563(13) 1.2347(5) 0.77437(18) 0.248(3) Uani 1 1 d . U
C63 C 0.8938(4) 1.1743(16) 0.8423(5) 0.223(7) Uani 1 1 d . U
H7KA H 0.8959 1.1147 0.8368 0.268 Uiso 1 1 calc R U
H8KA H 0.9113 1.1898 0.8549 0.268 Uiso 1 1 calc R U
C64 C 0.8961(4) 1.2273(14) 0.8048(5) 0.198(6) Uani 1 1 d . U
H9KA H 0.8995 1.2856 0.8114 0.238 Uiso 1 1 calc R U
H0LA H 0.9146 1.2080 0.7952 0.238 Uiso 1 1 calc R U

loop_
_atom_site_aniso_label
_atom_site_aniso_U_11
_atom_site_aniso_U_22
_atom_site_aniso_U_33
_atom_site_aniso_U_23
_atom_site_aniso_U_13
_atom_site_aniso_U_12
O1 0.101(4) 0.095(5) 0.069(4) -0.013(4) -0.037(3) 0.006(4)
O2 0.078(3) 0.065(4) 0.076(4) -0.004(3) -0.057(3) 0.018(3)
O3 0.068(3) 0.102(5) 0.089(4) -0.005(4) -0.043(3) 0.030(3)
O4 0.075(3) 0.060(4) 0.082(4) -0.006(3) -0.052(3) -0.005(3)
O5 0.071(3) 0.058(4) 0.088(4) 0.004(3) -0.049(3) 0.000(3)
O6 0.111(5) 0.158(7) 0.134(6) 0.044(5) -0.079(4) -0.026(5)
O7 0.082(4) 0.062(4) 0.119(5) 0.002(4) -0.045(3) -0.002(3)
O8 0.123(4) 0.065(5) 0.095(4) 0.012(4) -0.077(4) -0.021(4)
O9 0.066(3) 0.136(6) 0.081(4) 0.013(4) -0.042(3) 0.001(4)
O10 0.075(3) 0.092(5) 0.094(4) 0.027(4) -0.039(3) -0.016(4)
O11 0.092(4) 0.052(4) 0.067(3) 0.000(3) -0.038(3) -0.007(3)
O12 0.063(3) 0.101(5) 0.093(4) 0.002(4) -0.018(3) -0.024(4)
N1 0.071(4) 0.065(4) 0.054(4) -0.002(3) -0.023(3) -0.005(3)
N2 0.068(3) 0.053(4) 0.062(4) -0.007(3) -0.031(3) -0.009(3)
N3 0.063(3) 0.056(4) 0.062(4) -0.005(3) -0.035(3) 0.007(3)
N4 0.076(4) 0.082(4) 0.088(4) 0.018(4) -0.038(3) -0.003(3)
N5 0.055(3) 0.062(4) 0.076(4) 0.003(3) -0.035(3) -0.002(3)
N6 0.074(3) 0.064(4) 0.071(3) -0.002(3) -0.025(3) -0.017(3)
C1 0.075(4) 0.055(4) 0.075(4) -0.004(4) -0.026(3) -0.011(4)
C2 0.106(5) 0.077(5) 0.092(5) -0.010(4) -0.025(4) 0.006(5)
C3 0.098(5) 0.084(5) 0.096(6) -0.005(5) -0.021(5) 0.018(5)
C4 0.108(6) 0.080(6) 0.109(6) -0.002(5) -0.003(5) 0.023(5)
C5 0.078(5) 0.077(5) 0.071(5) -0.011(4) -0.012(4) -0.003(4)
C6 0.088(5) 0.070(4) 0.077(4) -0.002(4) -0.016(4) -0.003(4)
C7 0.062(4) 0.061(4) 0.054(4) 0.005(4) -0.010(4) -0.004(4)
C8 0.072(4) 0.068(4) 0.068(5) -0.005(4) -0.025(4) -0.006(3)
C9 0.048(4) 0.065(5) 0.074(5) 0.001(4) -0.042(4) -0.005(4)
C10 0.063(4) 0.054(5) 0.065(5) 0.007(4) -0.039(4) -0.008(4)
C11 0.049(4) 0.062(4) 0.053(4) 0.004(4) -0.026(3) -0.006(3)
C12 0.075(4) 0.058(5) 0.058(5) 0.003(4) -0.048(4) -0.004(4)
C13 0.081(5) 0.064(5) 0.071(5) -0.004(4) -0.051(4) 0.000(4)
C14 0.052(4) 0.058(4) 0.057(4) 0.001(3) -0.030(3) -0.008(3)
C15 0.054(4) 0.070(5) 0.075(5) -0.005(4) -0.031(4) -0.006(4)
C16 0.072(4) 0.070(5) 0.072(5) -0.010(4) -0.039(4) -0.014(4)
C17 0.068(4) 0.059(4) 0.060(4) -0.001(4) -0.024(4) -0.010(3)
C18 0.076(5) 0.065(5) 0.060(5) 0.001(4) -0.019(4) -0.009(4)
C19 0.050(4) 0.061(4) 0.070(4) 0.002(4) -0.035(3) -0.017(3)
C20 0.052(4) 0.059(4) 0.061(4) 0.002(4) -0.031(3) -0.015(3)
C21 0.080(4) 0.054(4) 0.076(5) -0.004(4) -0.030(4) -0.002(4)
C22 0.063(4) 0.057(4) 0.076(5) -0.005(4) -0.044(3) -0.010(4)
C23 0.085(5) 0.055(4) 0.090(5) 0.003(4) -0.032(4) 0.002(4)
C24 0.089(5) 0.060(5) 0.087(6) 0.012(5) -0.034(4) 0.009(5)
C25 0.066(4) 0.057(5) 0.084(5) 0.011(4) -0.041(4) 0.014(4)
C26 0.076(4) 0.058(4) 0.083(5) 0.003(4) -0.031(4) 0.003(4)
C27 0.063(4) 0.072(5) 0.068(5) 0.001(4) -0.032(4) -0.001(4)
C28 0.063(4) 0.078(5) 0.076(5) 0.005(4) -0.036(4) -0.009(4)
C29 0.090(5) 0.095(6) 0.086(5) 0.023(5) -0.047(4) -0.015(4)
C30 0.083(5) 0.102(6) 0.094(6) 0.022(5) -0.047(4) -0.024(5)
C31 0.072(4) 0.094(5) 0.092(5) 0.013(4) -0.045(4) -0.017(4)
C32 0.087(5) 0.091(5) 0.096(5) 0.021(4) -0.036(4) -0.009(4)
C33 0.069(5) 0.070(5) 0.089(5) 0.012(4) -0.036(4) 0.004(4)
C34 0.057(4) 0.061(5) 0.087(5) -0.003(4) -0.037(4) 0.005(3)
C35 0.079(5) 0.057(5) 0.077(5) -0.010(4) -0.045(4) -0.005(4)
C36 0.081(5) 0.068(5) 0.093(5) -0.002(4) -0.037(4) -0.005(4)
C37 0.059(4) 0.062(5) 0.075(5) -0.006(4) -0.032(4) 0.007(3)
C38 0.079(5) 0.049(5) 0.078(5) -0.013(4) -0.039(4) 0.000(4)
C39 0.062(4) 0.075(5) 0.072(5) 0.003(4) -0.026(4) -0.004(4)
C40 0.054(4) 0.079(5) 0.076(5) 0.002(4) -0.030(3) -0.005(4)
C41 0.047(4) 0.075(4) 0.070(4) 0.005(3) -0.052(3) 0.009(4)
C42 0.062(4) 0.093(5) 0.092(5) 0.004(4) -0.024(4) 0.007(4)
C43 0.085(5) 0.109(6) 0.092(6) 0.011(5) -0.014(4) 0.013(5)
C44 0.066(5) 0.094(5) 0.089(5) 0.014(5) -0.038(4) -0.018(5)
C45 0.066(5) 0.077(5) 0.085(5) 0.008(4) -0.045(4) -0.009(4)
C46 0.047(4) 0.072(4) 0.083(4) 0.012(4) -0.035(3) 0.016(4)
C47 0.053(3) 0.059(5) 0.073(4) 0.002(4) -0.033(3) -0.011(4)
C48 0.060(3) 0.062(5) 0.073(4) 0.001(4) -0.031(3) -0.009(4)
C49 0.057(4) 0.047(5) 0.074(4) 0.011(4) -0.036(3) 0.005(4)
C50 0.048(4) 0.036(4) 0.061(4) 0.011(4) -0.044(3) 0.012(4)
C51 0.059(3) 0.056(5) 0.066(4) 0.015(4) -0.041(3) -0.003(4)
C52 0.051(4) 0.054(5) 0.069(4) 0.014(4) -0.040(3) -0.008(4)
C53 0.063(4) 0.060(5) 0.055(4) 0.008(4) -0.041(3) -0.003(4)
C54 0.052(3) 0.048(5) 0.069(4) 0.007(4) -0.034(3) 0.007(4)
C55 0.051(4) 0.049(5) 0.063(4) 0.009(4) -0.051(3) 0.013(4)
C56 0.048(4) 0.062(5) 0.081(4) 0.003(4) -0.041(3) 0.012(4)
C57 0.050(3) 0.074(5) 0.077(4) 0.001(4) -0.036(3) 0.001(4)
C58 0.057(4) 0.079(6) 0.081(4) 0.000(5) -0.040(3) -0.003(4)
C59 0.058(3) 0.072(5) 0.069(4) 0.001(4) -0.031(3) -0.005(4)
C60 0.046(3) 0.069(5) 0.070(4) 0.000(4) -0.032(3) -0.003(4)
O1A 0.060(3) 0.077(4) 0.080(4) -0.022(3) -0.032(3) -0.006(3)
O2A 0.042(3) 0.086(5) 0.075(3) 0.006(3) -0.024(3) 0.002(3)
O3A 0.066(3) 0.143(6) 0.096(5) 0.008(5) -0.025(3) -0.011(4)
O4A 0.076(3) 0.071(4) 0.078(4) 0.007(3) -0.036(3) -0.028(3)
O5A 0.108(4) 0.057(4) 0.101(5) -0.002(3) -0.070(4) -0.002(3)
O6A 0.082(4) 0.046(4) 0.129(5) -0.008(4) -0.070(4) 0.000(3)
O7A 0.089(4) 0.054(4) 0.086(4) -0.006(3) -0.022(3) -0.031(3)
O8A 0.099(4) 0.065(4) 0.090(4) 0.025(4) -0.063(3) 0.011(3)
O9A 0.073(4) 0.094(5) 0.083(4) 0.022(4) -0.043(3) -0.008(3)
O10A 0.089(4) 0.049(4) 0.068(4) -0.004(3) -0.039(3) -0.015(3)
O11A 0.108(4) 0.048(4) 0.108(5) 0.011(3) -0.078(4) -0.016(3)
O12A 0.064(3) 0.049(4) 0.123(5) -0.012(4) -0.056(3) -0.004(3)
N1A 0.051(3) 0.038(4) 0.067(3) 0.019(3) -0.025(2) -0.004(3)
N2A 0.049(3) 0.054(4) 0.062(3) 0.007(3) -0.020(2) 0.003(3)
N3A 0.072(4) 0.043(3) 0.078(4) 0.011(3) -0.036(3) -0.013(3)
N4A 0.080(4) 0.040(3) 0.100(4) -0.001(3) -0.043(3) -0.007(3)
N5A 0.076(4) 0.035(3) 0.085(4) 0.001(3) -0.044(3) -0.004(3)
N6A 0.075(4) 0.040(3) 0.073(4) 0.002(3) -0.044(3) -0.006(3)
C1A 0.074(4) 0.043(4) 0.058(4) 0.000(3) -0.034(3) 0.002(3)
C2A 0.085(5) 0.048(5) 0.079(5) -0.003(4) -0.026(4) -0.001(4)
C3A 0.071(5) 0.066(5) 0.061(5) 0.004(4) -0.041(4) -0.001(4)
C4A 0.084(5) 0.058(5) 0.057(5) 0.008(4) -0.026(4) -0.003(4)
C5A 0.073(4) 0.038(4) 0.056(4) 0.010(4) -0.029(3) -0.014(4)
C6A 0.075(4) 0.040(4) 0.053(4) 0.011(4) -0.025(3) -0.005(3)
C7A 0.047(4) 0.022(4) 0.061(4) 0.005(4) -0.037(3) 0.000(3)
C8A 0.045(3) 0.008(3) 0.060(3) 0.016(3) -0.035(3) -0.002(3)
C9A 0.041(3) 0.029(4) 0.064(4) -0.007(4) -0.033(3) -0.001(3)
C10A 0.055(4) 0.037(5) 0.066(4) -0.005(4) -0.024(3) -0.013(4)
C11A 0.047(3) 0.033(4) 0.065(3) 0.000(4) -0.033(3) -0.002(3)
C12A 0.044(3) 0.041(4) 0.057(4) 0.022(4) -0.038(3) 0.004(3)
C13A 0.053(4) 0.054(5) 0.072(4) 0.009(4) -0.037(3) 0.003(4)
C14A 0.057(3) 0.046(4) 0.063(3) 0.013(4) -0.033(3) -0.017(4)
C15A 0.059(4) 0.055(5) 0.069(4) 0.019(4) -0.045(3) -0.011(4)
C16A 0.061(4) 0.062(5) 0.072(4) 0.004(5) -0.037(3) -0.012(4)
C17A 0.056(3) 0.036(4) 0.069(4) -0.001(4) -0.032(3) -0.017(4)
C18A 0.058(3) 0.040(4) 0.058(4) 0.001(4) -0.044(3) -0.021(4)
C19A 0.047(3) 0.042(4) 0.063(3) 0.009(4) -0.031(3) -0.009(4)
C20A 0.059(3) 0.039(4) 0.061(3) -0.001(4) -0.027(3) -0.005(4)
C21A 0.061(4) 0.049(4) 0.078(4) 0.002(4) -0.018(3) -0.008(3)
C22A 0.074(5) 0.068(5) 0.102(5) -0.006(5) -0.018(4) 0.008(4)
C23A 0.065(5) 0.077(5) 0.103(5) -0.006(5) -0.008(4) 0.006(4)
C24A 0.088(5) 0.086(6) 0.109(6) -0.002(5) -0.012(4) -0.007(4)
C25A 0.091(5) 0.072(5) 0.103(5) 0.003(5) 0.000(4) -0.024(4)
C26A 0.076(4) 0.056(4) 0.090(5) 0.005(4) -0.015(4) -0.014(3)
C27A 0.095(5) 0.052(5) 0.094(5) 0.000(4) -0.043(4) -0.008(4)
C28A 0.084(4) 0.052(4) 0.087(5) 0.002(4) -0.056(4) -0.007(3)
C29A 0.086(5) 0.035(4) 0.093(5) -0.001(4) -0.055(4) -0.014(4)
C30A 0.074(5) 0.047(5) 0.100(5) -0.002(4) -0.054(4) -0.003(4)
C31A 0.075(4) 0.040(4) 0.089(5) 0.004(4) -0.037(4) -0.006(3)
C32A 0.077(5) 0.042(4) 0.096(5) 0.003(4) -0.044(4) -0.007(4)
C33A 0.088(5) 0.059(5) 0.093(5) -0.008(4) -0.036(4) -0.004(4)
C34A 0.069(4) 0.054(4) 0.069(5) -0.002(4) -0.026(4) -0.009(3)
C35A 0.080(5) 0.065(5) 0.068(5) 0.003(4) -0.047(4) -0.010(4)
C36A 0.084(5) 0.071(5) 0.077(5) -0.003(4) -0.041(4) -0.004(4)
C37A 0.070(4) 0.056(4) 0.069(5) 0.006(4) -0.045(4) -0.005(3)
C38A 0.078(5) 0.053(4) 0.074(5) 0.013(4) -0.035(4) -0.001(4)
C39A 0.068(4) 0.052(4) 0.070(4) 0.003(4) -0.041(3) -0.007(3)
C40A 0.070(4) 0.051(4) 0.068(4) 0.002(4) -0.041(3) -0.009(3)
C41A 0.092(5) 0.038(4) 0.091(5) 0.001(4) -0.043(4) -0.011(3)
C42A 0.105(5) 0.039(4) 0.094(5) -0.003(4) -0.028(4) -0.014(4)
C43A 0.090(5) 0.037(4) 0.104(5) 0.003(5) -0.039(4) -0.027(4)
C44A 0.083(5) 0.043(4) 0.110(6) 0.004(5) -0.035(4) -0.008(4)
C45A 0.082(5) 0.037(4) 0.104(5) 0.007(4) -0.033(4) -0.011(4)
C46A 0.085(5) 0.037(4) 0.096(5) 0.006(4) -0.032(4) -0.004(3)
C47A 0.080(5) 0.048(5) 0.079(5) 0.009(4) -0.037(4) -0.006(4)
C48A 0.073(4) 0.051(4) 0.067(4) 0.001(3) -0.022(4) -0.007(3)
C49A 0.067(4) 0.052(5) 0.056(4) 0.002(4) -0.040(4) -0.003(4)
C50A 0.065(4) 0.044(5) 0.069(5) 0.006(4) -0.040(4) -0.001(4)
C51A 0.071(4) 0.042(4) 0.065(4) 0.001(3) -0.039(3) -0.006(3)
C52A 0.068(4) 0.038(4) 0.072(5) 0.004(4) -0.041(4) -0.003(4)
C53A 0.086(5) 0.046(4) 0.071(5) 0.008(4) -0.043(4) -0.002(4)
C54A 0.075(4) 0.046(4) 0.077(5) -0.002(3) -0.039(4) -0.009(3)
C55A 0.078(5) 0.060(5) 0.068(5) 0.001(4) -0.058(4) -0.007(4)
C56A 0.073(5) 0.057(5) 0.083(5) -0.001(4) -0.059(4) -0.012(4)
C57A 0.075(4) 0.048(4) 0.086(5) 0.008(4) -0.040(4) -0.004(3)
C58A 0.079(5) 0.043(5) 0.098(5) 0.006(4) -0.051(4) -0.010(4)
C59A 0.057(4) 0.042(4) 0.067(4) -0.004(3) -0.041(3) -0.005(3)
C60A 0.064(4) 0.045(4) 0.065(4) -0.004(3) -0.043(3) -0.001(3)
O1B 0.084(4) 0.060(4) 0.082(4) -0.006(3) -0.066(3) 0.016(3)
O2B 0.082(4) 0.043(4) 0.111(4) -0.010(3) -0.052(3) -0.025(3)
O3B 0.083(4) 0.070(4) 0.071(4) 0.011(3) -0.061(3) 0.012(3)
O4B 0.070(3) 0.051(4) 0.074(4) 0.004(3) -0.044(3) 0.002(3)
O5B 0.084(4) 0.075(5) 0.078(4) -0.002(4) -0.045(3) -0.003(3)
O6B 0.079(3) 0.100(5) 0.082(4) -0.019(4) -0.051(3) -0.044(4)
O7B 0.070(3) 0.111(5) 0.076(4) -0.001(4) -0.044(3) -0.015(4)
O8B 0.064(3) 0.086(5) 0.088(4) -0.013(4) -0.051(3) 0.024(3)
O9B 0.098(4) 0.085(5) 0.125(5) 0.013(4) -0.078(4) -0.026(4)
O10B 0.075(3) 0.069(4) 0.099(4) 0.020(3) -0.069(3) -0.011(3)
O11B 0.086(4) 0.057(4) 0.098(4) -0.010(3) -0.064(3) -0.024(3)
O12B 0.104(4) 0.076(5) 0.120(5) 0.003(4) -0.102(4) -0.024(4)
N1B 0.060(3) 0.045(3) 0.070(4) 0.009(3) -0.050(3) 0.007(3)
N2B 0.072(4) 0.035(3) 0.086(4) 0.004(3) -0.044(3) 0.008(3)
N3B 0.062(3) 0.035(4) 0.068(3) 0.000(3) -0.032(3) 0.005(3)
N4B 0.055(3) 0.076(4) 0.064(3) 0.003(3) -0.041(3) -0.004(3)
N5B 0.071(4) 0.064(4) 0.079(4) 0.005(3) -0.051(3) -0.013(3)
N6B 0.058(3) 0.062(4) 0.086(4) 0.010(3) -0.050(3) -0.007(3)
C1B 0.077(4) 0.055(4) 0.083(5) 0.015(4) -0.031(4) 0.013(4)
C2B 0.088(5) 0.064(5) 0.104(6) 0.010(4) -0.023(4) 0.014(4)
C3B 0.092(5) 0.056(5) 0.088(5) 0.013(4) -0.031(4) 0.020(4)
C4B 0.089(5) 0.046(4) 0.085(5) 0.003(4) -0.043(4) 0.004(4)
C5B 0.085(5) 0.041(4) 0.085(5) 0.010(4) -0.034(4) 0.010(4)
C6B 0.073(4) 0.041(4) 0.080(5) 0.009(3) -0.044(3) 0.001(3)
C7B 0.065(4) 0.054(5) 0.063(4) 0.010(3) -0.052(4) 0.004(4)
C8B 0.047(4) 0.058(4) 0.069(4) 0.004(3) -0.035(3) -0.004(3)
C9B 0.051(4) 0.046(5) 0.078(5) 0.010(4) -0.035(4) 0.001(3)
C10B 0.060(4) 0.055(5) 0.090(5) 0.001(4) -0.029(4) -0.004(4)
C11B 0.051(4) 0.034(4) 0.087(5) 0.006(3) -0.038(3) -0.011(3)
C12B 0.054(4) 0.045(4) 0.087(5) 0.001(4) -0.042(4) -0.005(3)
C13B 0.084(5) 0.055(4) 0.076(5) 0.004(4) -0.055(4) 0.015(4)
C14B 0.066(4) 0.048(4) 0.060(4) 0.005(3) -0.045(3) 0.000(3)
C15B 0.049(4) 0.042(4) 0.083(5) 0.011(4) -0.049(4) -0.003(3)
C16B 0.053(4) 0.040(4) 0.066(5) 0.016(4) -0.044(4) 0.000(3)
C17B 0.053(4) 0.041(4) 0.063(4) 0.017(3) -0.052(3) 0.002(3)
C18B 0.060(4) 0.038(4) 0.058(4) 0.017(3) -0.051(3) -0.001(3)
C19B 0.064(4) 0.041(4) 0.063(4) 0.013(3) -0.044(3) -0.007(3)
C20B 0.057(4) 0.045(4) 0.058(4) 0.013(3) -0.035(3) -0.005(3)
C21B 0.082(4) 0.024(4) 0.093(4) 0.018(3) -0.014(4) 0.000(3)
C22B 0.075(4) 0.045(4) 0.086(5) 0.009(4) -0.019(4) -0.006(4)
C23B 0.076(4) 0.051(5) 0.082(5) 0.002(4) -0.027(4) 0.000(4)
C24B 0.071(4) 0.046(4) 0.071(5) -0.001(4) -0.036(4) 0.003(4)
C25B 0.069(4) 0.015(4) 0.075(4) -0.003(3) -0.032(3) 0.003(3)
C26B 0.074(4) 0.024(4) 0.081(4) 0.009(3) -0.028(3) 0.000(3)
C27B 0.070(4) 0.036(4) 0.066(4) -0.006(4) -0.035(3) -0.004(4)
C28B 0.053(3) 0.031(4) 0.068(3) -0.006(4) -0.042(3) -0.004(4)
C29B 0.062(4) 0.027(4) 0.060(4) -0.013(4) -0.045(3) -0.017(4)
C30B 0.059(4) 0.050(5) 0.064(4) -0.009(4) -0.044(3) -0.005(4)
C31B 0.062(3) 0.043(5) 0.067(4) -0.004(4) -0.040(3) -0.015(4)
C32B 0.060(4) 0.069(5) 0.064(4) 0.011(4) -0.034(3) -0.009(4)
C33B 0.058(3) 0.054(5) 0.067(4) 0.004(4) -0.038(3) 0.013(4)
C34B 0.048(3) 0.054(5) 0.073(4) 0.006(4) -0.042(3) -0.005(4)
C35B 0.053(4) 0.032(4) 0.068(4) -0.002(4) -0.050(3) -0.008(4)
C36B 0.051(4) 0.033(4) 0.070(4) -0.002(4) -0.044(3) -0.015(4)
C37B 0.059(3) 0.038(4) 0.068(3) 0.002(4) -0.040(3) -0.012(4)
C38B 0.060(4) 0.054(5) 0.074(4) -0.009(4) -0.030(3) 0.002(4)
C39B 0.060(3) 0.040(4) 0.065(3) -0.010(4) -0.043(3) -0.012(4)
C40B 0.048(3) 0.046(4) 0.061(3) -0.008(4) -0.045(3) -0.010(4)
C41B 0.052(3) 0.065(4) 0.067(4) 0.009(4) -0.046(3) -0.011(4)
C42B 0.074(5) 0.077(5) 0.079(5) 0.007(4) -0.037(4) -0.015(4)
C43B 0.078(5) 0.096(5) 0.086(5) 0.009(5) -0.029(4) -0.025(5)
C44B 0.083(5) 0.101(6) 0.086(5) 0.008(4) -0.015(4) -0.024(5)
C45B 0.070(4) 0.092(5) 0.072(5) 0.003(4) -0.037(4) -0.006(4)
C46B 0.076(4) 0.072(4) 0.072(4) 0.010(4) -0.022(4) -0.001(4)
C47B 0.076(5) 0.072(5) 0.093(5) 0.011(4) -0.043(4) -0.014(4)
C48B 0.066(4) 0.060(4) 0.072(5) -0.004(4) -0.037(4) -0.004(3)
C49B 0.071(4) 0.063(5) 0.099(6) 0.003(4) -0.050(4) -0.006(4)
C50B 0.066(4) 0.070(5) 0.102(5) 0.009(4) -0.061(4) -0.011(4)
C51B 0.061(4) 0.061(5) 0.086(5) 0.008(4) -0.042(4) -0.004(3)
C52B 0.075(4) 0.075(5) 0.086(5) 0.011(4) -0.055(4) -0.013(4)
C53B 0.066(4) 0.057(5) 0.071(5) 0.001(4) -0.056(4) -0.009(4)
C54B 0.063(4) 0.060(5) 0.078(5) 0.005(4) -0.041(4) -0.005(3)
C55B 0.084(5) 0.060(5) 0.082(5) 0.007(4) -0.056(4) -0.008(4)
C56B 0.082(5) 0.069(5) 0.075(5) 0.006(4) -0.052(4) -0.015(4)
C57B 0.074(4) 0.062(4) 0.077(5) 0.006(4) -0.036(4) -0.011(4)
C58B 0.082(5) 0.064(5) 0.077(5) 0.007(4) -0.046(4) -0.004(4)
C59B 0.058(4) 0.050(4) 0.066(4) -0.007(3) -0.030(3) 0.001(3)
C60B 0.054(4) 0.056(4) 0.076(5) 0.000(4) -0.033(3) -0.001(3)
O1C 0.081(4) 0.065(4) 0.080(4) 0.021(3) -0.063(3) -0.016(3)
O2C 0.030(2) 0.013(2) 0.031(2) -0.001(2) -0.0294(19) -0.0009(19)
O3C 0.062(3) 0.066(4) 0.110(4) 0.037(3) -0.074(3) 0.001(3)
O4C 0.070(3) 0.046(3) 0.073(4) 0.001(3) -0.057(3) -0.017(3)
O5C 0.082(4) 0.057(4) 0.094(4) -0.006(3) -0.049(3) -0.022(3)
O6C 0.079(4) 0.094(5) 0.057(3) -0.006(3) -0.058(3) 0.017(3)
O7C 0.101(4) 0.081(4) 0.060(4) -0.003(3) -0.058(3) 0.003(3)
O8C 0.089(4) 0.105(5) 0.087(4) -0.001(4) -0.075(3) 0.006(4)
O9C 0.065(3) 0.101(5) 0.107(4) 0.013(4) -0.072(3) -0.013(3)
O10C 0.083(4) 0.073(4) 0.086(4) -0.019(4) -0.051(3) -0.004(3)
O11C 0.064(3) 0.070(4) 0.108(4) 0.016(4) -0.048(3) -0.013(3)
O12C 0.072(4) 0.114(6) 0.094(4) -0.012(4) -0.058(3) -0.009(4)
N1C 0.063(3) 0.033(3) 0.060(3) 0.006(3) -0.044(3) -0.003(3)
N2C 0.042(3) 0.041(3) 0.069(3) 0.000(3) -0.041(3) -0.005(3)
N3C 0.067(3) 0.048(4) 0.068(4) 0.007(3) -0.040(3) -0.019(3)
N4C 0.072(4) 0.073(4) 0.068(4) -0.006(3) -0.046(3) -0.009(3)
N5C 0.055(3) 0.062(4) 0.079(3) 0.018(3) -0.051(3) 0.011(3)
N6C 0.064(3) 0.028(4) 0.085(4) 0.003(3) -0.043(3) 0.000(3)
C1C 0.052(4) 0.037(4) 0.082(4) 0.000(4) -0.046(3) -0.008(3)
C2C 0.066(5) 0.054(4) 0.100(5) 0.009(5) -0.035(4) -0.002(4)
C3C 0.102(5) 0.056(5) 0.105(6) 0.024(5) -0.035(5) 0.003(4)
C4C 0.084(5) 0.061(5) 0.091(5) 0.021(4) -0.022(4) -0.004(4)
C5C 0.072(4) 0.053(4) 0.089(5) 0.013(4) -0.027(4) -0.006(4)
C6C 0.069(4) 0.039(4) 0.080(4) 0.008(4) -0.034(3) -0.010(3)
C7C 0.052(4) 0.050(4) 0.075(5) 0.007(4) -0.052(4) -0.010(3)
C8C 0.040(4) 0.052(4) 0.063(4) 0.011(3) -0.039(3) -0.011(3)
C9C 0.072(4) 0.052(5) 0.070(5) 0.012(4) -0.032(4) -0.018(4)
C10C 0.073(4) 0.038(4) 0.086(5) 0.006(4) -0.040(4) -0.012(4)
C11C 0.065(4) 0.036(4) 0.078(4) 0.003(3) -0.038(4) -0.005(3)
C12C 0.061(4) 0.038(4) 0.078(5) 0.002(3) -0.048(4) -0.002(4)
C13C 0.065(4) 0.045(4) 0.066(4) 0.003(4) -0.047(4) -0.008(3)
C14C 0.043(4) 0.046(4) 0.064(4) 0.006(3) -0.032(3) -0.005(3)
C15C 0.062(4) 0.043(5) 0.076(5) 0.010(4) -0.044(4) -0.006(4)
C16C 0.050(4) 0.038(4) 0.082(5) 0.010(4) -0.035(4) -0.006(3)
C17C 0.057(4) 0.035(4) 0.074(4) 0.006(3) -0.043(3) -0.003(3)
C18C 0.063(4) 0.047(4) 0.074(5) 0.008(4) -0.054(4) -0.006(4)
C19C 0.045(4) 0.044(4) 0.068(4) 0.008(3) -0.028(3) 0.002(3)
C20C 0.044(3) 0.038(4) 0.063(4) 0.005(3) -0.024(3) 0.001(3)
C21C 0.068(4) 0.047(4) 0.082(4) 0.011(4) -0.040(4) -0.008(3)
C22C 0.091(5) 0.050(4) 0.088(5) 0.012(4) -0.025(4) -0.001(4)
C23C 0.095(5) 0.050(4) 0.093(5) 0.009(5) -0.022(4) -0.005(4)
C24C 0.083(5) 0.046(4) 0.096(5) 0.011(5) -0.022(4) -0.011(4)
C25C 0.073(5) 0.049(4) 0.090(5) -0.001(4) -0.028(4) -0.023(4)
C26C 0.074(4) 0.045(4) 0.079(4) 0.008(4) -0.038(4) -0.012(3)
C27C 0.066(4) 0.062(5) 0.059(4) 0.002(4) -0.041(4) -0.015(3)
C28C 0.057(4) 0.064(4) 0.057(4) 0.000(4) -0.032(3) -0.024(3)
C29C 0.068(4) 0.071(5) 0.080(5) -0.013(4) -0.037(4) -0.011(4)
C30C 0.065(4) 0.069(5) 0.077(5) -0.002(4) -0.042(4) -0.010(4)
C31C 0.063(4) 0.061(4) 0.063(4) 0.004(4) -0.023(3) -0.005(3)
C32C 0.056(4) 0.062(5) 0.061(4) 0.000(4) -0.040(4) -0.009(3)
C33C 0.055(4) 0.063(5) 0.063(5) 0.004(4) -0.032(4) -0.019(3)
C34C 0.075(4) 0.061(5) 0.067(4) 0.003(4) -0.033(4) -0.019(3)
C35C 0.065(4) 0.074(5) 0.074(5) -0.015(4) -0.044(4) -0.014(4)
C36C 0.092(5) 0.070(5) 0.067(5) -0.006(4) -0.040(4) -0.014(4)
C37C 0.065(4) 0.054(4) 0.062(4) -0.002(3) -0.047(3) -0.019(3)
C38C 0.063(4) 0.062(5) 0.066(4) 0.001(4) -0.042(4) -0.007(4)
C39C 0.058(4) 0.057(4) 0.057(4) 0.008(3) -0.032(3) -0.009(3)
C40C 0.049(4) 0.057(4) 0.049(4) 0.006(3) -0.023(3) -0.021(3)
C41C 0.058(4) 0.065(4) 0.084(5) -0.010(4) -0.039(3) -0.009(3)
C42C 0.064(4) 0.063(5) 0.100(5) -0.002(4) -0.034(4) -0.007(4)
C43C 0.075(5) 0.086(6) 0.101(5) -0.009(5) -0.034(4) 0.002(4)
C44C 0.083(5) 0.070(5) 0.092(5) -0.008(5) -0.040(4) 0.011(4)
C45C 0.071(5) 0.063(5) 0.092(5) -0.021(5) -0.043(4) -0.006(4)
C46C 0.060(4) 0.071(4) 0.085(4) 0.003(4) -0.047(3) 0.003(4)
C47C 0.062(4) 0.062(5) 0.087(4) -0.002(5) -0.050(3) 0.007(4)
C48C 0.065(4) 0.038(4) 0.083(4) 0.013(4) -0.051(3) -0.005(4)
C49C 0.062(4) 0.052(5) 0.082(4) 0.005(5) -0.044(3) -0.006(4)
C50C 0.063(4) 0.041(5) 0.082(4) 0.012(4) -0.043(3) -0.009(4)
C51C 0.068(4) 0.047(5) 0.081(4) 0.005(4) -0.038(3) -0.008(4)
C52C 0.070(4) 0.049(5) 0.080(4) 0.009(5) -0.029(3) -0.012(4)
C53C 0.072(4) 0.020(4) 0.087(4) 0.012(4) -0.038(3) 0.001(4)
C54C 0.071(4) 0.017(4) 0.084(4) 0.008(4) -0.041(3) -0.003(4)
C55C 0.063(4) 0.015(4) 0.090(4) 0.001(4) -0.044(3) -0.004(4)
C56C 0.078(4) 0.028(4) 0.084(4) -0.011(4) -0.045(4) -0.015(4)
C57C 0.057(3) 0.055(5) 0.086(4) 0.000(4) -0.046(3) 0.008(4)
C58C 0.060(4) 0.060(5) 0.078(4) -0.002(5) -0.049(3) 0.011(4)
C59C 0.065(3) 0.037(4) 0.074(4) 0.005(4) -0.045(3) -0.004(4)
C60C 0.071(4) 0.042(4) 0.084(4) 0.006(4) -0.044(3) -0.010(4)
Cl1 0.138(3) 0.284(6) 0.140(3) -0.080(4) 0.006(2) -0.018(3)
Cl2 0.177(3) 0.171(4) 0.173(3) 0.022(3) -0.010(3) 0.031(3)
C61 0.094(6) 0.130(8) 0.161(7) -0.008(7) -0.020(5) -0.002(6)
C62 0.091(6) 0.148(9) 0.128(6) -0.005(6) -0.023(5) 0.020(6)
Cl3 0.171(3) 0.137(4) 0.288(5) 0.006(4) 0.015(4) 0.035(3)
Cl4 0.211(5) 0.250(7) 0.284(6) -0.009(5) -0.062(4) 0.049(5)
C63 0.225(11) 0.225(14) 0.221(9) 0.002(10) 0.034(8) -0.015(11)
C64 0.188(10) 0.199(12) 0.208(8) -0.018(9) -0.044(7) -0.026(9)

loop_
_atom_type_symbol
_atom_type_description
_atom_type_scat_dispersion_real
_atom_type_scat_dispersion_imag
_atom_type_scat_source
C C 0.0181 0.0091 'International Tables Vol C Tables 4.2.6.8 and 6.1.1.4'
H H 0.0000 0.0000 'International Tables Vol C Tables 4.2.6.8 and 6.1.1.4'
Cl Cl 0.3639 0.7018 'International Tables Vol C Tables 4.2.6.8 and 6.1.1.4'
N N 0.0311 0.0180 'International Tables Vol C Tables 4.2.6.8 and 6.1.1.4'
O O 0.0492 0.0322 'International Tables Vol C Tables 4.2.6.8 and 6.1.1.4'

loop_
_geom_angle_atom_site_label_1
_geom_angle_atom_site_label_2
_geom_angle_atom_site_label_3
_geom_angle
C7 N1 C6 115.0(7)
C18 N1 C6 112.5(7)
C18 N1 C7 131.4(8)
C12 N2 C13 120.3(7)
C12 N2 C21 122.2(7)
C21 N2 C13 116.9(6)
C27 N3 C26 123.8(7)
C27 N3 C38 115.0(7)
C38 N3 C26 121.3(6)
C32 N4 C33 120.1(8)
C32 N4 C41 119.5(7)
C41 N4 C33 120.4(7)
C47 N5 C46 114.9(7)
C58 N5 C46 122.0(7)
C58 N5 C47 123.0(8)
C52 N6 C1 119.9(6)
C52 N6 C53 119.4(7)
C53 N6 C1 120.5(7)
N6 C1 H 104.1
N6 C1 C2 111.0(8)
N6 C1 C6 117.5(7)
C2 C1 H 104.1
C6 C1 H 104.1
C6 C1 C2 114.4(8)
C1 C2 HA 109.8
C1 C2 HB 109.8
HA C2 HB 108.3
C3 C2 C1 109.3(9)
C3 C2 HA 109.8
C3 C2 HB 109.8
C2 C3 HC 108.3
C2 C3 HD 108.3
HC C3 HD 107.4
C4 C3 C2 116.1(9)
C4 C3 HC 108.3
C4 C3 HD 108.3
C3 C4 HE 109.8
C3 C4 HF 109.8
C3 C4 C5 109.4(9)
HE C4 HF 108.2
C5 C4 HE 109.8
C5 C4 HF 109.8
C4 C5 HG 110.2
C4 C5 HH 110.2
HG C5 HH 108.5
C6 C5 C4 107.7(8)
C6 C5 HG 110.2
C6 C5 HH 110.2
N1 C6 C1 113.3(7)
N1 C6 HI 106.4
C1 C6 HI 106.4
C5 C6 N1 113.6(8)
C5 C6 C1 110.1(8)
C5 C6 HI 106.4
O1 C7 N1 128.1(9)
O1 C7 C8 115.9(8)
N1 C7 C8 116.0(7)
C9 C8 C7 125.1(8)
C9 C8 C19 118.6(9)
C19 C8 C7 116.2(7)
C8 C9 HJ 120.1
C8 C9 C10 119.9(7)
C10 C9 HJ 120.1
C9 C10 HK 119.5
C11 C10 C9 121.0(7)
C11 C10 HK 119.5
C12 C11 C10 119.3(8)
C20 C11 C10 119.0(8)
C20 C11 C12 121.4(7)
O2 C12 N2 113.8(8)
O2 C12 C11 124.4(8)
C11 C12 N2 121.6(7)
O3 C13 N2 121.7(8)
O3 C13 C14 121.4(7)
N2 C13 C14 115.8(6)
C15 C14 C13 118.1(7)
C15 C14 C20 125.7(8)
C20 C14 C13 115.5(7)
C14 C15 HL 119.7
C14 C15 C16 120.5(8)
C16 C15 HL 119.7
C15 C16 HM 123.1
C17 C16 C15 113.8(8)
C17 C16 HM 123.1
C16 C17 C18 119.7(8)
C16 C17 C19 123.8(9)
C19 C17 C18 115.4(7)
O4 C18 N1 124.4(9)
O4 C18 C17 117.3(8)
N1 C18 C17 118.1(7)
C17 C19 C8 121.2(9)
C17 C19 C20 122.6(7)
C20 C19 C8 116.3(7)
C11 C20 C14 123.6(8)
C11 C20 C19 124.9(7)
C19 C20 C14 111.5(7)
N2 C21 HN 106.3
N2 C21 C22 116.1(8)
N2 C21 C26 114.9(8)
C22 C21 HN 106.3
C22 C21 C26 106.2(7)
C26 C21 HN 106.3
C21 C22 HO 108.3
C21 C22 HP 108.3
C21 C22 C23 116.1(8)
HO C22 HP 107.4
C23 C22 HO 108.3
C23 C22 HP 108.3
C22 C23 HQ 109.9
C22 C23 HR 109.9
HQ C23 HR 108.3
C24 C23 C22 109.0(8)
C24 C23 HQ 109.9
C24 C23 HR 109.9
C23 C24 HS 108.3
C23 C24 HT 108.3
C23 C24 C25 116.0(8)
HS C24 HT 107.4
C25 C24 HS 108.3
C25 C24 HT 108.3
C24 C25 HU 110.7
C24 C25 HV 110.7
HU C25 HV 108.8
C26 C25 C24 105.2(7)
C26 C25 HU 110.7
C26 C25 HV 110.7
N3 C26 C21 116.4(7)
N3 C26 HW 107.9
C21 C26 HW 107.9
C25 C26 N3 104.5(7)
C25 C26 C21 111.9(8)
C25 C26 HW 107.9
O5 C27 N3 116.8(8)
O5 C27 C28 122.9(7)
N3 C27 C28 120.1(7)
C29 C28 C27 115.6(8)
C39 C28 C27 121.1(8)
C39 C28 C29 123.1(10)
C28 C29 HX 121.6
C28 C29 C30 116.7(10)
C30 C29 HX 121.6
C29 C30 HY 120.4
C31 C30 C29 119.2(9)
C31 C30 HY 120.4
C30 C31 C32 118.9(8)
C30 C31 C40 123.4(10)
C40 C31 C32 117.6(8)
O6 C32 N4 122.7(10)
O6 C32 C31 117.2(9)
N4 C32 C31 120.1(7)
O7 C33 N4 114.9(8)
O7 C33 C34 125.1(8)
C34 C33 N4 117.2(7)
C33 C34 C35 123.0(8)
C33 C34 C40 125.8(8)
C35 C34 C40 110.6(8)
C34 C35 HZ 117.3
C36 C35 C34 125.4(8)
C36 C35 HZ 117.3
C35 C36 H0AA 122.0
C35 C36 C37 116.0(8)
C37 C36 H0AA 122.0
C38 C37 C36 114.1(8)
C39 C37 C36 120.8(10)
C39 C37 C38 124.3(8)
O8 C38 N3 117.8(8)
O8 C38 C37 121.3(8)
C37 C38 N3 120.7(7)
C37 C39 C28 118.0(10)
C37 C39 C40 123.9(9)
C40 C39 C28 117.4(8)
C31 C40 C34 117.9(9)
C39 C40 C31 119.5(9)
C39 C40 C34 122.5(8)
N4 C41 H1AA 103.5
N4 C41 C42 108.8(7)
N4 C41 C46 118.6(7)
C42 C41 H1AA 103.5
C46 C41 H1AA 103.5
C46 C41 C42 116.6(8)
C41 C42 H2AA 109.9
C41 C42 H3AA 109.9
H2AA C42 H3AA 108.3
C43 C42 C41 108.8(8)
C43 C42 H2AA 109.9
C43 C42 H3AA 109.9
C42 C43 H4AA 107.8
C42 C43 H5AA 107.8
C42 C43 C44 118.1(9)
H4AA C43 H5AA 107.1
C44 C43 H4AA 107.8
C44 C43 H5AA 107.8
C43 C44 H6AA 108.9
C43 C44 H7AA 108.9
H6AA C44 H7AA 107.7
C45 C44 C43 113.6(9)
C45 C44 H6AA 108.9
C45 C44 H7AA 108.9
C44 C45 H8AA 106.6
C44 C45 H9AA 106.6
C44 C45 C46 122.9(9)
H8AA C45 H9AA 106.6
C46 C45 H8AA 106.6
C46 C45 H9AA 106.6
N5 C46 C41 117.3(8)
N5 C46 C45 123.3(8)
N5 C46 H0BA 101.1
C41 C46 C45 108.4(8)
C41 C46 H0BA 101.1
C45 C46 H0BA 101.1
O9 C47 N5 121.0(8)
O9 C47 C48 120.7(7)
C48 C47 N5 118.1(7)
C47 C48 C49 126.1(8)
C47 C48 C59 127.0(7)
C59 C48 C49 106.9(8)
C48 C49 H1BA 116.9
C50 C49 C48 126.2(8)
C50 C49 H1BA 116.9
C49 C50 H2BA 119.5
C49 C50 C51 121.1(8)
C51 C50 H2BA 119.5
C50 C51 C52 123.7(7)
C50 C51 C60 119.4(8)
C52 C51 C60 116.6(7)
O10 C52 N6 114.0(8)
O10 C52 C51 122.3(8)
C51 C52 N6 123.6(6)
O11 C53 N6 117.3(8)
O11 C53 C54 120.0(7)
C54 C53 N6 122.6(7)
C53 C54 C60 116.9(7)
C55 C54 C53 123.5(8)
C55 C54 C60 119.5(8)
C54 C55 H3BA 118.6
C54 C55 C56 122.8(8)
C56 C55 H3BA 118.6
C55 C56 H4BA 118.7
C55 C56 C57 122.7(7)
C57 C56 H4BA 118.7
C56 C57 C58 127.1(7)
C56 C57 C59 114.9(8)
C58 C57 C59 117.8(7)
O12 C58 N5 121.6(9)
O12 C58 C57 117.7(8)
N5 C58 C57 120.5(7)
C48 C59 C57 112.9(8)
C60 C59 C48 128.4(7)
C60 C59 C57 117.7(8)
C54 C60 C51 120.9(8)
C59 C60 C51 117.2(7)
C59 C60 C54 121.2(7)
C7A N1A C6A 122.8(6)
C7A N1A C18A 120.3(7)
C18A N1A C6A 116.3(6)
C12A N2A C13A 126.0(7)
C12A N2A C21A 115.1(6)
C13A N2A C21A 118.5(6)
C27A N3A C26A 117.9(7)
C38A N3A C26A 118.7(6)
C38A N3A C27A 123.3(7)
C32A N4A C33A 124.7(7)
C32A N4A C41A 119.4(7)
C33A N4A C41A 115.8(7)
C47A N5A C46A 112.1(6)
C47A N5A C58A 124.4(7)
C58A N5A C46A 123.2(7)
C1A N6A C52A 114.8(6)
C53A N6A C1A 122.6(6)
C53A N6A C52A 121.2(7)
N6A C1A H5BA 105.0
N6A C1A C2A 108.8(7)
N6A C1A C6A 121.1(7)
C2A C1A H5BA 105.0
C2A C1A C6A 110.6(7)
C6A C1A H5BA 105.0
C1A C2A H6BA 108.3
C1A C2A H7BA 108.3
C1A C2A C3A 116.1(7)
H6BA C2A H7BA 107.4
C3A C2A H6BA 108.3
C3A C2A H7BA 108.3
C2A C3A H8BA 110.6
C2A C3A H9BA 110.6
H8BA C3A H9BA 108.8
C4A C3A C2A 105.5(7)
C4A C3A H8BA 110.6
C4A C3A H9BA 110.6
C3A C4A H0CA 106.1
C3A C4A H1CA 106.1
H0CA C4A H1CA 106.3
C5A C4A C3A 124.9(7)
C5A C4A H0CA 106.1
C5A C4A H1CA 106.1
C4A C5A H6CA 108.5
C4A C5A H7CA 108.5
C4A C5A C6A 114.9(8)
H6CA C5A H7CA 107.5
C6A C5A H6CA 108.5
C6A C5A H7CA 108.5
N1A C6A C1A 113.3(6)
N1A C6A C5A 113.6(7)
N1A C6A H8CA 105.3
C1A C6A H8CA 105.3
C5A C6A C1A 113.0(7)
C5A C6A H8CA 105.3
O1A C7A N1A 120.3(7)
O1A C7A C8A 118.1(6)
N1A C7A C8A 121.4(6)
C9A C8A C7A 123.9(6)
C9A C8A C19A 118.0(8)
C19A C8A C7A 118.1(6)
C8A C9A H9CA 118.3
C10A C9A C8A 123.4(7)
C10A C9A H9CA 118.3
C9A C10A H0DA 117.9
C9A C10A C11A 124.2(8)
C11A C10A H0DA 117.9
C10A C11A C12A 126.7(7)
C10A C11A C20A 115.1(8)
C20A C11A C12A 117.9(6)
O2A C12A N2A 125.2(7)
O2A C12A C11A 115.7(6)
N2A C12A C11A 118.3(6)
O3A C13A N2A 123.6(8)
O3A C13A C14A 119.1(8)
C14A C13A N2A 115.2(6)
C13A C14A C15A 126.8(7)
C13A C14A C20A 125.3(7)
C15A C14A C20A 106.6(7)
C14A C15A H1DA 115.7
C16A C15A C14A 128.5(7)
C16A C15A H1DA 115.7
C15A C16A H2DA 120.8
C17A C16A C15A 118.4(8)
C17A C16A H2DA 120.8
C16A C17A C18A 120.5(8)
C16A C17A C19A 122.1(8)
C19A C17A C18A 114.5(6)
O4A C18A N1A 121.4(8)
O4A C18A C17A 118.8(7)
N1A C18A C17A 119.5(6)
C8A C19A C17A 123.4(8)
C8A C19A C20A 117.8(7)
C20A C19A C17A 117.0(6)
C11A C20A C14A 114.5(7)
C19A C20A C11A 121.0(7)
C19A C20A C14A 124.0(7)
N2A C21A H3DA 106.2
N2A C21A C22A 105.4(7)
C22A C21A H3DA 106.2
C26A C21A N2A 120.9(8)
C26A C21A H3DA 106.2
C26A C21A C22A 111.0(7)
C21A C22A H4DA 111.4
C21A C22A H5DA 111.4
H4DA C22A H5DA 109.2
C23A C22A C21A 102.0(7)
C23A C22A H4DA 111.4
C23A C22A H5DA 111.4
C22A C23A H6DA 108.5
C22A C23A H7DA 108.5
H6DA C23A H7DA 107.5
C24A C23A C22A 115.3(8)
C24A C23A H6DA 108.5
C24A C23A H7DA 108.5
C23A C24A H8DA 108.6
C23A C24A H9DA 108.6
H8DA C24A H9DA 107.6
C25A C24A C23A 114.8(8)
C25A C24A H8DA 108.6
C25A C24A H9DA 108.6
C24A C25A H0EA 109.6
C24A C25A H1EA 109.6
H0EA C25A H1EA 108.1
C26A C25A C24A 110.3(10)
C26A C25A H0EA 109.6
C26A C25A H1EA 109.6
N3A C26A H2EA 106.3
C21A C26A N3A 112.9(7)
C21A C26A H2EA 106.3
C25A C26A N3A 110.7(8)
C25A C26A C21A 113.9(8)
C25A C26A H2EA 106.3
O5A C27A N3A 118.4(8)
O5A C27A C28A 123.8(8)
C28A C27A N3A 116.0(7)
C27A C28A C29A 114.5(8)
C39A C28A C27A 121.7(7)
C39A C28A C29A 122.4(8)
C28A C29A H3EA 123.9
C30A C29A C28A 112.1(8)
C30A C29A H3EA 123.9
C29A C30A H4EA 118.6
C31A C30A C29A 122.8(8)
C31A C30A H4EA 118.6
C30A C31A C32A 120.0(7)
C40A C31A C30A 128.0(9)
C40A C31A C32A 111.8(8)
O6A C32A N4A 124.5(9)
O6A C32A C31A 115.7(8)
N4A C32A C31A 119.6(7)
O7A C33A N4A 119.2(8)
O7A C33A C34A 129.9(8)
N4A C33A C34A 110.4(7)
C35A C34A C33A 108.4(8)
C40A C34A C33A 123.4(8)
C40A C34A C35A 127.1(9)
C34A C35A H5EA 122.6
C34A C35A C36A 114.7(8)
C36A C35A H5EA 122.6
C35A C36A H6EA 119.6
C37A C36A C35A 120.8(8)
C37A C36A H6EA 119.6
C36A C37A C38A 116.6(7)
C36A C37A C39A 120.5(9)
C39A C37A C38A 122.9(8)
O8A C38A N3A 119.9(8)
O8A C38A C37A 125.3(8)
N3A C38A C37A 114.8(6)
C28A C39A C37A 120.1(8)
C28A C39A C40A 119.9(7)
C37A C39A C40A 120.0(8)
C31A C40A C39A 114.5(8)
C34A C40A C31A 128.1(9)
C34A C40A C39A 116.9(7)
N4A C41A H7EA 101.4
N4A C41A C42A 111.3(8)
C42A C41A H7EA 101.4
C46A C41A N4A 120.3(8)
C46A C41A H7EA 101.4
C46A C41A C42A 117.0(8)
C41A C42A H8EA 110.6
C41A C42A H9EA 110.6
H8EA C42A H9EA 108.8
C43A C42A C41A 105.5(8)
C43A C42A H8EA 110.6
C43A C42A H9EA 110.6
C42A C43A H0FA 107.1
C42A C43A H1FA 107.1
C42A C43A C44A 120.8(8)
H0FA C43A H1FA 106.8
C44A C43A H0FA 107.1
C44A C43A H1FA 107.1
C43A C44A H2FA 109.9
C43A C44A H3FA 109.9
H2FA C44A H3FA 108.3
C45A C44A C43A 108.9(8)
C45A C44A H2FA 109.9
C45A C44A H3FA 109.9
C44A C45A H4FA 108.0
C44A C45A H5FA 108.0
C44A C45A C46A 117.0(8)
H4FA C45A H5FA 107.3
C46A C45A H4FA 108.0
C46A C45A H5FA 108.0
N5A C46A H6FA 99.1
C41A C46A N5A 123.6(8)
C41A C46A C45A 117.9(9)
C41A C46A H6FA 99.1
C45A C46A N5A 111.1(8)
C45A C46A H6FA 99.1
O9A C47A N5A 120.7(8)
O9A C47A C48A 123.2(8)
N5A C47A C48A 115.9(7)
C49A C48A C47A 118.8(8)
C49A C48A C59A 121.0(8)
C59A C48A C47A 120.1(7)
C48A C49A H7FA 118.2
C48A C49A C50A 123.6(8)
C50A C49A H7FA 118.2
C49A C50A H8FA 119.4
C49A C50A C51A 121.2(7)
C51A C50A H8FA 119.4
C52A C51A C50A 120.9(7)
C52A C51A C60A 125.1(7)
C60A C51A C50A 113.7(8)
O10A C52A N6A 112.3(7)
O10A C52A C51A 130.9(7)
C51A C52A N6A 115.4(7)
O11A C53A N6A 115.9(8)
O11A C53A C54A 123.1(8)
C54A C53A N6A 120.5(7)
C53A C54A C60A 117.0(7)
C55A C54A C53A 119.6(8)
C55A C54A C60A 122.3(8)
C54A C55A H9FA 120.6
C54A C55A C56A 118.8(7)
C56A C55A H9FA 120.6
C55A C56A H0GA 120.1
C55A C56A C57A 119.9(7)
C57A C56A H0GA 120.1
C58A C57A C56A 118.5(7)
C59A C57A C56A 117.6(8)
C59A C57A C58A 123.9(8)
O12A C58A N5A 119.9(8)
O12A C58A C57A 124.0(8)
C57A C58A N5A 115.2(7)
C48A C59A C60A 117.7(7)
C57A C59A C48A 120.4(8)
C57A C59A C60A 121.9(7)
C51A C60A C54A 120.2(8)
C51A C60A C59A 122.5(7)
C59A C60A C54A 117.3(7)
C7B N1B C6B 122.8(6)
C18B N1B C6B 117.1(6)
C18B N1B C7B 120.1(6)
C13B N2B C12B 120.9(7)
C13B N2B C21B 127.3(7)
C21B N2B C12B 111.7(7)
C27B N3B C26B 121.8(6)
C38B N3B C26B 113.9(6)
C38B N3B C27B 124.1(7)
C32B N4B C33B 120.0(7)
C32B N4B C41B 121.4(6)
C41B N4B C33B 117.6(6)
C47B N5B C46B 117.0(7)
C47B N5B C58B 124.0(8)
C58B N5B C46B 119.0(6)
C1B N6B C52B 117.0(6)
C1B N6B C53B 122.2(7)
C53B N6B C52B 119.5(7)
N6B C1B H1GA 106.0
N6B C1B C2B 112.7(8)
N6B C1B C6B 120.1(7)
C2B C1B H1GA 106.0
C6B C1B H1GA 106.0
C6B C1B C2B 105.2(8)
C1B C2B H2GA 110.2
C1B C2B H3GA 110.2
C1B C2B C3B 107.7(8)
H2GA C2B H3GA 108.5
C3B C2B H2GA 110.2
C3B C2B H3GA 110.2
C2B C3B H4GA 108.1
C2B C3B H5GA 108.1
H4GA C3B H5GA 107.3
C4B C3B C2B 116.9(8)
C4B C3B H4GA 108.1
C4B C3B H5GA 108.1
C3B C4B H6GA 110.3
C3B C4B H7GA 110.3
C3B C4B C5B 107.2(8)
H6GA C4B H7GA 108.5
C5B C4B H6GA 110.3
C5B C4B H7GA 110.3
C4B C5B H8GA 110.1
C4B C5B H9GA 110.1
H8GA C5B H9GA 108.4
C6B C5B C4B 108.0(7)
C6B C5B H8GA 110.1
C6B C5B H9GA 110.1
N1B C6B H0HA 107.3
C1B C6B N1B 111.0(7)
C1B C6B H0HA 107.3
C5B C6B N1B 107.6(7)
C5B C6B C1B 115.9(7)
C5B C6B H0HA 107.3
O1B C7B N1B 114.6(7)
O1B C7B C8B 122.0(7)
C8B C7B N1B 123.3(6)
C7B C8B C19B 121.8(7)
C9B C8B C7B 124.3(7)
C9B C8B C19B 113.3(8)
C8B C9B H1HA 118.0
C10B C9B C8B 124.0(8)
C10B C9B H1HA 118.0
C9B C10B H2HA 119.2
C9B C10B C11B 121.6(8)
C11B C10B H2HA 119.2
C12B C11B C10B 122.2(7)
C12B C11B C20B 122.5(7)
C20B C11B C10B 115.2(8)
O2B C12B N2B 118.9(8)
O2B C12B C11B 123.9(7)
C11B C12B N2B 117.1(7)
O3B C13B N2B 121.9(8)
O3B C13B C14B 120.3(8)
N2B C13B C14B 117.8(6)
C15B C14B C13B 119.9(6)
C20B C14B C13B 121.1(7)
C20B C14B C15B 119.0(8)
C14B C15B H3HA 117.9
C16B C15B C14B 124.1(7)
C16B C15B H3HA 117.9
C15B C16B H4HA 121.5
C15B C16B C17B 117.1(7)
C17B C16B H4HA 121.5
C16B C17B C18B 120.6(7)
C16B C17B C19B 115.8(7)
C18B C17B C19B 123.5(6)
O4B C18B N1B 119.4(7)
O4B C18B C17B 121.8(6)
N1B C18B C17B 118.8(6)
C17B C19B C8B 111.4(7)
C20B C19B C8B 126.4(7)
C20B C19B C17B 121.9(7)
C14B C20B C11B 119.9(8)
C14B C20B C19B 121.3(8)
C19B C20B C11B 118.8(7)
N2B C21B H5HA 111.0
N2B C21B C22B 112.6(7)
N2B C21B C26B 108.8(7)
C22B C21B H5HA 111.0
C22B C21B C26B 102.1(6)
C26B C21B H5HA 111.0
C21B C22B H6HA 110.5
C21B C22B H7HA 110.5
H6HA C22B H7HA 108.7
C23B C22B C21B 106.3(7)
C23B C22B H6HA 110.5
C23B C22B H7HA 110.5
C22B C23B H8HA 107.4
C22B C23B H9HA 107.4
C22B C23B C24B 119.8(8)
H8HA C23B H9HA 106.9
C24B C23B H8HA 107.4
C24B C23B H9HA 107.4
C23B C24B H0IA 110.8
C23B C24B H1IA 110.8
H0IA C24B H1IA 108.9
C25B C24B C23B 104.8(7)
C25B C24B H0IA 110.8
C25B C24B H1IA 110.8
C24B C25B H2IA 109.1
C24B C25B H3IA 109.1
C24B C25B C26B 112.6(7)
H2IA C25B H3IA 107.8
C26B C25B H2IA 109.1
C26B C25B H3IA 109.1
N3B C26B C21B 113.1(6)
N3B C26B C25B 110.3(6)
N3B C26B H4IA 108.8
C21B C26B C25B 106.9(7)
C21B C26B H4IA 108.8
C25B C26B H4IA 108.8
O5B C27B N3B 120.2(8)
O5B C27B C28B 120.6(7)
N3B C27B C28B 119.2(7)
C27B C28B C29B 124.5(7)
C27B C28B C39B 123.9(7)
C29B C28B C39B 111.5(8)
C28B C29B H5IA 118.4
C30B C29B C28B 123.3(7)
C30B C29B H5IA 118.4
C29B C30B H6IA 119.8
C29B C30B C31B 120.3(7)
C31B C30B H6IA 119.8
C30B C31B C32B 119.5(7)
C40B C31B C30B 120.2(8)
C40B C31B C32B 119.3(7)
O6B C32B N4B 119.2(8)
O6B C32B C31B 120.5(7)
N4B C32B C31B 120.1(6)
O7B C33B N4B 116.8(7)
O7B C33B C34B 125.6(7)
C34B C33B N4B 117.2(6)
C33B C34B C35B 120.4(7)
C33B C34B C40B 121.8(7)
C35B C34B C40B 117.2(8)
C34B C35B H7IA 119.6
C34B C35B C36B 120.8(7)
C36B C35B H7IA 119.6
C35B C36B H8IA 119.6
C37B C36B C35B 120.7(7)
C37B C36B H8IA 119.6
C36B C37B C38B 122.3(7)
C36B C37B C39B 118.7(8)
C38B C37B C39B 118.2(7)
O8B C38B N3B 124.0(8)
O8B C38B C37B 116.4(7)
N3B C38B C37B 119.3(6)
C28B C39B C37B 114.8(8)
C40B C39B C28B 128.4(7)
C40B C39B C37B 116.8(7)
C31B C40B C34B 118.4(8)
C39B C40B C31B 115.8(7)
C39B C40B C34B 123.8(7)
N4B C41B H9IA 103.1
N4B C41B C42B 119.5(8)
N4B C41B C46B 113.7(7)
C42B C41B H9IA 103.1
C42B C41B C46B 111.9(7)
C46B C41B H9IA 103.1
C41B C42B H0JA 107.9
C41B C42B H1JA 107.9
C41B C42B C43B 117.7(9)
H0JA C42B H1JA 107.2
C43B C42B H0JA 107.9
C43B C42B H1JA 107.9
C42B C43B H2JA 108.0
C42B C43B H3JA 108.0
C42B C43B C44B 117.3(9)
H2JA C43B H3JA 107.2
C44B C43B H2JA 108.0
C44B C43B H3JA 108.0
C43B C44B H4JA 109.7
C43B C44B H5JA 109.7
C43B C44B C45B 110.0(8)
H4JA C44B H5JA 108.2
C45B C44B H4JA 109.7
C45B C44B H5JA 109.7
C44B C45B H6JA 108.6
C44B C45B H7JA 108.6
H6JA C45B H7JA 107.6
C46B C45B C44B 114.5(8)
C46B C45B H6JA 108.6
C46B C45B H7JA 108.6
N5B C46B C41B 114.3(7)
N5B C46B C45B 113.2(8)
N5B C46B H8JA 105.4
C41B C46B H8JA 105.4
C45B C46B C41B 112.3(8)
C45B C46B H8JA 105.4
O9B C47B N5B 125.7(9)
O9B C47B C48B 116.7(7)
N5B C47B C48B 116.3(7)
C49B C48B C47B 124.6(8)
C49B C48B C59B 117.8(9)
C59B C48B C47B 116.0(7)
C48B C49B H9JA 115.6
C48B C49B C50B 128.8(10)
C50B C49B H9JA 115.6
C49B C50B H0KA 121.8
C49B C50B C51B 116.5(8)
C51B C50B H0KA 121.8
C52B C51B C50B 118.6(7)
C60B C51B C50B 117.1(8)
C60B C51B C52B 124.3(8)
O10B C52B N6B 115.5(8)
O10B C52B C51B 128.2(8)
C51B C52B N6B 114.8(6)
O11B C53B N6B 116.6(7)
O11B C53B C54B 125.8(7)
C54B C53B N6B 117.5(7)
C53B C54B C55B 116.3(8)
C60B C54B C53B 126.7(7)
C60B C54B C55B 116.9(9)
C54B C55B H1KA 121.9
C54B C55B C56B 116.2(8)
C56B C55B H1KA 121.9
C55B C56B H2KA 117.3
C55B C56B C57B 125.4(8)
C57B C56B H2KA 117.3
C58B C57B C56B 119.3(8)
C58B C57B C59B 127.0(9)
C59B C57B C56B 113.6(9)
O12B C58B N5B 114.2(8)
O12B C58B C57B 128.9(9)
C57B C58B N5B 116.6(7)
C48B C59B C60B 119.0(7)
C57B C59B C48B 119.6(9)
C57B C59B C60B 121.4(8)
C51B C60B C59B 118.9(8)
C54B C60B C51B 115.8(8)
C54B C60B C59B 125.3(7)
C6C N1C C18C 115.8(6)
C7C N1C C6C 123.2(6)
C7C N1C C18C 120.7(6)
C12C N2C C21C 115.8(6)
C13C N2C C12C 127.5(7)
C13C N2C C21C 115.9(6)
C26C N3C C27C 124.0(7)
C26C N3C C38C 117.7(6)
C27C N3C C38C 118.2(7)
C32C N4C C41C 117.1(6)
C33C N4C C32C 123.0(7)
C33C N4C C41C 119.6(7)
C47C N5C C46C 123.1(6)
C58C N5C C46C 120.9(6)
C58C N5C C47C 116.0(7)
C1C N6C C53C 124.6(6)
C52C N6C C1C 119.2(6)
C52C N6C C53C 116.0(7)
N6C C1C H1C 107.1
N6C C1C C2C 108.5(7)
N6C C1C C6C 109.7(7)
C2C C1C H1C 107.1
C2C C1C C6C 116.9(7)
C6C C1C H1C 107.1
C1C C2C H2CA 110.0
C1C C2C H2CB 110.0
H2CA C2C H2CB 108.4
C3C C2C C1C 108.3(9)
C3C C2C H2CA 110.0
C3C C2C H2CB 110.0
C2C C3C H3CA 108.8
C2C C3C H3CB 108.8
C2C C3C C4C 113.7(8)
H3CA C3C H3CB 107.7
C4C C3C H3CA 108.8
C4C C3C H3CB 108.8
C3C C4C H4CA 108.6
C3C C4C H4CB 108.6
H4CA C4C H4CB 107.6
C5C C4C C3C 114.5(7)
C5C C4C H4CA 108.6
C5C C4C H4CB 108.6
C4C C5C H5CA 110.3
C4C C5C H5CB 110.3
C4C C5C C6C 106.9(8)
H5CA C5C H5CB 108.6
C6C C5C H5CA 110.3
C6C C5C H5CB 110.3
N1C C6C C1C 119.0(7)
N1C C6C C5C 109.7(7)
N1C C6C H6C 106.9
C1C C6C C5C 106.8(7)
C1C C6C H6C 106.9
C5C C6C H6C 106.9
O1C C7C N1C 121.1(7)
O1C C7C C8C 120.8(6)
N1C C7C C8C 116.7(6)
C9C C8C C7C 116.6(6)
C9C C8C C19C 121.2(8)
C19C C8C C7C 121.1(6)
C8C C9C H9C 120.1
C8C C9C C10C 119.7(8)
C10C C9C H9C 120.1
C9C C10C H10C 121.2
C11C C10C C9C 117.6(8)
C11C C10C H10C 121.2
C10C C11C C12C 119.6(7)
C10C C11C C20C 125.0(8)
C20C C11C C12C 115.4(7)
O2C C12C N2C 123.0(7)
O2C C12C C11C 120.3(6)
N2C C12C C11C 116.5(6)
O3C C13C N2C 125.3(8)
O3C C13C C14C 116.9(7)
N2C C13C C14C 117.8(6)
C15C C14C C13C 123.8(6)
C15C C14C C20C 118.6(7)
C20C C14C C13C 117.7(6)
C14C C15C H15C 118.8
C16C C15C C14C 122.4(7)
C16C C15C H15C 118.8
C15C C16C H16C 121.0
C15C C16C C17C 118.0(7)
C17C C16C H16C 121.0
C16C C17C C18C 119.1(7)
C16C C17C C19C 123.3(8)
C19C C17C C18C 117.0(6)
O4C C18C N1C 118.7(7)
O4C C18C C17C 122.2(6)
N1C C18C C17C 118.8(6)
C8C C19C C17C 123.1(8)
C8C C19C C20C 119.5(7)
C20C C19C C17C 117.3(7)
C11C C20C C14C 124.2(8)
C19C C20C C11C 116.3(7)
C19C C20C C14C 119.5(7)
N2C C21C H21C 103.6
N2C C21C C22C 115.9(7)
N2C C21C C26C 113.2(7)
C22C C21C H21C 103.6
C22C C21C C26C 114.8(7)
C26C C21C H21C 103.6
C21C C22C H22A 109.7
C21C C22C H22B 109.7
H22A C22C H22B 108.2
C23C C22C C21C 109.8(8)
C23C C22C H22A 109.7
C23C C22C H22B 109.7
C22C C23C H23A 108.9
C22C C23C H23B 108.9
C22C C23C C24C 113.2(9)
H23A C23C H23B 107.7
C24C C23C H23A 108.9
C24C C23C H23B 108.9
C23C C24C H24A 108.7
C23C C24C H24B 108.7
H24A C24C H24B 107.6
C25C C24C C23C 114.3(8)
C25C C24C H24A 108.7
C25C C24C H24B 108.7
C24C C25C H25A 109.5
C24C C25C H25B 109.5
H25A C25C H25B 108.1
C26C C25C C24C 110.8(8)
C26C C25C H25A 109.5
C26C C25C H25B 109.5
N3C C26C C21C 119.4(7)
N3C C26C C25C 112.0(8)
N3C C26C H26C 104.7
C21C C26C H26C 104.7
C25C C26C C21C 109.8(8)
C25C C26C H26C 104.7
O5C C27C N3C 112.7(8)
O5C C27C C28C 127.4(8)
C28C C27C N3C 119.8(7)
C27C C28C C29C 120.2(8)
C27C C28C C39C 124.9(7)
C29C C28C C39C 114.7(8)
C28C C29C H29C 119.1
C28C C29C C30C 121.9(8)
C30C C29C H29C 119.1
C29C C30C H30C 120.3
C29C C30C C31C 119.5(7)
C31C C30C H30C 120.3
C32C C31C C30C 117.1(7)
C40C C31C C30C 117.7(9)
C40C C31C C32C 124.6(8)
O6C C32C N4C 120.1(8)
O6C C32C C31C 124.0(8)
N4C C32C C31C 115.8(6)
O7C C33C N4C 117.6(8)
O7C C33C C34C 125.2(7)
N4C C33C C34C 115.8(7)
C35C C34C C33C 115.2(8)
C40C C34C C33C 120.1(8)
C40C C34C C35C 124.2(9)
C34C C35C H35C 120.2
C34C C35C C36C 119.6(8)
C36C C35C H35C 120.2
C35C C36C H36C 120.0
C37C C36C C35C 120.1(8)
C37C C36C H36C 120.0
C36C C37C C39C 114.7(9)
C38C C37C C36C 122.3(8)
C38C C37C C39C 122.6(7)
O8C C38C N3C 116.7(8)
O8C C38C C37C 122.7(8)
C37C C38C N3C 120.6(6)
C28C C39C C37C 113.6(8)
C40C C39C C28C 122.8(7)
C40C C39C C37C 123.6(7)
C31C C40C C39C 122.7(8)
C34C C40C C31C 119.6(9)
C34C C40C C39C 117.7(7)
N4C C41C H41C 104.1
N4C C41C C42C 112.7(8)
N4C C41C C46C 122.1(7)
C42C C41C H41C 104.1
C46C C41C H41C 104.1
C46C C41C C42C 107.9(8)
C41C C42C H42A 109.1
C41C C42C H42B 109.1
C41C C42C C43C 112.6(8)
H42A C42C H42B 107.8
C43C C42C H42A 109.1
C43C C42C H42B 109.1
C42C C43C H43A 110.0
C42C C43C H43B 110.0
H43A C43C H43B 108.4
C44C C43C C42C 108.5(8)
C44C C43C H43A 110.0
C44C C43C H43B 110.0
C43C C44C H44A 107.0
C43C C44C H44B 107.0
C43C C44C C45C 121.4(9)
H44A C44C H44B 106.7
C45C C44C H44A 107.0
C45C C44C H44B 107.0
C44C C45C H45A 108.5
C44C C45C H45B 108.5
H45A C45C H45B 107.5
C46C C45C C44C 115.3(10)
C46C C45C H45A 108.5
C46C C45C H45B 108.5
N5C C46C H46C 104.8
C41C C46C N5C 109.2(8)
C41C C46C H46C 104.8
C45C C46C N5C 115.0(9)
C45C C46C C41C 116.8(8)
C45C C46C H46C 104.8
O9C C47C N5C 115.4(8)
O9C C47C C48C 125.6(8)
C48C C47C N5C 118.3(6)
C49C C48C C47C 116.3(8)
C59C C48C C47C 117.8(8)
C59C C48C C49C 125.6(9)
C48C C49C H49C 119.2
C50C C49C C48C 121.6(8)
C50C C49C H49C 119.2
C49C C50C H50C 119.5
C49C C50C C51C 120.9(8)
C51C C50C H50C 119.5
C50C C51C C60C 112.0(8)
C52C C51C C50C 122.5(8)
C52C C51C C60C 124.8(7)
O10C C52C N6C 118.0(8)
O10C C52C C51C 121.1(8)
C51C C52C N6C 120.6(7)
O11C C53C N6C 111.1(8)
O11C C53C C54C 129.1(8)
C54C C53C N6C 119.8(7)
C53C C54C C55C 117.8(7)
C60C C54C C53C 129.8(8)
C60C C54C C55C 112.4(8)
C54C C55C H55C 118.8
C56C C55C C54C 122.5(8)
C56C C55C H55C 118.8
C55C C56C H56C 122.0
C55C C56C C57C 116.0(8)
C57C C56C H56C 122.0
C56C C57C C58C 116.6(8)
C59C C57C C56C 126.8(9)
C59C C57C C58C 116.2(7)
O12C C58C N5C 118.5(8)
O12C C58C C57C 120.7(7)
C57C C58C N5C 120.4(6)
C48C C59C C60C 116.4(8)
C57C C59C C48C 129.9(9)
C57C C59C C60C 113.3(8)
C54C C60C C51C 108.7(8)
C54C C60C C59C 128.0(8)
C59C C60C C51C 123.1(7)
Cl1 C61 H3KA 110.5
Cl1 C61 H4KA 110.5
H3KA C61 H4KA 108.7
C62 C61 Cl1 106.2(9)
C62 C61 H3KA 110.5
C62 C61 H4KA 110.5
Cl2 C62 H5KA 108.4
Cl2 C62 H6KA 108.4
C61 C62 Cl2 115.7(11)
C61 C62 H5KA 108.4
C61 C62 H6KA 108.4
H5KA C62 H6KA 107.4
Cl3 C63 H7KA 105.9
Cl3 C63 H8KA 105.9
Cl3 C63 C64 125.7(16)
H7KA C63 H8KA 106.2
C64 C63 H7KA 105.9
C64 C63 H8KA 105.9
Cl4 C64 C63 133.4(15)
Cl4 C64 H9KA 103.9
Cl4 C64 H0LA 103.9
C63 C64 H9KA 103.9
C63 C64 H0LA 103.9
H9KA C64 H0LA 105.4

loop_
_geom_bond_atom_site_label_1
_geom_bond_atom_site_label_2
_geom_bond_distance
O1 C7 1.220(7)
O2 C12 1.224(7)
O3 C13 1.219(7)
O4 C18 1.255(7)
O5 C27 1.228(7)
O6 C32 1.256(7)
O7 C33 1.226(7)
O8 C38 1.234(7)
O9 C47 1.240(7)
O10 C52 1.197(6)
O11 C53 1.232(7)
O12 C58 1.214(7)
N1 C6 1.519(12)
N1 C7 1.273(10)
N1 C18 1.269(10)
N2 C12 1.398(10)
N2 C13 1.478(10)
N2 C21 1.425(11)
N3 C26 1.476(11)
N3 C27 1.400(10)
N3 C38 1.435(11)
N4 C32 1.355(12)
N4 C33 1.520(11)
N4 C41 1.446(12)
N5 C46 1.400(10)
N5 C47 1.395(9)
N5 C58 1.278(10)
N6 C1 1.502(11)
N6 C52 1.436(10)
N6 C53 1.440(10)
C1 H 1.0000
C1 C2 1.642(14)
C1 C6 1.550(13)
C2 HA 0.9900
C2 HB 0.9900
C2 C3 1.490(13)
C3 HC 0.9900
C3 HD 0.9900
C3 C4 1.463(14)
C4 HE 0.9900
C4 HF 0.9900
C4 C5 1.705(15)
C5 HG 0.9900
C5 HH 0.9900
C5 C6 1.484(12)
C6 HI 1.0000
C7 C8 1.492(13)
C8 C9 1.436(12)
C8 C19 1.461(11)
C9 HJ 0.9500
C9 C10 1.445(12)
C10 HK 0.9500
C10 C11 1.400(10)
C11 C12 1.368(12)
C11 C20 1.348(11)
C13 C14 1.538(12)
C14 C15 1.298(11)
C14 C20 1.463(10)
C15 HL 0.9500
C15 C16 1.530(13)
C16 HM 0.9500
C16 C17 1.356(11)
C17 C18 1.495(13)
C17 C19 1.408(11)
C19 C20 1.458(12)
C21 HN 1.0000
C21 C22 1.476(12)
C21 C26 1.557(12)
C22 HO 0.9900
C22 HP 0.9900
C22 C23 1.548(13)
C23 HQ 0.9900
C23 HR 0.9900
C23 C24 1.396(12)
C24 HS 0.9900
C24 HT 0.9900
C24 C25 1.750(13)
C25 HU 0.9900
C25 HV 0.9900
C25 C26 1.467(13)
C26 HW 1.0000
C27 C28 1.485(13)
C28 C29 1.376(11)
C28 C39 1.356(12)
C29 HX 0.9500
C29 C30 1.398(14)
C30 HY 0.9500
C30 C31 1.271(12)
C31 C32 1.629(15)
C31 C40 1.393(11)
C33 C34 1.376(12)
C34 C35 1.469(12)
C34 C40 1.479(13)
C35 HZ 0.9500
C35 C36 1.388(13)
C36 H0AA 0.9500
C36 C37 1.441(12)
C37 C38 1.404(12)
C37 C39 1.314(11)
C39 C40 1.334(12)
C41 H1AA 1.0000
C41 C42 1.594(12)
C41 C46 1.490(13)
C42 H2AA 0.9900
C42 H3AA 0.9900
C42 C43 1.472(14)
C43 H4AA 0.9900
C43 H5AA 0.9900
C43 C44 1.538(15)
C44 H6AA 0.9900
C44 H7AA 0.9900
C44 C45 1.341(12)
C45 H8AA 0.9900
C45 H9AA 0.9900
C45 C46 1.616(13)
C46 H0BA 1.0000
C47 C48 1.361(11)
C48 C49 1.634(11)
C48 C59 1.381(11)
C49 H1BA 0.9500
C49 C50 1.251(10)
C50 H2BA 0.9500
C50 C51 1.345(11)
C51 C52 1.395(11)
C51 C60 1.513(10)
C53 C54 1.415(11)
C54 C55 1.284(10)
C54 C60 1.498(11)
C55 H3BA 0.9500
C55 C56 1.344(11)
C56 H4BA 0.9500
C56 C57 1.472(12)
C57 C58 1.492(12)
C57 C59 1.500(11)
C59 C60 1.352(11)
O1A C7A 1.252(6)
O2A C12A 1.226(6)
O3A C13A 1.249(7)
O4A C18A 1.213(6)
O5A C27A 1.235(7)
O6A C32A 1.229(7)
O7A C33A 1.235(7)
O8A C38A 1.220(7)
O9A C47A 1.221(7)
O10A C52A 1.218(7)
O11A C53A 1.161(7)
O12A C58A 1.205(7)
N1A C6A 1.432(10)
N1A C7A 1.381(9)
N1A C18A 1.413(9)
N2A C12A 1.301(8)
N2A C13A 1.438(10)
N2A C21A 1.488(10)
N3A C26A 1.535(12)
N3A C27A 1.474(11)
N3A C38A 1.436(11)
N4A C32A 1.329(11)
N4A C33A 1.480(11)
N4A C41A 1.486(12)
N5A C46A 1.525(12)
N5A C47A 1.416(10)
N5A C58A 1.443(10)
N6A C1A 1.426(11)
N6A C52A 1.495(10)
N6A C53A 1.423(11)
C1A H5BA 1.0000
C1A C2A 1.502(11)
C1A C6A 1.578(11)
C2A H6BA 0.9900
C2A H7BA 0.9900
C2A C3A 1.704(13)
C3A H8BA 0.9900
C3A H9BA 0.9900
C3A C4A 1.504(12)
C4A H0CA 0.9900
C4A H1CA 0.9900
C4A C5A 1.437(11)
C5A H6CA 0.9900
C5A H7CA 0.9900
C5A C6A 1.470(11)
C6A H8CA 1.0000
C7A C8A 1.459(10)
C8A C9A 1.351(10)
C8A C19A 1.375(9)
C9A H9CA 0.9500
C9A C10A 1.304(10)
C10A H0DA 0.9500
C10A C11A 1.322(10)
C11A C12A 1.568(11)
C11A C20A 1.426(10)
C13A C14A 1.353(11)
C14A C15A 1.447(11)
C14A C20A 1.523(11)
C15A H1DA 0.9500
C15A C16A 1.422(11)
C16A H2DA 0.9500
C16A C17A 1.255(10)
C17A C18A 1.509(11)
C17A C19A 1.449(10)
C19A C20A 1.416(10)
C21A H3DA 1.0000
C21A C22A 1.687(13)
C21A C26A 1.483(12)
C22A H4DA 0.9900
C22A H5DA 0.9900
C22A C23A 1.591(13)
C23A H6DA 0.9900
C23A H7DA 0.9900
C23A C24A 1.581(15)
C24A H8DA 0.9900
C24A H9DA 0.9900
C24A C25A 1.478(15)
C25A H0EA 0.9900
C25A H1EA 0.9900
C25A C26A 1.428(12)
C26A H2EA 1.0000
C27A C28A 1.446(13)
C28A C29A 1.505(11)
C28A C39A 1.376(12)
C29A H3EA 0.9500
C29A C30A 1.382(12)
C30A H4EA 0.9500
C30A C31A 1.343(12)
C31A C32A 1.614(13)
C31A C40A 1.324(11)
C33A C34A 1.504(13)
C34A C35A 1.420(11)
C34A C40A 1.304(11)
C35A H5EA 0.9500
C35A C36A 1.472(13)
C36A H6EA 0.9500
C36A C37A 1.345(12)
C37A C38A 1.454(13)
C37A C39A 1.429(10)
C39A C40A 1.453(12)
C41A H7EA 1.0000
C41A C42A 1.582(13)
C41A C46A 1.354(12)
C42A H8EA 0.9900
C42A H9EA 0.9900
C42A C43A 1.524(13)
C43A H0FA 0.9900
C43A H1FA 0.9900
C43A C44A 1.580(13)
C44A H2FA 0.9900
C44A H3FA 0.9900
C44A C45A 1.442(13)
C45A H4FA 0.9900
C45A H5FA 0.9900
C45A C46A 1.515(13)
C46A H6FA 1.0000
C47A C48A 1.491(12)
C48A C49A 1.291(11)
C48A C59A 1.409(11)
C49A H7FA 0.9500
C49A C50A 1.392(12)
C50A H8FA 0.9500
C50A C51A 1.462(10)
C51A C52A 1.339(11)
C51A C60A 1.418(11)
C53A C54A 1.421(12)
C54A C55A 1.363(11)
C54A C60A 1.454(11)
C55A H9FA 0.9500
C55A C56A 1.418(12)
C56A H0GA 0.9500
C56A C57A 1.526(11)
C57A C58A 1.434(12)
C57A C59A 1.375(11)
C59A C60A 1.453(12)
O1B C7B 1.254(6)
O2B C12B 1.220(7)
O3B C13B 1.240(7)
O4B C18B 1.216(7)
O5B C27B 1.241(7)
O6B C32B 1.239(7)
O7B C33B 1.242(7)
O8B C38B 1.248(7)
O9B C47B 1.242(7)
O10B C52B 1.213(7)
O11B C53B 1.232(7)
O12B C58B 1.194(7)
N1B C6B 1.547(11)
N1B C7B 1.429(10)
N1B C18B 1.428(9)
N2B C12B 1.424(10)
N2B C13B 1.370(10)
N2B C21B 1.404(11)
N3B C26B 1.475(10)
N3B C27B 1.372(9)
N3B C38B 1.346(10)
N4B C32B 1.283(10)
N4B C33B 1.556(9)
N4B C41B 1.408(10)
N5B C46B 1.494(12)
N5B C47B 1.346(10)
N5B C58B 1.410(11)
N6B C1B 1.391(11)
N6B C52B 1.478(11)
N6B C53B 1.425(9)
C1B H1GA 1.0000
C1B C2B 1.592(14)
C1B C6B 1.526(12)
C2B H2GA 0.9900
C2B H3GA 0.9900
C2B C3B 1.620(14)
C3B H4GA 0.9900
C3B H5GA 0.9900
C3B C4B 1.410(12)
C4B H6GA 0.9900
C4B H7GA 0.9900
C4B C5B 1.648(13)
C5B H8GA 0.9900
C5B H9GA 0.9900
C5B C6B 1.412(12)
C6B H0HA 1.0000
C7B C8B 1.419(12)
C8B C9B 1.343(11)
C8B C19B 1.541(11)
C9B H1HA 0.9500
C9B C10B 1.340(12)
C10B H2HA 0.9500
C10B C11B 1.548(11)
C11B C12B 1.408(11)
C11B C20B 1.418(11)
C13B C14B 1.518(12)
C14B C15B 1.466(11)
C14B C20B 1.284(10)
C15B H3HA 0.9500
C15B C16B 1.324(11)
C16B H4HA 0.9500
C16B C17B 1.408(9)
C17B C18B 1.499(11)
C17B C19B 1.518(11)
C19B C20B 1.319(11)
C21B H5HA 1.0000
C21B C22B 1.582(12)
C21B C26B 1.601(12)
C22B H6HA 0.9900
C22B H7HA 0.9900
C22B C23B 1.386(12)
C23B H8HA 0.9900
C23B H9HA 0.9900
C23B C24B 1.546(12)
C24B H0IA 0.9900
C24B H1IA 0.9900
C24B C25B 1.468(11)
C25B H2IA 0.9900
C25B H3IA 0.9900
C25B C26B 1.605(11)
C26B H4IA 1.0000
C27B C28B 1.401(10)
C28B C29B 1.419(10)
C28B C39B 1.439(11)
C29B H5IA 0.9500
C29B C30B 1.392(11)
C30B H6IA 0.9500
C30B C31B 1.413(10)
C31B C32B 1.495(11)
C31B C40B 1.401(10)
C33B C34B 1.369(10)
C34B C35B 1.394(9)
C34B C40B 1.410(11)
C35B H7IA 0.9500
C35B C36B 1.429(10)
C36B H8IA 0.9500
C36B C37B 1.357(10)
C37B C38B 1.499(11)
C37B C39B 1.503(10)
C39B C40B 1.373(10)
C41B H9IA 1.0000
C41B C42B 1.468(12)
C41B C46B 1.558(13)
C42B H0JA 0.9900
C42B H1JA 0.9900
C42B C43B 1.469(13)
C43B H2JA 0.9900
C43B H3JA 0.9900
C43B C44B 1.523(15)
C44B H4JA 0.9900
C44B H5JA 0.9900
C44B C45B 1.559(14)
C45B H6JA 0.9900
C45B H7JA 0.9900
C45B C46B 1.511(12)
C46B H8JA 1.0000
C47B C48B 1.572(13)
C48B C49B 1.276(11)
C48B C59B 1.388(11)
C49B H9JA 0.9500
C49B C50B 1.329(13)
C50B H0KA 0.9500
C50B C51B 1.445(12)
C51B C52B 1.429(12)
C51B C60B 1.420(11)
C53B C54B 1.398(12)
C54B C55B 1.433(11)
C54B C60B 1.342(11)
C55B H1KA 0.9500
C55B C56B 1.441(13)
C56B H2KA 0.9500
C56B C57B 1.453(12)
C57B C58B 1.326(12)
C57B C59B 1.355(11)
C59B C60B 1.447(12)
O1C C7C 1.245(6)
O2C C12C 1.220(6)
O3C C13C 1.248(6)
O4C C18C 1.255(7)
O5C C27C 1.212(7)
O6C C32C 1.238(6)
O7C C33C 1.219(7)
O8C C38C 1.213(7)
O9C C47C 1.247(7)
O10C C52C 1.250(7)
O11C C53C 1.260(7)
O12C C58C 1.230(7)
N1C C6C 1.435(10)
N1C C7C 1.425(9)
N1C C18C 1.449(9)
N2C C12C 1.425(9)
N2C C13C 1.273(9)
N2C C21C 1.510(11)
N3C C26C 1.422(11)
N3C C27C 1.440(10)
N3C C38C 1.475(11)
N4C C32C 1.396(10)
N4C C33C 1.369(10)
N4C C41C 1.475(12)
N5C C46C 1.538(11)
N5C C47C 1.536(11)
N5C C58C 1.473(10)
N6C C1C 1.465(10)
N6C C52C 1.423(10)
N6C C53C 1.499(11)
C1C H1C 1.0000
C1C C2C 1.526(12)
C1C C6C 1.543(11)
C2C H2CA 0.9900
C2C H2CB 0.9900
C2C C3C 1.370(12)
C3C H3CA 0.9900
C3C H3CB 0.9900
C3C C4C 1.694(14)
C4C H4CA 0.9900
C4C H4CB 0.9900
C4C C5C 1.554(13)
C5C H5CA 0.9900
C5C H5CB 0.9900
C5C C6C 1.619(12)
C6C H6C 1.0000
C7C C8C 1.498(11)
C8C C9C 1.348(10)
C8C C19C 1.375(10)
C9C H9C 0.9500
C9C C10C 1.406(12)
C10C H10C 0.9500
C10C C11C 1.307(10)
C11C C12C 1.584(12)
C11C C20C 1.397(10)
C13C C14C 1.565(11)
C14C C15C 1.408(10)
C14C C20C 1.423(10)
C15C H15C 0.9500
C15C C16C 1.338(11)
C16C H16C 0.9500
C16C C17C 1.360(10)
C17C C18C 1.517(11)
C17C C19C 1.420(10)
C19C C20C 1.385(11)
C21C H21C 1.0000
C21C C22C 1.539(13)
C21C C26C 1.558(12)
C22C H22A 0.9900
C22C H22B 0.9900
C22C C23C 1.395(13)
C23C H23A 0.9900
C23C H23B 0.9900
C23C C24C 1.544(13)
C24C H24A 0.9900
C24C H24B 0.9900
C24C C25C 1.509(13)
C25C H25A 0.9900
C25C H25B 0.9900
C25C C26C 1.431(12)
C26C H26C 1.0000
C27C C28C 1.364(12)
C28C C29C 1.421(11)
C28C C39C 1.428(11)
C29C H29C 0.9500
C29C C30C 1.425(13)
C30C H30C 0.9500
C30C C31C 1.443(12)
C31C C32C 1.442(12)
C31C C40C 1.343(10)
C33C C34C 1.544(13)
C34C C35C 1.399(11)
C34C C40C 1.326(11)
C35C H35C 0.9500
C35C C36C 1.468(13)
C36C H36C 0.9500
C36C C37C 1.380(12)
C37C C38C 1.327(12)
C37C C39C 1.525(11)
C39C C40C 1.388(12)
C41C H41C 1.0000
C41C C42C 1.544(12)
C41C C46C 1.517(14)
C42C H42A 0.9900
C42C H42B 0.9900
C42C C43C 1.545(14)
C43C H43A 0.9900
C43C H43B 0.9900
C43C C44C 1.408(14)
C44C H44A 0.9900
C44C H44B 0.9900
C44C C45C 1.450(13)
C45C H45A 0.9900
C45C H45B 0.9900
C45C C46C 1.287(12)
C46C H46C 1.0000
C47C C48C 1.403(11)
C48C C49C 1.380(11)
C48C C59C 1.350(10)
C49C H49C 0.9500
C49C C50C 1.355(11)
C50C H50C 0.9500
C50C C51C 1.480(11)
C51C C52C 1.419(11)
C51C C60C 1.552(12)
C53C C54C 1.390(11)
C54C C55C 1.477(11)
C54C C60C 1.389(11)
C55C H55C 0.9500
C55C C56C 1.368(11)
C56C H56C 0.9500
C56C C57C 1.409(11)
C57C C58C 1.448(12)
C57C C59C 1.336(11)
C59C C60C 1.390(11)
Cl1 C61 1.908(12)
Cl2 C62 1.750(13)
C61 H3KA 0.9900
C61 H4KA 0.9900
C61 C62 1.455(17)
C62 H5KA 0.9900
C62 H6KA 0.9900
Cl3 C63 1.739(19)
Cl4 C64 1.555(18)
C63 H7KA 0.9900
C63 H8KA 0.9900
C63 C64 1.74(3)
C64 H9KA 0.9900
C64 H0LA 0.9900

loop_
_geom_torsion_atom_site_label_1
_geom_torsion_atom_site_label_2
_geom_torsion_atom_site_label_3
_geom_torsion_atom_site_label_4
_geom_torsion
O1 C7 C8 C9 2.3(13)
O1 C7 C8 C19 -176.0(8)
O3 C13 C14 C15 -15.7(13)
O3 C13 C14 C20 173.5(8)
O5 C27 C28 C29 0.4(14)
O5 C27 C28 C39 -175.0(9)
O7 C33 C34 C35 -16.2(16)
O7 C33 C34 C40 173.0(9)
O9 C47 C48 C49 9.7(14)
O9 C47 C48 C59 -172.8(10)
O11 C53 C54 C55 -6.2(13)
O11 C53 C54 C60 178.9(8)
N1 C7 C8 C9 -177.2(8)
N1 C7 C8 C19 4.5(12)
N2 C13 C14 C15 175.8(8)
N2 C13 C14 C20 5.0(11)
N2 C21 C22 C23 169.3(7)
N2 C21 C26 N3 -44.6(11)
N2 C21 C26 C25 -164.7(7)
N3 C27 C28 C29 175.2(9)
N3 C27 C28 C39 -0.3(14)
N4 C33 C34 C35 -176.4(8)
N4 C33 C34 C40 12.9(15)
N4 C41 C42 C43 172.2(8)
N4 C41 C46 N5 -38.4(9)
N4 C41 C46 C45 176.2(6)
N5 C47 C48 C49 -175.8(8)
N5 C47 C48 C59 1.7(14)
N6 C1 C2 C3 176.8(7)
N6 C1 C6 N1 -43.5(10)
N6 C1 C6 C5 -171.9(7)
N6 C53 C54 C55 178.8(8)
N6 C53 C54 C60 3.9(12)
C1 N6 C52 O10 0.5(12)
C1 N6 C52 C51 176.0(8)
C1 N6 C53 O11 7.1(12)
C1 N6 C53 C54 -177.7(8)
C1 C2 C3 C4 51.0(12)
C2 C1 C6 N1 -176.2(7)
C2 C1 C6 C5 55.4(10)
C2 C3 C4 C5 -57.9(12)
C3 C4 C5 C6 60.8(11)
C4 C5 C6 N1 173.0(7)
C4 C5 C6 C1 -58.8(10)
C6 N1 C7 O1 -1.7(13)
C6 N1 C7 C8 177.7(7)
C6 N1 C18 O4 -3.5(12)
C6 N1 C18 C17 -178.0(7)
C6 C1 C2 C3 -47.5(11)
C7 N1 C6 C1 -55.8(10)
C7 N1 C6 C5 70.7(10)
C7 N1 C18 O4 -170.4(8)
C7 N1 C18 C17 15.1(14)
C7 C8 C9 C10 175.3(8)
C7 C8 C19 C17 4.7(12)
C7 C8 C19 C20 -174.9(8)
C8 C9 C10 C11 2.3(12)
C8 C19 C20 C11 -3.1(12)
C8 C19 C20 C14 176.8(7)
C9 C8 C19 C17 -173.8(8)
C9 C8 C19 C20 6.6(12)
C9 C10 C11 C12 175.6(8)
C9 C10 C11 C20 1.5(12)
C10 C11 C12 O2 -1.6(14)
C10 C11 C12 N2 173.7(7)
C10 C11 C20 C14 179.1(7)
C10 C11 C20 C19 -1.1(13)
C12 N2 C13 O3 179.6(8)
C12 N2 C13 C14 -12.0(11)
C12 N2 C21 C22 -107.7(9)
C12 N2 C21 C26 127.5(8)
C12 C11 C20 C14 5.1(13)
C12 C11 C20 C19 -175.0(8)
C13 N2 C12 O2 -168.3(7)
C13 N2 C12 C11 16.0(13)
C13 N2 C21 C22 64.1(10)
C13 N2 C21 C26 -60.7(10)
C13 C14 C15 C16 174.5(8)
C13 C14 C20 C11 -1.7(12)
C13 C14 C20 C19 178.5(7)
C14 C15 C16 C17 16.3(12)
C15 C14 C20 C11 -171.7(8)
C15 C14 C20 C19 8.4(12)
C15 C16 C17 C18 -179.5(8)
C15 C16 C17 C19 -11.4(13)
C16 C17 C18 O4 -9.0(13)
C16 C17 C18 N1 165.9(8)
C16 C17 C19 C8 -173.8(8)
C16 C17 C19 C20 5.7(14)
C17 C19 C20 C11 177.4(8)
C17 C19 C20 C14 -2.7(11)
C18 N1 C6 C1 134.9(8)
C18 N1 C6 C5 -98.5(9)
C18 N1 C7 O1 165.0(9)
C18 N1 C7 C8 -15.6(14)
C18 C17 C19 C8 -5.3(12)
C18 C17 C19 C20 174.2(8)
C19 C8 C9 C10 -6.4(12)
C19 C17 C18 O4 -178.0(8)
C19 C17 C18 N1 -3.1(12)
C20 C11 C12 O2 172.4(8)
C20 C11 C12 N2 -12.4(13)
C20 C14 C15 C16 -15.6(13)
C21 N2 C12 O2 3.2(12)
C21 N2 C12 C11 -172.5(8)
C21 N2 C13 O3 7.6(13)
C21 N2 C13 C14 176.1(8)
C21 C22 C23 C24 55.6(10)
C22 C21 C26 N3 -174.5(7)
C22 C21 C26 C25 65.5(9)
C22 C23 C24 C25 -47.1(10)
C23 C24 C25 C26 51.5(10)
C24 C25 C26 N3 176.3(6)
C24 C25 C26 C21 -56.9(9)
C26 N3 C27 O5 -6.3(12)
C26 N3 C27 C28 178.7(8)
C26 N3 C38 O8 1.2(12)
C26 N3 C38 C37 177.0(8)
C26 C21 C22 C23 -61.5(9)
C27 N3 C26 C21 -48.8(11)
C27 N3 C26 C25 75.1(9)
C27 N3 C38 O8 -179.7(8)
C27 N3 C38 C37 -3.9(12)
C27 C28 C29 C30 177.1(10)
C27 C28 C39 C37 5.5(14)
C27 C28 C39 C40 176.4(9)
C28 C29 C30 C31 8.7(17)
C28 C39 C40 C31 3.9(15)
C28 C39 C40 C34 179.4(9)
C29 C28 C39 C37 -169.7(10)
C29 C28 C39 C40 1.3(16)
C29 C30 C31 C32 178.3(10)
C29 C30 C31 C40 -3.9(18)
C30 C31 C32 O6 -3.4(16)
C30 C31 C32 N4 177.5(11)
C30 C31 C40 C34 -178.3(11)
C30 C31 C40 C39 -2.6(17)
C32 N4 C33 O7 -175.2(9)
C32 N4 C33 C34 -13.1(14)
C32 N4 C41 C42 -104.6(10)
C32 N4 C41 C46 119.0(10)
C32 C31 C40 C34 -0.6(14)
C32 C31 C40 C39 175.1(9)
C33 N4 C32 O6 -172.0(10)
C33 N4 C32 C31 7.1(15)
C33 N4 C41 C42 75.0(10)
C33 N4 C41 C46 -61.4(10)
C33 C34 C35 C36 -175.4(10)
C33 C34 C40 C31 -6.2(15)
C33 C34 C40 C39 178.2(10)
C34 C35 C36 C37 3.2(14)
C35 C34 C40 C31 -178.0(8)
C35 C34 C40 C39 6.5(13)
C35 C36 C37 C38 -176.6(9)
C35 C36 C37 C39 -6.0(14)
C36 C37 C38 O8 -4.2(13)
C36 C37 C38 N3 -179.9(8)
C36 C37 C39 C28 -180.0(9)
C36 C37 C39 C40 9.8(15)
C37 C39 C40 C31 174.2(10)
C37 C39 C40 C34 -10.2(16)
C38 N3 C26 C21 130.2(8)
C38 N3 C26 C25 -105.9(9)
C38 N3 C27 O5 174.7(8)
C38 N3 C27 C28 -0.4(12)
C38 C37 C39 C28 -10.3(15)
C38 C37 C39 C40 179.4(10)
C39 C28 C29 C30 -7.5(16)
C39 C37 C38 O8 -174.5(9)
C39 C37 C38 N3 9.8(14)
C40 C31 C32 O6 178.8(10)
C40 C31 C32 N4 -0.3(15)
C40 C34 C35 C36 -3.4(13)
C41 N4 C32 O6 7.6(16)
C41 N4 C32 C31 -173.3(9)
C41 N4 C33 O7 5.1(13)
C41 N4 C33 C34 167.3(9)
C41 C42 C43 C44 47.8(11)
C42 C41 C46 N5 -171.5(6)
C42 C41 C46 C45 43.1(8)
C42 C43 C44 C45 -43.7(12)
C43 C44 C45 C46 37.8(12)
C44 C45 C46 N5 177.9(8)
C44 C45 C46 C41 -39.3(10)
C46 N5 C47 O9 -9.0(13)
C46 N5 C47 C48 176.6(8)
C46 N5 C58 O12 -4.3(15)
C46 N5 C58 C57 -179.6(8)
C46 C41 C42 C43 -50.4(10)
C47 N5 C46 C41 -58.8(9)
C47 N5 C46 C45 81.0(10)
C47 N5 C58 O12 179.5(9)
C47 N5 C58 C57 4.2(14)
C47 C48 C49 C50 178.0(9)
C47 C48 C59 C57 5.5(14)
C47 C48 C59 C60 173.6(10)
C48 C49 C50 C51 6.2(14)
C48 C59 C60 C51 10.0(15)
C48 C59 C60 C54 -179.8(10)
C49 C48 C59 C57 -176.7(7)
C49 C48 C59 C60 -8.5(14)
C49 C50 C51 C52 -178.8(8)
C49 C50 C51 C60 -5.0(13)
C50 C51 C52 O10 -11.6(14)
C50 C51 C52 N6 173.3(8)
C50 C51 C60 C54 -172.7(8)
C50 C51 C60 C59 -2.5(12)
C52 N6 C1 C2 -99.6(9)
C52 N6 C1 C6 126.2(9)
C52 N6 C53 O11 -178.2(8)
C52 N6 C53 C54 -3.1(12)
C52 C51 C60 C54 1.5(12)
C52 C51 C60 C59 171.7(8)
C53 N6 C1 C2 75.0(10)
C53 N6 C1 C6 -59.1(11)
C53 N6 C52 O10 -174.1(8)
C53 N6 C52 C51 1.3(13)
C53 C54 C55 C56 178.6(8)
C53 C54 C60 C51 -3.1(12)
C53 C54 C60 C59 -173.0(8)
C54 C55 C56 C57 2.6(14)
C55 C54 C60 C51 -178.2(8)
C55 C54 C60 C59 12.0(13)
C55 C56 C57 C58 -177.3(9)
C55 C56 C57 C59 -2.8(13)
C56 C57 C58 O12 2.3(15)
C56 C57 C58 N5 177.8(9)
C56 C57 C59 C48 177.3(8)
C56 C57 C59 C60 7.7(12)
C57 C59 C60 C51 177.6(8)
C57 C59 C60 C54 -12.2(13)
C58 N5 C46 C41 124.8(9)
C58 N5 C46 C45 -95.5(10)
C58 N5 C47 O9 167.4(9)
C58 N5 C47 C48 -7.0(13)
C58 C57 C59 C48 -7.8(12)
C58 C57 C59 C60 -177.3(9)
C59 C48 C49 C50 0.1(13)
C59 C57 C58 O12 -172.0(9)
C59 C57 C58 N5 3.5(13)
C60 C51 C52 O10 174.5(8)
C60 C51 C52 N6 -0.6(12)
C60 C54 C55 C56 -6.7(13)
O1A C7A C8A C9A -0.4(11)
O1A C7A C8A C19A -177.4(7)
O3A C13A C14A C15A -15.7(14)
O3A C13A C14A C20A 178.9(8)
O5A C27A C28A C29A -15.8(14)
O5A C27A C28A C39A 177.6(9)
O7A C33A C34A C35A 8.4(14)
O7A C33A C34A C40A 177.0(10)
O9A C47A C48A C49A -3.3(14)
O9A C47A C48A C59A -178.9(9)
O11A C53A C54A C55A -6.9(15)
O11A C53A C54A C60A -175.4(9)
N1A C7A C8A C9A -174.9(7)
N1A C7A C8A C19A 8.2(10)
N2A C13A C14A C15A -179.9(8)
N2A C13A C14A C20A 14.8(12)
N2A C21A C22A C23A 172.3(6)
N2A C21A C26A N3A -42.3(11)
N2A C21A C26A C25A -169.6(8)
N3A C27A C28A C29A 179.8(8)
N3A C27A C28A C39A 13.2(14)
N4A C33A C34A C35A 179.9(7)
N4A C33A C34A C40A -11.5(13)
N4A C41A C42A C43A 170.4(7)
N4A C41A C46A N5A -23.7(13)
N4A C41A C46A C45A -171.0(7)
N5A C47A C48A C49A 170.9(8)
N5A C47A C48A C59A -4.7(12)
N6A C1A C2A C3A 175.0(6)
N6A C1A C6A N1A -46.7(10)
N6A C1A C6A C5A -177.6(7)
N6A C53A C54A C55A 164.9(8)
N6A C53A C54A C60A -3.6(13)
C1A N6A C52A O10A 16.5(11)
C1A N6A C52A C51A -175.6(8)
C1A N6A C53A O11A -14.7(13)
C1A N6A C53A C54A 173.0(8)
C1A C2A C3A C4A 39.8(9)
C2A C1A C6A N1A -175.6(7)
C2A C1A C6A C5A 53.5(9)
C2A C3A C4A C5A -37.1(10)
C3A C4A C5A C6A 45.2(11)
C4A C5A C6A N1A -179.9(6)
C4A C5A C6A C1A -49.1(9)
C6A N1A C7A O1A 4.8(11)
C6A N1A C7A C8A 179.1(6)
C6A N1A C18A O4A 0.1(11)
C6A N1A C18A C17A -174.0(7)
C6A C1A C2A C3A -49.7(9)
C7A N1A C6A C1A -57.3(9)
C7A N1A C6A C5A 73.3(9)
C7A N1A C18A O4A -171.8(7)
C7A N1A C18A C17A 14.2(10)
C7A C8A C9A C10A 179.8(7)
C7A C8A C19A C17A -12.1(11)
C7A C8A C19A C20A -176.1(7)
C8A C9A C10A C11A -4.9(13)
C8A C19A C20A C11A -3.2(12)
C8A C19A C20A C14A 168.4(7)
C9A C8A C19A C17A 170.7(7)
C9A C8A C19A C20A 6.7(11)
C9A C10A C11A C12A -179.4(8)
C9A C10A C11A C20A 8.2(12)
C10A C11A C12A O2A 5.9(12)
C10A C11A C12A N2A 176.1(8)
C10A C11A C20A C14A -176.4(7)
C10A C11A C20A C19A -4.1(12)
C12A N2A C13A O3A -179.1(8)
C12A N2A C13A C14A -15.7(12)
C12A N2A C21A C22A -107.1(7)
C12A N2A C21A C26A 126.2(8)
C12A C11A C20A C14A 10.6(10)
C12A C11A C20A C19A -177.2(7)
C13A N2A C12A O2A -176.6(8)
C13A N2A C12A C11A 14.3(12)
C13A N2A C21A C22A 66.7(9)
C13A N2A C21A C26A -60.0(10)
C13A C14A C15A C16A -172.0(9)
C13A C14A C20A C11A -13.5(12)
C13A C14A C20A C19A 174.5(8)
C14A C15A C16A C17A -9.6(14)
C15A C14A C20A C11A 178.7(7)
C15A C14A C20A C19A 6.7(11)
C15A C16A C17A C18A -178.8(7)
C15A C16A C17A C19A 21.8(13)
C16A C17A C18A O4A 8.2(12)
C16A C17A C18A N1A -177.6(8)
C16A C17A C19A C8A 176.7(8)
C16A C17A C19A C20A -19.2(12)
C17A C19A C20A C11A -168.2(8)
C17A C19A C20A C14A 3.3(12)
C18A N1A C6A C1A 131.1(7)
C18A N1A C6A C5A -98.3(8)
C18A N1A C7A O1A 176.1(7)
C18A N1A C7A C8A -9.6(10)
C18A C17A C19A C8A 16.2(11)
C18A C17A C19A C20A -179.7(7)
C19A C8A C9A C10A -3.2(12)
C19A C17A C18A O4A 169.0(8)
C19A C17A C18A N1A -16.7(10)
C20A C11A C12A O2A 178.1(8)
C20A C11A C12A N2A -11.8(10)
C20A C14A C15A C16A -4.5(12)
C21A N2A C12A O2A -3.4(12)
C21A N2A C12A C11A -172.5(6)
C21A N2A C13A O3A 7.9(13)
C21A N2A C13A C14A 171.3(7)
C21A C22A C23A C24A 47.4(9)
C22A C21A C26A N3A -166.4(7)
C22A C21A C26A C25A 66.3(10)
C22A C23A C24A C25A -49.2(12)
C23A C24A C25A C26A 50.8(12)
C24A C25A C26A N3A 170.2(8)
C24A C25A C26A C21A -61.3(11)
C26A N3A C27A O5A 7.3(13)
C26A N3A C27A C28A 172.6(8)
C26A N3A C38A O8A -2.3(12)
C26A N3A C38A C37A -179.6(7)
C26A C21A C22A C23A -55.2(9)
C27A N3A C26A C21A -65.0(10)
C27A N3A C26A C25A 63.9(10)
C27A N3A C38A O8A -178.1(8)
C27A N3A C38A C37A 4.6(12)
C27A C28A C29A C30A -171.4(9)
C27A C28A C39A C37A -8.1(14)
C27A C28A C39A C40A 171.4(9)
C28A C29A C30A C31A 3.3(14)
C28A C39A C40A C31A -4.9(13)
C28A C39A C40A C34A -177.2(9)
C29A C28A C39A C37A -173.6(8)
C29A C28A C39A C40A 5.9(14)
C29A C30A C31A C32A -176.8(9)
C29A C30A C31A C40A -3.2(17)
C30A C31A C32A O6A -3.6(13)
C30A C31A C32A N4A 172.6(9)
C30A C31A C40A C34A 175.0(10)
C30A C31A C40A C39A 3.6(15)
C32A N4A C33A O7A 171.6(9)
C32A N4A C33A C34A -0.9(13)
C32A N4A C41A C42A -96.4(9)
C32A N4A C41A C46A 121.2(10)
C32A C31A C40A C34A -11.0(14)
C32A C31A C40A C39A 177.6(7)
C33A N4A C32A O6A -177.2(9)
C33A N4A C32A C31A 7.0(13)
C33A N4A C41A C42A 79.2(10)
C33A N4A C41A C46A -63.2(11)
C33A C34A C35A C36A 171.3(8)
C33A C34A C40A C31A 18.9(16)
C33A C34A C40A C39A -169.9(9)
C34A C35A C36A C37A -1.6(13)
C35A C34A C40A C31A -174.8(9)
C35A C34A C40A C39A -3.6(14)
C35A C36A C37A C38A 179.0(9)
C35A C36A C37A C39A 0.7(14)
C36A C37A C38A O8A 5.9(14)
C36A C37A C38A N3A -176.9(8)
C36A C37A C39A C28A 178.5(9)
C36A C37A C39A C40A -1.0(13)
C37A C39A C40A C31A 174.6(8)
C37A C39A C40A C34A 2.3(13)
C38A N3A C26A C21A 118.9(8)
C38A N3A C26A C25A -112.1(9)
C38A N3A C27A O5A -176.8(8)
C38A N3A C27A C28A -11.5(13)
C38A C37A C39A C28A 0.4(14)
C38A C37A C39A C40A -179.1(8)
C39A C28A C29A C30A -4.9(13)
C39A C37A C38A O8A -175.9(9)
C39A C37A C38A N3A 1.3(13)
C40A C31A C32A O6A -178.2(9)
C40A C31A C32A N4A -2.0(12)
C40A C34A C35A C36A 3.3(14)
C41A N4A C32A O6A -2.0(14)
C41A N4A C32A C31A -177.8(8)
C41A N4A C33A O7A -3.7(13)
C41A N4A C33A C34A -176.2(8)
C41A C42A C43A C44A 44.6(10)
C42A C41A C46A N5A -164.1(7)
C42A C41A C46A C45A 48.6(12)
C42A C43A C44A C45A -44.3(10)
C43A C44A C45A C46A 39.6(11)
C44A C45A C46A N5A 162.4(8)
C44A C45A C46A C41A -46.4(12)
C46A N5A C47A O9A -8.2(12)
C46A N5A C47A C48A 177.5(7)
C46A N5A C58A O12A 15.3(13)
C46A N5A C58A C57A -174.8(8)
C46A C41A C42A C43A -45.8(11)
C47A N5A C46A C41A -62.9(11)
C47A N5A C46A C45A 86.3(9)
C47A N5A C58A O12A -172.1(8)
C47A N5A C58A C57A -2.2(13)
C47A C48A C49A C50A 178.4(8)
C47A C48A C59A C57A 3.6(13)
C47A C48A C59A C60A -178.6(8)
C48A C49A C50A C51A 3.1(14)
C48A C59A C60A C51A -3.1(13)
C48A C59A C60A C54A 175.5(8)
C49A C48A C59A C57A -172.0(9)
C49A C48A C59A C60A 5.9(13)
C49A C50A C51A C52A -174.5(9)
C49A C50A C51A C60A -0.1(12)
C50A C51A C52A O10A -13.8(16)
C50A C51A C52A N6A -178.9(7)
C50A C51A C60A C54A -178.2(7)
C50A C51A C60A C59A 0.3(12)
C52A N6A C1A C2A -109.1(8)
C52A N6A C1A C6A 121.2(8)
C52A N6A C53A O11A 179.7(8)
C52A N6A C53A C54A 7.4(13)
C52A C51A C60A C54A -4.1(14)
C52A C51A C60A C59A 174.4(9)
C53A N6A C1A C2A 84.4(9)
C53A N6A C1A C6A -45.3(12)
C53A N6A C52A O10A -176.8(8)
C53A N6A C52A C51A -8.9(12)
C53A C54A C55A C56A 174.3(9)
C53A C54A C60A C51A 1.8(13)
C53A C54A C60A C59A -176.8(8)
C54A C55A C56A C57A 12.3(14)
C55A C54A C60A C51A -166.4(9)
C55A C54A C60A C59A 15.0(13)
C55A C56A C57A C58A 176.6(9)
C55A C56A C57A C59A -4.4(13)
C56A C57A C58A O12A -11.1(14)
C56A C57A C58A N5A 179.5(8)
C56A C57A C59A C48A 179.6(8)
C56A C57A C59A C60A 1.9(13)
C57A C59A C60A C51A 174.8(9)
C57A C59A C60A C54A -6.7(13)
C58A N5A C46A C41A 110.5(11)
C58A N5A C46A C45A -100.2(9)
C58A N5A C47A O9A 178.5(8)
C58A N5A C47A C48A 4.2(13)
C58A C57A C59A C48A -1.5(14)
C58A C57A C59A C60A -179.2(9)
C59A C48A C49A C50A -6.0(14)
C59A C57A C58A O12A 170.1(9)
C59A C57A C58A N5A 0.7(14)
C60A C51A C52A O10A 172.5(9)
C60A C51A C52A N6A 7.4(13)
C60A C54A C55A C56A -17.8(14)
O1B C7B C8B C9B 3.9(14)
O1B C7B C8B C19B 174.2(8)
O3B C13B C14B C15B -0.4(13)
O3B C13B C14B C20B -177.5(9)
O5B C27B C28B C29B -1.5(13)
O5B C27B C28B C39B -179.0(8)
O7B C33B C34B C35B 2.9(14)
O7B C33B C34B C40B 174.1(9)
O9B C47B C48B C49B 21.2(15)
O9B C47B C48B C59B -173.8(9)
O11B C53B C54B C55B 1.4(15)
O11B C53B C54B C60B -175.3(9)
N1B C7B C8B C9B -179.1(8)
N1B C7B C8B C19B -8.7(13)
N2B C13B C14B C15B 178.0(8)
N2B C13B C14B C20B 0.8(13)
N2B C21B C22B C23B 177.9(8)
N2B C21B C26B N3B -54.8(9)
N2B C21B C26B C25B -176.3(7)
N3B C27B C28B C29B 179.6(7)
N3B C27B C28B C39B 2.1(12)
N4B C33B C34B C35B -170.2(8)
N4B C33B C34B C40B 1.0(13)
N4B C41B C42B C43B 178.1(7)
N4B C41B C46B N5B -41.3(9)
N4B C41B C46B C45B -171.9(7)
N5B C47B C48B C49B -170.6(9)
N5B C47B C48B C59B -5.7(13)
N6B C1B C2B C3B 175.8(7)
N6B C1B C6B N1B -44.0(10)
N6B C1B C6B C5B -167.1(8)
N6B C53B C54B C55B 178.3(8)
N6B C53B C54B C60B 1.6(15)
C1B N6B C52B O10B -11.2(13)
C1B N6B C52B C51B -178.7(8)
C1B N6B C53B O11B 0.2(13)
C1B N6B C53B C54B -177.0(9)
C1B C2B C3B C4B 55.9(11)
C2B C1B C6B N1B -172.3(6)
C2B C1B C6B C5B 64.6(10)
C2B C3B C4B C5B -54.8(10)
C3B C4B C5B C6B 57.0(9)
C4B C5B C6B N1B 169.5(6)
C4B C5B C6B C1B -65.6(10)
C6B N1B C7B O1B -2.1(11)
C6B N1B C7B C8B -179.4(8)
C6B N1B C18B O4B 6.2(11)
C6B N1B C18B C17B -177.4(7)
C6B C1B C2B C3B -51.6(9)
C7B N1B C6B C1B -54.7(10)
C7B N1B C6B C5B 73.1(9)
C7B N1B C18B O4B -173.2(7)
C7B N1B C18B C17B 3.2(11)
C7B C8B C9B C10B 178.0(9)
C7B C8B C19B C17B 12.8(11)
C7B C8B C19B C20B -172.7(9)
C8B C9B C10B C11B -10.1(14)
C8B C19B C20B C11B -0.8(13)
C8B C19B C20B C14B -179.6(8)
C9B C8B C19B C17B -175.9(7)
C9B C8B C19B C20B -1.4(13)
C9B C10B C11B C12B -176.2(9)
C9B C10B C11B C20B 7.0(12)
C10B C11B C12B O2B -6.2(14)
C10B C11B C12B N2B 177.3(7)
C10B C11B C20B C14B 177.1(8)
C10B C11B C20B C19B -1.8(12)
C12B N2B C13B O3B 171.5(8)
C12B N2B C13B C14B -6.8(12)
C12B N2B C21B C22B -111.5(8)
C12B N2B C21B C26B 136.0(7)
C12B C11B C20B C14B 0.4(13)
C12B C11B C20B C19B -178.5(8)
C13B N2B C12B O2B -167.3(8)
C13B N2B C12B C11B 9.3(12)
C13B N2B C21B C22B 63.8(11)
C13B N2B C21B C26B -48.6(11)
C13B C14B C15B C16B -173.0(9)
C13B C14B C20B C11B 2.4(13)
C13B C14B C20B C19B -178.8(8)
C14B C15B C16B C17B -10.1(13)
C15B C14B C20B C11B -174.8(7)
C15B C14B C20B C19B 4.0(13)
C15B C16B C17B C18B -168.1(8)
C15B C16B C17B C19B 7.9(11)
C16B C17B C18B O4B -5.6(12)
C16B C17B C18B N1B 178.1(7)
C16B C17B C19B C8B 174.3(7)
C16B C17B C19B C20B -0.5(12)
C17B C19B C20B C11B 173.2(7)
C17B C19B C20B C14B -5.6(13)
C18B N1B C6B C1B 126.0(7)
C18B N1B C6B C5B -106.2(8)
C18B N1B C7B O1B 177.2(7)
C18B N1B C7B C8B -0.1(12)
C18B C17B C19B C8B -9.8(11)
C18B C17B C19B C20B 175.4(8)
C19B C8B C9B C10B 6.9(12)
C19B C17B C18B O4B 178.7(7)
C19B C17B C18B N1B 2.4(11)
C20B C11B C12B O2B 170.3(8)
C20B C11B C12B N2B -6.2(12)
C20B C14B C15B C16B 4.2(14)
C21B N2B C12B O2B 8.4(11)
C21B N2B C12B C11B -175.0(8)
C21B N2B C13B O3B -3.5(15)
C21B N2B C13B C14B 178.2(8)
C21B C22B C23B C24B 66.4(10)
C22B C21B C26B N3B -174.1(7)
C22B C21B C26B C25B 64.4(8)
C22B C23B C24B C25B -57.6(10)
C23B C24B C25B C26B 51.5(8)
C24B C25B C26B N3B 173.8(6)
C24B C25B C26B C21B -63.0(8)
C26B N3B C27B O5B 0.0(12)
C26B N3B C27B C28B 178.8(7)
C26B N3B C38B O8B 9.1(12)
C26B N3B C38B C37B -177.3(7)
C26B C21B C22B C23B -65.6(9)
C27B N3B C26B C21B -45.5(10)
C27B N3B C26B C25B 74.1(9)
C27B N3B C38B O8B -165.7(8)
C27B N3B C38B C37B 7.8(13)
C27B C28B C29B C30B 179.9(8)
C27B C28B C39B C37B 0.7(12)
C27B C28B C39B C40B -177.3(8)
C28B C29B C30B C31B 3.0(12)
C28B C39B C40B C31B -7.7(13)
C28B C39B C40B C34B -171.5(9)
C29B C28B C39B C37B -177.0(7)
C29B C28B C39B C40B 4.9(13)
C29B C30B C31B C32B -174.1(7)
C29B C30B C31B C40B -5.7(13)
C30B C31B C32B O6B -8.0(13)
C30B C31B C32B N4B 176.9(9)
C30B C31B C40B C34B 172.4(8)
C30B C31B C40B C39B 7.6(12)
C32B N4B C33B O7B 174.2(9)
C32B N4B C33B C34B -12.1(12)
C32B N4B C41B C42B -101.6(10)
C32B N4B C41B C46B 122.6(9)
C32B C31B C40B C34B -19.2(12)
C32B C31B C40B C39B 176.0(8)
C33B N4B C32B O6B -168.0(8)
C33B N4B C32B C31B 7.1(13)
C33B N4B C41B C42B 66.9(10)
C33B N4B C41B C46B -68.9(9)
C33B C34B C35B C36B -177.2(8)
C33B C34B C40B C31B 14.3(13)
C33B C34B C40B C39B 177.7(8)
C34B C35B C36B C37B -12.6(12)
C35B C34B C40B C31B -174.3(7)
C35B C34B C40B C39B -10.9(13)
C35B C36B C37B C38B -177.9(7)
C35B C36B C37B C39B 12.0(12)
C36B C37B C38B O8B -0.6(13)
C36B C37B C38B N3B -174.6(8)
C36B C37B C39B C28B 170.9(8)
C36B C37B C39B C40B -10.8(12)
C37B C39B C40B C31B 174.3(7)
C37B C39B C40B C34B 10.4(13)
C38B N3B C26B C21B 139.5(8)
C38B N3B C26B C25B -100.9(8)
C38B N3B C27B O5B 174.4(8)
C38B N3B C27B C28B -6.7(12)
C38B C37B C39B C28B 0.4(11)
C38B C37B C39B C40B 178.6(8)
C39B C28B C29B C30B -2.3(11)
C39B C37B C38B O8B 169.6(8)
C39B C37B C38B N3B -4.4(12)
C40B C31B C32B O6B -176.5(8)
C40B C31B C32B N4B 8.4(13)
C40B C34B C35B C36B 11.3(12)
C41B N4B C32B O6B 0.2(14)
C41B N4B C32B C31B 175.4(8)
C41B N4B C33B O7B 5.6(12)
C41B N4B C33B C34B 179.3(8)
C41B C42B C43B C44B 44.3(11)
C42B C41B C46B N5B 179.5(7)
C42B C41B C46B C45B 48.9(9)
C42B C43B C44B C45B -42.5(11)
C43B C44B C45B C46B 47.4(10)
C44B C45B C46B N5B 177.0(7)
C44B C45B C46B C41B -51.8(10)
C46B N5B C47B O9B -8.4(15)
C46B N5B C47B C48B -175.3(8)
C46B N5B C58B O12B -8.7(13)
C46B N5B C58B C57B 176.5(9)
C46B C41B C42B C43B -45.4(10)
C47B N5B C46B C41B -59.7(10)
C47B N5B C46B C45B 70.5(10)
C47B N5B C58B O12B 171.7(9)
C47B N5B C58B C57B -3.1(14)
C47B C48B C49B C50B -178.5(10)
C47B C48B C59B C57B 6.0(13)
C47B C48B C59B C60B -174.1(8)
C48B C49B C50B C51B -16.9(17)
C48B C59B C60B C51B 1.8(13)
C48B C59B C60B C54B 179.8(9)
C49B C48B C59B C57B 172.1(9)
C49B C48B C59B C60B -8.1(13)
C49B C50B C51B C52B -173.5(10)
C49B C50B C51B C60B 8.2(14)
C50B C51B C52B O10B 6.4(17)
C50B C51B C52B N6B 172.0(8)
C50B C51B C60B C54B 179.8(9)
C50B C51B C60B C59B -2.0(13)
C52B N6B C1B C2B -93.3(10)
C52B N6B C1B C6B 141.9(9)
C52B N6B C53B O11B 166.6(8)
C52B N6B C53B C54B -10.6(13)
C52B C51B C60B C54B 1.6(14)
C52B C51B C60B C59B 179.8(9)
C53B N6B C1B C2B 73.4(10)
C53B N6B C1B C6B -51.4(12)
C53B N6B C52B O10B -178.3(8)
C53B N6B C52B C51B 14.2(13)
C53B C54B C55B C56B 170.0(9)
C53B C54B C60B C51B 3.0(15)
C53B C54B C60B C59B -175.1(9)
C54B C55B C56B C57B 11.6(15)
C55B C54B C60B C51B -173.6(8)
C55B C54B C60B C59B 8.3(14)
C55B C56B C57B C58B 179.0(10)
C55B C56B C57B C59B -3.9(15)
C56B C57B C58B O12B 6.2(17)
C56B C57B C58B N5B -179.9(8)
C56B C57B C59B C48B 177.8(8)
C56B C57B C59B C60B -2.0(13)
C57B C59B C60B C51B -178.4(9)
C57B C59B C60B C54B -0.3(14)
C58B N5B C46B C41B 120.7(9)
C58B N5B C46B C45B -109.1(9)
C58B N5B C47B O9B 171.2(10)
C58B N5B C47B C48B 4.3(14)
C58B C57B C59B C48B -5.4(16)
C58B C57B C59B C60B 174.8(10)
C59B C48B C49B C50B 16.8(16)
C59B C57B C58B O12B -170.4(10)
C59B C57B C58B N5B 3.4(16)
C60B C51B C52B O10B -175.5(10)
C60B C51B C52B N6B -9.9(14)
C60B C54B C55B C56B -13.0(13)
O1C C7C C8C C9C -10.6(12)
O1C C7C C8C C19C -178.4(8)
O3C C13C C14C C15C -0.5(12)
O3C C13C C14C C20C 178.2(8)
O5C C27C C28C C29C 3.7(15)
O5C C27C C28C C39C -172.2(8)
O7C C33C C34C C35C 8.6(13)
O7C C33C C34C C40C -178.9(8)
O9C C47C C48C C49C -1.9(14)
O9C C47C C48C C59C -176.7(9)
O11C C53C C54C C55C 1.2(12)
O11C C53C C54C C60C 179.4(8)
N1C C7C C8C C9C -177.3(8)
N1C C7C C8C C19C 14.9(12)
N2C C13C C14C C15C -179.7(8)
N2C C13C C14C C20C -1.0(11)
N2C C21C C22C C23C 172.1(8)
N2C C21C C26C N3C -38.0(10)
N2C C21C C26C C25C -169.3(6)
N3C C27C C28C C29C -178.6(7)
N3C C27C C28C C39C 5.5(13)
N4C C33C C34C C35C 175.1(8)
N4C C33C C34C C40C -12.4(12)
N4C C41C C42C C43C 171.8(7)
N4C C41C C46C N5C -42.0(10)
N4C C41C C46C C45C -174.6(9)
N5C C47C C48C C49C -171.1(8)
N5C C47C C48C C59C 14.2(12)
N6C C1C C2C C3C 171.7(7)
N6C C1C C6C N1C -47.4(9)
N6C C1C C6C C5C -172.2(6)
N6C C53C C54C C55C 178.1(7)
N6C C53C C54C C60C -3.6(13)
C1C N6C C52C O10C 2.4(12)
C1C N6C C52C C51C 175.8(8)
C1C N6C C53C O11C 6.5(10)
C1C N6C C53C C54C -171.0(7)
C1C C2C C3C C4C 51.4(10)
C2C C1C C6C N1C -171.4(8)
C2C C1C C6C C5C 63.8(9)
C2C C3C C4C C5C -51.0(12)
C3C C4C C5C C6C 48.6(9)
C4C C5C C6C N1C 176.3(6)
C4C C5C C6C C1C -53.5(8)
C6C N1C C7C O1C 1.2(13)
C6C N1C C7C C8C 167.9(7)
C6C N1C C18C O4C 4.0(11)
C6C N1C C18C C17C -170.2(8)
C6C C1C C2C C3C -63.7(10)
C7C N1C C6C C1C -53.2(11)
C7C N1C C6C C5C 70.1(9)
C7C N1C C18C O4C -170.0(7)
C7C N1C C18C C17C 15.8(11)
C7C C8C C9C C10C -177.8(8)
C7C C8C C19C C17C -8.4(13)
C7C C8C C19C C20C 176.7(8)
C8C C9C C10C C11C 5.5(13)
C8C C19C C20C C11C -4.4(12)
C8C C19C C20C C14C 175.0(7)
C9C C8C C19C C17C -175.6(8)
C9C C8C C19C C20C 9.6(13)
C9C C10C C11C C12C -178.8(8)
C9C C10C C11C C20C -0.5(14)
C10C C11C C12C O2C -3.2(13)
C10C C11C C12C N2C 171.8(8)
C10C C11C C20C C14C -179.3(8)
C10C C11C C20C C19C 0.0(13)
C12C N2C C13C O3C 173.2(8)
C12C N2C C13C C14C -7.7(13)
C12C N2C C21C C22C -100.3(8)
C12C N2C C21C C26C 123.9(7)
C12C C11C C20C C14C -1.0(12)
C12C C11C C20C C19C 178.3(7)
C13C N2C C12C O2C -173.5(8)
C13C N2C C12C C11C 11.7(12)
C13C N2C C21C C22C 70.9(10)
C13C N2C C21C C26C -64.9(9)
C13C C14C C15C C16C 177.9(8)
C13C C14C C20C C11C 5.0(12)
C13C C14C C20C C19C -174.3(7)
C14C C15C C16C C17C -7.3(13)
C15C C14C C20C C11C -176.2(8)
C15C C14C C20C C19C 4.5(12)
C15C C16C C17C C18C -176.4(8)
C15C C16C C17C C19C 12.1(13)
C16C C17C C18C O4C 5.7(13)
C16C C17C C18C N1C 179.7(8)
C16C C17C C19C C8C 176.6(8)
C16C C17C C19C C20C -8.4(13)
C17C C19C C20C C11C -179.5(7)
C17C C19C C20C C14C -0.1(11)
C18C N1C C6C C1C 132.9(8)
C18C N1C C6C C5C -103.8(8)
C18C N1C C7C O1C 174.8(8)
C18C N1C C7C C8C -18.6(11)
C18C C17C C19C C8C 5.0(12)
C18C C17C C19C C20C 179.9(7)
C19C C8C C9C C10C -10.1(13)
C19C C17C C18C O4C 177.7(8)
C19C C17C C18C N1C -8.3(12)
C20C C11C C12C O2C 178.4(7)
C20C C11C C12C N2C -6.6(11)
C20C C14C C15C C16C -0.8(13)
C21C N2C C12C O2C -3.5(11)
C21C N2C C12C C11C -178.4(7)
C21C N2C C13C O3C 3.2(13)
C21C N2C C13C C14C -177.7(7)
C21C C22C C23C C24C 50.2(11)
C22C C21C C26C N3C -174.3(7)
C22C C21C C26C C25C 54.4(9)
C22C C23C C24C C25C -53.3(11)
C23C C24C C25C C26C 53.7(10)
C24C C25C C26C N3C 172.1(7)
C24C C25C C26C C21C -52.8(9)
C26C N3C C27C O5C -3.5(12)
C26C N3C C27C C28C 178.5(8)
C26C N3C C38C O8C 1.4(11)
C26C N3C C38C C37C -179.7(8)
C26C C21C C22C C23C -52.8(10)
C27C N3C C26C C21C -54.7(11)
C27C N3C C26C C25C 75.5(10)
C27C N3C C38C O8C -175.3(8)
C27C N3C C38C C37C 3.6(12)
C27C C28C C29C C30C -175.7(9)
C27C C28C C39C C37C -3.8(12)
C27C C28C C39C C40C 176.9(9)
C28C C29C C30C C31C -6.0(14)
C28C C39C C40C C31C 3.7(13)
C28C C39C C40C C34C -178.0(8)
C29C C28C C39C C37C -179.9(7)
C29C C28C C39C C40C 0.9(12)
C29C C30C C31C C32C -178.5(8)
C29C C30C C31C C40C 10.1(13)
C30C C31C C32C O6C 8.9(13)
C30C C31C C32C N4C -176.3(7)
C30C C31C C40C C34C 172.7(8)
C30C C31C C40C C39C -9.0(12)
C32C N4C C33C O7C 176.4(8)
C32C N4C C33C C34C 8.8(12)
C32C N4C C41C C42C -108.8(8)
C32C N4C C41C C46C 120.2(9)
C32C C31C C40C C34C 1.9(13)
C32C C31C C40C C39C -179.8(8)
C33C N4C C32C O6C 174.3(8)
C33C N4C C32C C31C -0.7(12)
C33C N4C C41C C42C 76.9(9)
C33C N4C C41C C46C -54.1(12)
C33C C34C C35C C36C 171.2(8)
C33C C34C C40C C31C 7.1(12)
C33C C34C C40C C39C -171.3(8)
C34C C35C C36C C37C -2.0(14)
C35C C34C C40C C31C 178.9(8)
C35C C34C C40C C39C 0.5(13)
C35C C36C C37C C38C 177.9(9)
C35C C36C C37C C39C 4.8(12)
C36C C37C C38C O8C 4.0(15)
C36C C37C C38C N3C -174.8(8)
C36C C37C C39C C28C 175.2(8)
C36C C37C C39C C40C -5.6(12)
C37C C39C C40C C31C -175.5(8)
C37C C39C C40C C34C 2.9(12)
C38C N3C C26C C21C 128.8(8)
C38C N3C C26C C25C -100.9(9)
C38C N3C C27C O5C 172.9(7)
C38C N3C C27C C28C -5.0(11)
C38C C37C C39C C28C 2.2(12)
C38C C37C C39C C40C -178.6(9)
C39C C28C C29C C30C 0.5(13)
C39C C37C C38C O8C 176.5(8)
C39C C37C C38C N3C -2.3(13)
C40C C31C C32C O6C 179.7(8)
C40C C31C C32C N4C -5.5(13)
C40C C34C C35C C36C -1.0(14)
C41C N4C C32C O6C 0.2(12)
C41C N4C C32C C31C -174.8(8)
C41C N4C C33C O7C -9.6(12)
C41C N4C C33C C34C -177.2(8)
C41C C42C C43C C44C 46.5(10)
C42C C41C C46C N5C -175.0(6)
C42C C41C C46C C45C 52.4(11)
C42C C43C C44C C45C -42.3(12)
C43C C44C C45C C46C 44.5(13)
C44C C45C C46C N5C -177.5(7)
C44C C45C C46C C41C -47.7(12)
C46C N5C C47C O9C 0.8(12)
C46C N5C C47C C48C 171.0(8)
C46C N5C C58C O12C 8.1(12)
C46C N5C C58C C57C -179.3(8)
C46C C41C C42C C43C -50.4(9)
C47C N5C C46C C41C -64.8(10)
C47C N5C C46C C45C 68.7(11)
C47C N5C C58C O12C -172.0(8)
C47C N5C C58C C57C 0.5(12)
C47C C48C C49C C50C -176.0(9)
C47C C48C C59C C57C -12.5(15)
C47C C48C C59C C60C 175.8(8)
C48C C49C C50C C51C -3.0(13)
C48C C59C C60C C51C 2.9(12)
C48C C59C C60C C54C 179.0(8)
C49C C48C C59C C57C 173.3(10)
C49C C48C C59C C60C 1.6(13)
C49C C50C C51C C52C 177.5(9)
C49C C50C C51C C60C 6.6(12)
C50C C51C C52C O10C -2.4(14)
C50C C51C C52C N6C -175.7(8)
C50C C51C C60C C54C 176.5(7)
C50C C51C C60C C59C -6.7(12)
C52C N6C C1C C2C -104.2(8)
C52C N6C C1C C6C 127.0(7)
C52C N6C C53C O11C -178.9(7)
C52C N6C C53C C54C 3.6(10)
C52C C51C C60C C54C 5.8(12)
C52C C51C C60C C59C -177.4(9)
C53C N6C C1C C2C 70.2(9)
C53C N6C C1C C6C -58.5(9)
C53C N6C C52C O10C -172.5(8)
C53C N6C C52C C51C 0.9(11)
C53C C54C C55C C56C 176.0(7)
C53C C54C C60C C51C -0.9(12)
C53C C54C C60C C59C -177.5(9)
C54C C55C C56C C57C -2.6(12)
C55C C54C C60C C51C 177.4(7)
C55C C54C C60C C59C 0.8(12)
C55C C56C C57C C58C -177.0(8)
C55C C56C C57C C59C 11.1(13)
C56C C57C C58C O12C 1.8(13)
C56C C57C C58C N5C -170.5(8)
C56C C57C C59C C48C 175.8(9)
C56C C57C C59C C60C -12.3(14)
C57C C59C C60C C51C -170.1(8)
C57C C59C C60C C54C 6.0(13)
C58C N5C C46C C41C 115.0(8)
C58C N5C C46C C45C -111.4(9)
C58C N5C C47C O9C -179.1(8)
C58C N5C C47C C48C -8.8(12)
C58C C57C C59C C48C 3.8(15)
C58C C57C C59C C60C 175.7(8)
C59C C48C C49C C50C -1.7(14)
C59C C57C C58C O12C 174.7(9)
C59C C57C C58C N5C 2.3(12)
C60C C51C C52C O10C 167.3(9)
C60C C51C C52C N6C -5.9(13)
C60C C54C C55C C56C -2.5(11)
Cl1 C61 C62 Cl2 -80.4(11)
Cl3 C63 C64 Cl4 -53(3)

loop_
_smtbx_masks_void_nr
_smtbx_masks_void_average_x
_smtbx_masks_void_average_y
_smtbx_masks_void_average_z
_smtbx_masks_void_volume
_smtbx_masks_void_count_electrons
1 -0.330 -0.323 -0.191 13337.7 6995.1
